data_4347518
loop_
_publ_author_name
'Marmier, Mathieu'
'Wise, Matthew D.'
'Holstein, Julian J.'
'Pattison, Philip'
'Schenk, Kurt'
'Solari, Euro'
'Scopelliti, Rosario'
'Severin, Kay'

_publ_section_title
;
 Carboxylic Acid Functionalized Clathrochelate Complexes: Large, Robust,
 and Easy-to-Access Metalloligands.
;
_journal_issue 8
_journal_name_full 'Inorganic chemistry'
_journal_page_first 4006
_journal_page_last 4015
_journal_paper_doi 10.1021/acs.inorgchem.6b00276
_journal_volume 55
_journal_year 2016
_chemical_formula_moiety '2(C153 H146 B6 N19 O42 Zn10), 2(C8 H20 N), C2 H8 N'
_chemical_formula_sum 'C324 H340 B12 N41 O84 Zn20'
_chemical_formula_weight 7589.47
_space_group_crystal_system monoclinic
_space_group_IT_number 15
_space_group_name_Hall '-C 2yc'
_space_group_name_H-M_alt 'C 1 2/c 1'
_atom_sites_solution_hydrogens geom
_audit_creation_method SHELXL-2014/7
_cell_angle_alpha 90
_cell_angle_beta 91.5280(10)
_cell_angle_gamma 90
_cell_formula_units_Z 4
_cell_length_a 35.8409(2)
_cell_length_b 42.7516(2)
_cell_length_c 50.8130(5)
_cell_measurement_reflns_used 15891
_cell_measurement_temperature 100(2)
_cell_measurement_theta_max 20.3650
_cell_measurement_theta_min 2.0871
_cell_volume 77830.8(10)
_computing_cell_refinement
;
CrysAlisPro, Agilent Technologies,
Version 1.171.36.24 (release 03-12-2012 CrysAlis171 .NET)
(compiled Dec  3 2012,18:21:49)
;
_computing_data_collection 'Pylatus software, SNBL@ESRF (Dyadkin 2013)'
_computing_data_reduction
;
CrysAlisPro, Agilent Technologies,
Version 1.171.36.24 (release 03-12-2012 CrysAlis171 .NET)
(compiled Dec  3 2012,18:21:49)
;
_computing_molecular_graphics 'shelXle (Huebschle, 2014)'
_computing_publication_material 'enCIFer 1.3, CCDC, 2008'
_computing_structure_refinement 'SHELXL-2014/7 (Sheldrick, 2014)'
_computing_structure_solution 'SUPERFLIP(Palatinus et al., 2007)'
_diffrn_ambient_temperature 100(2)
_diffrn_measured_fraction_theta_full 0.997
_diffrn_measured_fraction_theta_max 0.997
_diffrn_measurement_device_type 'Pilatus 2M, Dectris-CrysAlisPro-abstract goniometer imported dectris images'
_diffrn_measurement_method '\p scans'
_diffrn_radiation_type synchrotron
_diffrn_radiation_wavelength 0.69633
_diffrn_reflns_av_R_equivalents 0.0527
_diffrn_reflns_av_unetI/netI 0.0262
_diffrn_reflns_Laue_measured_fraction_full 0.997
_diffrn_reflns_Laue_measured_fraction_max 0.997
_diffrn_reflns_limit_h_max 35
_diffrn_reflns_limit_h_min -35
_diffrn_reflns_limit_k_max 42
_diffrn_reflns_limit_k_min -42
_diffrn_reflns_limit_l_max 50
_diffrn_reflns_limit_l_min -50
_diffrn_reflns_number 229579
_diffrn_reflns_point_group_measured_fraction_full 0.997
_diffrn_reflns_point_group_measured_fraction_max 0.997
_diffrn_reflns_theta_full 20.375
_diffrn_reflns_theta_max 20.375
_diffrn_reflns_theta_min 1.453
_diffrn_source 'Swiss Norwegian beamline @ ESRF, Grenoble, France'
_diffrn_standards_decay_% 0
_diffrn_standards_interval_count 0
_diffrn_standards_interval_time 0
_diffrn_standards_number 0
_exptl_absorpt_coefficient_mu 0.641
_exptl_absorpt_correction_T_max 0.6979
_exptl_absorpt_correction_T_min 0.4316
_exptl_absorpt_correction_type multi-scan
_exptl_absorpt_process_details 'SADABS 2008, Bruker AXS, 2008'
_exptl_crystal_colour yellow
_exptl_crystal_density_diffrn 0.648
_exptl_crystal_description prism
_exptl_crystal_F_000 15612
_exptl_crystal_size_max 0.400
_exptl_crystal_size_mid 0.350
_exptl_crystal_size_min 0.300
_refine_diff_density_max 1.159
_refine_diff_density_min -0.695
_refine_diff_density_rms 0.094
_refine_ls_extinction_method none
_refine_ls_goodness_of_fit_ref 2.002
_refine_ls_hydrogen_treatment constr
_refine_ls_matrix_type full
_refine_ls_number_parameters 2628
_refine_ls_number_reflns 40637
_refine_ls_number_restraints 7798
_refine_ls_restrained_S_all 1.964
_refine_ls_R_factor_all 0.1192
_refine_ls_R_factor_gt 0.1118
_refine_ls_shift/su_max 0.001
_refine_ls_shift/su_mean 0.000
_refine_ls_structure_factor_coef Fsqd
_refine_ls_weighting_details 'w=1/[\s^2^(Fo^2^)+(0.2000P)^2^-0.0550P] where P=(Fo^2^+2Fc^2^)/3'
_refine_ls_weighting_scheme calc
_refine_ls_wR_factor_gt 0.4136
_refine_ls_wR_factor_ref 0.4229
_reflns_Friedel_coverage 0.000
_reflns_number_gt 34931
_reflns_number_total 40637
_reflns_threshold_expression 'I > 2\s(I)'
_cod_data_source_file ic6b00276_si_005.cif
_cod_data_source_block mof17
_cod_original_sg_symbol_H-M 'C 2/c'
_cod_database_code 4347518
_shelx_shelxl_version_number 2014/7
_shelx_space_group_comment
;
The symmetry employed for this shelxl refinement is uniquely defined
by the following loop, which should always be used as a source of
symmetry information in preference to the above space-group names.
They are only intended as comments.
;
_shelx_estimated_absorpt_t_min 0.784
_shelx_estimated_absorpt_t_max 0.831
_computing_refinement_gui 'shelXle (Huebschle, 2014)'
_computing_ligand_restraints 'Grade Web Server, http://grade.globalphasing.org'
_computing_molecular_model 'DSR (Kratzert, 2015)'

loop_
_space_group_symop_operation_xyz
'x, y, z'
'-x, y, -z+1/2'
'x+1/2, y+1/2, z'
'-x+1/2, y+1/2, -z+1/2'
'-x, -y, -z'
'x, -y, z-1/2'
'-x+1/2, -y+1/2, -z'
'x+1/2, -y+1/2, z-1/2'

loop_
_atom_site_label
_atom_site_type_symbol
_atom_site_fract_x
_atom_site_fract_y
_atom_site_fract_z
_atom_site_U_iso_or_equiv
_atom_site_adp_type
_atom_site_occupancy
_atom_site_site_symmetry_order
_atom_site_calc_flag
_atom_site_refinement_flags_posn
_atom_site_refinement_flags_adp
_atom_site_refinement_flags_occupancy
_atom_site_disorder_assembly
_atom_site_disorder_group
Zn1_1 Zn 0.38589(3) 0.40853(2) 0.19797(3) 0.0999(4) Uani 1 1 d . . . . .
Zn2_1 Zn 0.43392(3) 0.35294(2) 0.19631(2) 0.0927(4) Uani 1 1 d . . . . .
Zn3_1 Zn -0.14252(3) 0.35585(3) 0.19508(3) 0.1094(4) Uani 1 1 d . . . . .
Zn4_1 Zn -0.08986(3) 0.40824(2) 0.19212(2) 0.0929(4) Uani 1 1 d . . . . .
Zn5_1 Zn 0.14387(4) 0.47468(3) 0.46581(2) 0.1050(4) Uani 1 1 d . . . . .
Zn6_1 Zn 0.14425(3) 0.50890(3) 0.41570(2) 0.0950(4) Uani 1 1 d . . . . .
Zn7_1 Zn 0.10391(2) 0.62328(2) 0.21151(2) 0.0684(3) Uani 1 1 d . . . . .
Zn8_1 Zn 0.15309(3) 0.58240(2) 0.17263(2) 0.0891(4) Uani 1 1 d . U . . .
Zn9_1 Zn 0.19219(2) 0.62564(2) 0.21532(2) 0.0643(3) Uani 1 1 d . . . . .
Zn10_1 Zn 0.14734(2) 0.65473(2) 0.16586(2) 0.0586(3) Uani 1 1 d . . . . .
O1_2 O 0.14930(11) 0.62221(9) 0.19211(9) 0.0570(11) Uani 1 1 d . . . . .
O2_2 O 0.1645(4) 0.5487(3) 0.1416(3) 0.247(7) Uani 1 1 d . . . . .
C1_3 C 0.5116(2) 0.26552(16) 0.19444(17) 0.1073(19) Uani 1 1 d D U . . .
C2_3 C 0.5100(3) 0.24141(18) 0.21315(19) 0.124(3) Uani 1 1 d D U . . .
H2_3 H 0.4931 0.2434 0.2271 0.149 Uiso 1 1 calc R U . . .
C3_3 C 0.5321(3) 0.21493(18) 0.21208(18) 0.116(2) Uani 1 1 d D U . . .
H3_3 H 0.5307 0.1995 0.2255 0.139 Uiso 1 1 calc R U . . .
C4_3 C 0.5564(2) 0.21080(15) 0.19163(16) 0.0942(19) Uani 1 1 d D U . . .
C5_3 C 0.5592(2) 0.23448(16) 0.17305(17) 0.102(2) Uani 1 1 d D U . . .
H5_3 H 0.5759 0.2322 0.1590 0.122 Uiso 1 1 calc R U . . .
C6_3 C 0.5378(2) 0.26133(17) 0.17476(18) 0.107(2) Uani 1 1 d D U . . .
H6_3 H 0.5410 0.2775 0.1622 0.128 Uiso 1 1 calc R U . . .
B7_3 B 0.4852(3) 0.2958(2) 0.1953(2) 0.1067(15) Uani 1 1 d D U . . .
O8_3 O 0.45397(18) 0.28962(15) 0.17588(15) 0.1179(16) Uani 1 1 d D U . . .
N9_3 N 0.4281(2) 0.31302(19) 0.17229(18) 0.118(2) Uani 1 1 d D U . . .
C10_3 C 0.4047(3) 0.3073(2) 0.1539(2) 0.140(3) Uani 1 1 d D U . . .
H10_3 H 0.4072 0.2877 0.1453 0.168 Uiso 1 1 calc R U . . .
C11_3 C 0.3746(3) 0.3272(2) 0.1443(2) 0.158(3) Uani 1 1 d D U . . .
C12_3 C 0.3660(3) 0.3563(2) 0.1565(2) 0.144(3) Uani 1 1 d D U . . .
C13_3 C 0.3346(3) 0.3732(2) 0.1451(2) 0.163(3) Uani 1 1 d D U . . .
C14_3 C 0.3154(4) 0.3626(3) 0.1225(3) 0.190(4) Uani 1 1 d D U . . .
H14_3 H 0.2957 0.3749 0.1151 0.228 Uiso 1 1 calc R U . . .
C15_3 C 0.3246(3) 0.3346(3) 0.1106(2) 0.205(3) Uani 1 1 d D U . . .
C16_3 C 0.3541(4) 0.3175(3) 0.1219(3) 0.186(3) Uani 1 1 d D U . . .
H16_3 H 0.3606 0.2982 0.1139 0.224 Uiso 1 1 calc R U . . .
C17_3 C 0.3225(3) 0.4021(3) 0.1563(2) 0.159(3) Uani 1 1 d D U . . .
H17_3 H 0.2998 0.4106 0.1494 0.191 Uiso 1 1 calc R U . . .
N18_3 N 0.3389(3) 0.4176(2) 0.1744(2) 0.141(3) Uani 1 1 d D U . . .
O19_3 O 0.3193(2) 0.44437(19) 0.17939(18) 0.1424(19) Uani 1 1 d D U . . .
B20_3 B 0.3346(3) 0.4662(2) 0.1990(3) 0.1270(16) Uani 1 1 d D U . . .
O21_3 O 0.50798(17) 0.32215(13) 0.18672(15) 0.1097(16) Uani 1 1 d D U . . .
N22_3 N 0.49050(18) 0.35155(14) 0.18704(17) 0.0992(19) Uani 1 1 d D U . . .
C23_3 C 0.5133(2) 0.37312(16) 0.1816(2) 0.111(2) Uani 1 1 d D U . . .
H23_3 H 0.5381 0.3668 0.1781 0.133 Uiso 1 1 calc R U . . .
C24_3 C 0.5057(2) 0.40669(16) 0.1802(2) 0.119(2) Uani 1 1 d D U . . .
C25_3 C 0.4695(2) 0.41916(17) 0.1838(2) 0.118(2) Uani 1 1 d D U . . .
C26_3 C 0.4658(2) 0.45201(18) 0.1823(2) 0.132(2) Uani 1 1 d D U . . .
C27_3 C 0.4977(2) 0.4710(2) 0.1790(3) 0.150(3) Uani 1 1 d D U . . .
H27_3 H 0.4947 0.4930 0.1790 0.180 Uiso 1 1 calc R U . . .
C28_3 C 0.5332(2) 0.45875(19) 0.1757(3) 0.162(3) Uani 1 1 d D U . . .
C29_3 C 0.5356(2) 0.42636(18) 0.1753(3) 0.141(3) Uani 1 1 d D U . . .
H29_3 H 0.5589 0.4171 0.1714 0.169 Uiso 1 1 calc R U . . .
C30_3 C 0.4311(2) 0.4688(2) 0.1859(2) 0.132(3) Uani 1 1 d D U . . .
H30_3 H 0.4314 0.4909 0.1839 0.158 Uiso 1 1 calc R U . . .
N31_3 N 0.4004(2) 0.45597(18) 0.1916(2) 0.124(2) Uani 1 1 d D U . . .
O32_3 O 0.37154(19) 0.47845(16) 0.19392(18) 0.1310(19) Uani 1 1 d D U . . .
O33_3 O 0.47249(18) 0.29850(14) 0.22213(14) 0.1114(16) Uani 1 1 d D U . . .
N34_3 N 0.4482(2) 0.32243(16) 0.22748(15) 0.0976(18) Uani 1 1 d D U . . .
C35_3 C 0.4384(2) 0.32137(19) 0.25124(17) 0.100(2) Uani 1 1 d D U . . .
H35_3 H 0.4493 0.3054 0.2620 0.119 Uiso 1 1 calc R U . . .
C36_3 C 0.4119(2) 0.34232(17) 0.26364(16) 0.1008(18) Uani 1 1 d D U . . .
C37_3 C 0.3964(2) 0.36876(17) 0.25007(17) 0.0995(18) Uani 1 1 d D U . . .
C38_3 C 0.3706(2) 0.38767(18) 0.26430(16) 0.110(2) Uani 1 1 d D U . . .
C39_3 C 0.3610(3) 0.3790(2) 0.28976(17) 0.117(2) Uani 1 1 d D U . . .
H39_3 H 0.3432 0.3914 0.2985 0.141 Uiso 1 1 calc R U . . .
C40_3 C 0.3759(2) 0.3534(2) 0.30294(15) 0.1181(19) Uani 1 1 d D U . . .
C41_3 C 0.4018(2) 0.3354(2) 0.28961(16) 0.107(2) Uani 1 1 d D U . . .
H41_3 H 0.4130 0.3179 0.2983 0.128 Uiso 1 1 calc R U . . .
C42_3 C 0.3531(3) 0.4153(2) 0.25307(19) 0.117(2) Uani 1 1 d D U . . .
H42_3 H 0.3379 0.4272 0.2644 0.141 Uiso 1 1 calc R U . . .
N43_3 N 0.3560(2) 0.4254(2) 0.22976(18) 0.118(2) Uani 1 1 d D U . . .
O44_3 O 0.3342(2) 0.45220(18) 0.22571(17) 0.1340(18) Uani 1 1 d D U . . .
C45_3 C 0.3051(2) 0.49403(17) 0.19999(18) 0.1209(19) Uani 1 1 d D U . . .
C48_3 C 0.25200(19) 0.54311(16) 0.20178(18) 0.1113(19) Uani 1 1 d D U . . .
C4A_3 C 0.5802(2) 0.18190(16) 0.19002(17) 0.0888(18) Uani 1 1 d D U . . .
O4B_3 O 0.57731(16) 0.16238(13) 0.20815(13) 0.0953(16) Uani 1 1 d D U . . .
O4C_3 O 0.60243(16) 0.18103(12) 0.17120(12) 0.0905(15) Uani 1 1 d D U . . .
O12A_3 O 0.3834(2) 0.36583(17) 0.17686(17) 0.124(2) Uani 1 1 d D U . . .
C15A_3 C 0.3037(4) 0.3226(4) 0.0859(3) 0.225(4) Uani 1 1 d D U . . .
O25A_3 O 0.44134(17) 0.40084(14) 0.18847(16) 0.113(2) Uani 1 1 d D U . . .
C28A_3 C 0.5680(3) 0.4795(3) 0.1734(3) 0.187(3) Uani 1 1 d D U . . .
C28B_3 C 0.5942(4) 0.4764(4) 0.1987(3) 0.211(4) Uani 1 1 d D U . . .
H28A_3 H 0.5813 0.4846 0.2140 0.316 Uiso 1 1 calc R U . . .
H28B_3 H 0.6006 0.4544 0.2016 0.316 Uiso 1 1 calc R U . . .
H28C_3 H 0.6171 0.4885 0.1962 0.316 Uiso 1 1 calc R U . . .
C28C_3 C 0.5940(4) 0.4659(4) 0.1542(4) 0.202(4) Uani 1 1 d D U . . .
H28D_3 H 0.5969 0.4435 0.1577 0.303 Uiso 1 1 calc R U . . .
H28E_3 H 0.5839 0.4690 0.1363 0.303 Uiso 1 1 calc R U . . .
H28F_3 H 0.6183 0.4762 0.1561 0.303 Uiso 1 1 calc R U . . .
C28D_3 C 0.5581(4) 0.5136(3) 0.1729(4) 0.204(4) Uani 1 1 d D U . . .
H28G_3 H 0.5407 0.5181 0.1870 0.306 Uiso 1 1 calc R U . . .
H28H_3 H 0.5808 0.5261 0.1756 0.306 Uiso 1 1 calc R U . . .
H28I_3 H 0.5464 0.5189 0.1558 0.306 Uiso 1 1 calc R U . . .
O37A_3 O 0.40533(17) 0.37603(14) 0.22612(14) 0.1030(17) Uani 1 1 d D U . . .
C40A_3 C 0.3642(3) 0.3449(3) 0.33082(16) 0.130(2) Uani 1 1 d D U . . .
C48A_3 C 0.2237(2) 0.56839(18) 0.2037(2) 0.111(2) Uani 1 1 d D U . . .
O48B_3 O 0.19085(17) 0.56142(15) 0.19611(18) 0.128(2) Uani 1 1 d D U . . .
O48C_3 O 0.23229(15) 0.59485(13) 0.21289(14) 0.0991(16) Uani 1 1 d D U . . .
C46_3a C 0.2759(4) 0.4966(3) 0.1809(3) 0.121(3) Uani 0.465(4) 1 d D U P A 1
H46_3a H 0.2741 0.4818 0.1671 0.145 Uiso 0.465(4) 1 calc R U P A 1
C47_3a C 0.2497(4) 0.5204(3) 0.1820(3) 0.120(3) Uani 0.465(4) 1 d D U P A 1
H47_3a H 0.2300 0.5213 0.1692 0.144 Uiso 0.465(4) 1 calc R U P A 1
C49_3a C 0.2814(3) 0.5418(3) 0.2201(3) 0.109(3) Uani 0.465(4) 1 d D U P A 1
H49_3a H 0.2840 0.5574 0.2333 0.131 Uiso 0.465(4) 1 calc R U P A 1
C50_3a C 0.3068(4) 0.5175(3) 0.2189(3) 0.111(3) Uani 0.465(4) 1 d D U P A 1
H50_3a H 0.3266 0.5169 0.2317 0.134 Uiso 0.465(4) 1 calc R U P A 1
C46_3b C 0.2679(3) 0.4895(3) 0.1918(3) 0.121(3) Uani 0.535(4) 1 d D U P A 2
H46_3b H 0.2603 0.4696 0.1854 0.145 Uiso 0.535(4) 1 calc R U P A 2
C47_3b C 0.2417(3) 0.5133(2) 0.1929(3) 0.119(3) Uani 0.535(4) 1 d D U P A 2
H47_3b H 0.2166 0.5094 0.1875 0.143 Uiso 0.535(4) 1 calc R U P A 2
C49_3b C 0.2878(3) 0.5472(3) 0.2120(3) 0.110(3) Uani 0.535(4) 1 d D U P A 2
H49_3b H 0.2949 0.5666 0.2196 0.132 Uiso 0.535(4) 1 calc R U P A 2
C50_3b C 0.3134(3) 0.5230(2) 0.2111(3) 0.113(3) Uani 0.535(4) 1 d D U P A 2
H50_3b H 0.3378 0.5263 0.2185 0.135 Uiso 0.535(4) 1 calc R U P A 2
C40B_3a C 0.3943(5) 0.3491(7) 0.3516(4) 0.132(4) Uani 0.465(4) 1 d D U P A 1
H40A_3a H 0.4177 0.3400 0.3454 0.198 Uiso 0.465(4) 1 calc R U P A 1
H40B_3a H 0.3979 0.3714 0.3551 0.198 Uiso 0.465(4) 1 calc R U P A 1
H40C_3a H 0.3870 0.3385 0.3678 0.198 Uiso 0.465(4) 1 calc R U P A 1
C40C_3a C 0.3567(7) 0.3087(4) 0.3315(5) 0.136(4) Uani 0.465(4) 1 d D U P A 1
H40D_3a H 0.3371 0.3034 0.3185 0.204 Uiso 0.465(4) 1 calc R U P A 1
H40E_3a H 0.3797 0.2974 0.3275 0.204 Uiso 0.465(4) 1 calc R U P A 1
H40F_3a H 0.3487 0.3027 0.3491 0.204 Uiso 0.465(4) 1 calc R U P A 1
C40D_3a C 0.3268(5) 0.3582(6) 0.3385(5) 0.134(4) Uani 0.465(4) 1 d D U P A 1
H40G_3a H 0.3085 0.3547 0.3241 0.201 Uiso 0.465(4) 1 calc R U P A 1
H40H_3a H 0.3185 0.3478 0.3544 0.201 Uiso 0.465(4) 1 calc R U P A 1
H40I_3a H 0.3294 0.3807 0.3418 0.201 Uiso 0.465(4) 1 calc R U P A 1
C40B_3b C 0.3881(5) 0.3204(5) 0.3438(4) 0.129(3) Uani 0.535(4) 1 d D U P A 2
H40A_3b H 0.4144 0.3265 0.3431 0.193 Uiso 0.535(4) 1 calc R U P A 2
H40B_3b H 0.3811 0.3181 0.3622 0.193 Uiso 0.535(4) 1 calc R U P A 2
H40C_3b H 0.3844 0.3004 0.3347 0.193 Uiso 0.535(4) 1 calc R U P A 2
C40C_3b C 0.3227(4) 0.3377(6) 0.3309(4) 0.130(4) Uani 0.535(4) 1 d D U P A 2
H40D_3b H 0.3089 0.3547 0.3221 0.196 Uiso 0.535(4) 1 calc R U P A 2
H40E_3b H 0.3179 0.3180 0.3215 0.196 Uiso 0.535(4) 1 calc R U P A 2
H40F_3b H 0.3146 0.3358 0.3490 0.196 Uiso 0.535(4) 1 calc R U P A 2
C40D_3b C 0.3723(6) 0.3744(4) 0.3482(4) 0.135(4) Uani 0.535(4) 1 d D U P A 2
H40G_3b H 0.3578 0.3921 0.3412 0.202 Uiso 0.535(4) 1 calc R U P A 2
H40H_3b H 0.3652 0.3702 0.3663 0.202 Uiso 0.535(4) 1 calc R U P A 2
H40I_3b H 0.3989 0.3794 0.3479 0.202 Uiso 0.535(4) 1 calc R U P A 2
C15B_3 C 0.3289(6) 0.3250(5) 0.0620(3) 0.244(5) Uani 1 1 d D U . . .
H15A_3 H 0.3523 0.3138 0.0657 0.365 Uiso 1 1 calc R U . . .
H15B_3 H 0.3161 0.3156 0.0466 0.365 Uiso 1 1 calc R U . . .
H15C_3 H 0.3342 0.3470 0.0583 0.365 Uiso 1 1 calc R U . . .
C15C_3 C 0.2672(5) 0.3398(5) 0.0803(4) 0.240(5) Uani 1 1 d D U . . .
H15D_3 H 0.2551 0.3313 0.0643 0.360 Uiso 1 1 calc R U . . .
H15E_3 H 0.2507 0.3372 0.0952 0.360 Uiso 1 1 calc R U . . .
H15F_3 H 0.2723 0.3621 0.0777 0.360 Uiso 1 1 calc R U . . .
C15D_3 C 0.2960(6) 0.2874(4) 0.0893(4) 0.239(5) Uani 1 1 d D U . . .
H15G_3 H 0.3196 0.2764 0.0929 0.358 Uiso 1 1 calc R U . . .
H15H_3 H 0.2793 0.2843 0.1040 0.358 Uiso 1 1 calc R U . . .
H15I_3 H 0.2842 0.2792 0.0731 0.358 Uiso 1 1 calc R U . . .
C1_4 C 0.1404(3) 0.4217(2) 0.54612(14) 0.1235(19) Uani 1 1 d D U . . .
C4_4 C 0.1373(3) 0.3937(2) 0.59645(14) 0.122(2) Uani 1 1 d D U . . .
B7_4 B 0.1436(3) 0.4389(3) 0.51853(18) 0.1277(16) Uani 1 1 d D U . . .
O8_4 O 0.1418(2) 0.47199(19) 0.52490(13) 0.1297(17) Uani 1 1 d D U . . .
N9_4 N 0.1395(3) 0.4934(2) 0.50412(16) 0.124(2) Uani 1 1 d D U . . .
C10_4 C 0.1380(3) 0.5213(2) 0.51192(19) 0.130(3) Uani 1 1 d D U . . .
H10_4 H 0.1382 0.5246 0.5304 0.157 Uiso 1 1 calc R U . . .
C11_4 C 0.1360(3) 0.54887(19) 0.49532(16) 0.133(2) Uani 1 1 d D U . . .
C12_4 C 0.1370(3) 0.5477(2) 0.46725(15) 0.124(2) Uani 1 1 d D U . . .
C13_4 C 0.1340(3) 0.5767(2) 0.45350(15) 0.129(2) Uani 1 1 d D U . . .
C14_4 C 0.1292(4) 0.6042(2) 0.46792(17) 0.145(3) Uani 1 1 d D U . . .
H14_4 H 0.1260 0.6232 0.4584 0.175 Uiso 1 1 calc R U . . .
C15_4 C 0.1289(4) 0.6056(2) 0.49478(18) 0.159(3) Uani 1 1 d D U . . .
C16_4 C 0.1318(4) 0.5778(2) 0.5083(2) 0.151(3) Uani 1 1 d D U . . .
H16_4 H 0.1309 0.5780 0.5270 0.181 Uiso 1 1 calc R U . . .
C17_4 C 0.1359(3) 0.5794(2) 0.42539(15) 0.120(2) Uani 1 1 d D U . . .
H17_4 H 0.1339 0.6000 0.4184 0.144 Uiso 1 1 calc R U . . .
N18_4 N 0.1398(2) 0.55772(17) 0.40880(14) 0.1040(19) Uani 1 1 d D U . . .
O19_4 O 0.1407(2) 0.56835(16) 0.38337(12) 0.1076(15) Uani 1 1 d D U . . .
B20_4 B 0.1457(3) 0.5446(2) 0.36304(17) 0.1034(14) Uani 1 1 d D U . . .
O21_4 O 0.1112(2) 0.42846(19) 0.50317(13) 0.1274(17) Uani 1 1 d D U . . .
N22_4 N 0.1052(2) 0.4416(2) 0.47851(15) 0.118(2) Uani 1 1 d D U . . .
C23_4 C 0.0727(3) 0.4355(2) 0.46934(17) 0.118(2) Uani 1 1 d D U . . .
H23_4 H 0.0571 0.4228 0.4798 0.142 Uiso 1 1 calc R U . . .
C24_4 C 0.0577(2) 0.4462(2) 0.44447(15) 0.113(2) Uani 1 1 d D U . . .
C25_4 C 0.0780(3) 0.4643(2) 0.42574(16) 0.111(2) Uani 1 1 d D U . . .
C26_4 C 0.0581(2) 0.4732(2) 0.40216(16) 0.110(2) Uani 1 1 d D U . . .
C27_4 C 0.0203(2) 0.4655(2) 0.39872(18) 0.117(2) Uani 1 1 d D U . . .
H27_4 H 0.0075 0.4722 0.3831 0.141 Uiso 1 1 calc R U . . .
C28_4 C 0.0005(2) 0.4484(2) 0.41702(17) 0.124(2) Uani 1 1 d D U . . .
C29_4 C 0.0199(2) 0.4390(3) 0.43926(17) 0.120(2) Uani 1 1 d D U . . .
H29_4 H 0.0070 0.4269 0.4518 0.144 Uiso 1 1 calc R U . . .
C30_4 C 0.0748(2) 0.4920(2) 0.38172(17) 0.109(2) Uani 1 1 d D U . . .
H30_4 H 0.0610 0.4944 0.3656 0.130 Uiso 1 1 calc R U . . .
N31_4 N 0.1063(2) 0.50542(19) 0.38373(15) 0.108(2) Uani 1 1 d D U . . .
O32_4 O 0.1147(2) 0.52119(17) 0.36128(13) 0.1169(16) Uani 1 1 d D U . . .
C45_4 C 0.1458(2) 0.56220(19) 0.33514(13) 0.1016(17) Uani 1 1 d D U . . .
C46_4 C 0.1137(2) 0.5641(2) 0.31886(15) 0.104(2) Uani 1 1 d D U . . .
H46_4 H 0.0915 0.5541 0.3242 0.124 Uiso 1 1 calc R U . . .
C47_4 C 0.1136(2) 0.5803(2) 0.29512(15) 0.101(2) Uani 1 1 d D U . . .
H47_4 H 0.0912 0.5821 0.2848 0.121 Uiso 1 1 calc R U . . .
C48_4 C 0.1462(2) 0.59388(18) 0.28644(13) 0.0938(18) Uani 1 1 d D U . . .
C49_4 C 0.1786(2) 0.5916(2) 0.30171(15) 0.103(2) Uani 1 1 d D U . . .
H49_4 H 0.2010 0.6009 0.2960 0.124 Uiso 1 1 calc R U . . .
C50_4 C 0.1781(2) 0.5757(2) 0.32556(15) 0.103(2) Uani 1 1 d D U . . .
H50_4 H 0.2007 0.5739 0.3357 0.124 Uiso 1 1 calc R U . . .
C4A_4 C 0.1365(3) 0.3808(2) 0.62373(16) 0.121(2) Uani 1 1 d D U . . .
O4B_4 O 0.14858(19) 0.35353(18) 0.62776(12) 0.1136(19) Uani 1 1 d D U . . .
O4C_4 O 0.1200(2) 0.3956(2) 0.64072(14) 0.127(2) Uani 1 1 d D U . . .
O12A_4 O 0.1379(2) 0.52162(16) 0.45522(12) 0.117(2) Uani 1 1 d D U . . .
C15A_4 C 0.1240(4) 0.6370(2) 0.5089(2) 0.169(3) Uani 1 1 d D U . . .
O25A_4 O 0.1122(2) 0.47147(18) 0.42989(13) 0.1172(19) Uani 1 1 d D U . . .
C28A_4 C -0.0407(2) 0.4392(3) 0.4133(2) 0.141(2) Uani 1 1 d D U . . .
C28B_4 C -0.0457(4) 0.4034(3) 0.4157(3) 0.154(3) Uani 1 1 d D U . . .
H28A_4 H -0.0357 0.3963 0.4328 0.231 Uiso 1 1 calc R U . . .
H28B_4 H -0.0722 0.3981 0.4140 0.231 Uiso 1 1 calc R U . . .
H28C_4 H -0.0321 0.3930 0.4016 0.231 Uiso 1 1 calc R U . . .
C28C_4 C -0.0633(4) 0.4538(4) 0.4355(2) 0.154(3) Uani 1 1 d D U . . .
H28D_4 H -0.0523 0.4477 0.4526 0.231 Uiso 1 1 calc R U . . .
H28E_4 H -0.0629 0.4766 0.4339 0.231 Uiso 1 1 calc R U . . .
H28F_4 H -0.0892 0.4464 0.4342 0.231 Uiso 1 1 calc R U . . .
C28D_4 C -0.0566(3) 0.4479(4) 0.3867(2) 0.148(3) Uani 1 1 d D U . . .
H28G_4 H -0.0416 0.4382 0.3730 0.222 Uiso 1 1 calc R U . . .
H28H_4 H -0.0824 0.4404 0.3850 0.222 Uiso 1 1 calc R U . . .
H28I_4 H -0.0561 0.4707 0.3847 0.222 Uiso 1 1 calc R U . . .
C48A_4 C 0.1464(2) 0.60984(19) 0.26006(14) 0.0908(17) Uani 1 1 d D U . . .
O48B_4 O 0.11526(18) 0.61289(17) 0.24811(12) 0.1047(17) Uani 1 1 d D U . . .
O48C_4 O 0.17775(16) 0.61917(14) 0.25214(11) 0.0902(15) Uani 1 1 d D U . . .
O33_4b O 0.1825(4) 0.4368(4) 0.5092(3) 0.128(2) Uani 0.535(4) 1 d D U P A 2
C6_4b C 0.1104(4) 0.4263(4) 0.5625(2) 0.123(3) Uani 0.535(4) 1 d D U P A 2
H6_4b H 0.0903 0.4391 0.5564 0.147 Uiso 0.535(4) 1 calc R U P A 2
C5_4b C 0.1086(4) 0.4130(4) 0.5872(2) 0.123(3) Uani 0.535(4) 1 d D U P A 2
H5_4b H 0.0878 0.4170 0.5979 0.148 Uiso 0.535(4) 1 calc R U P A 2
C3_4b C 0.1662(4) 0.3864(4) 0.5797(2) 0.117(3) Uani 0.535(4) 1 d D U P A 2
H3_4b H 0.1848 0.3717 0.5851 0.141 Uiso 0.535(4) 1 calc R U P A 2
C2_4b C 0.1677(4) 0.4006(4) 0.5553(2) 0.119(3) Uani 0.535(4) 1 d D U P A 2
H2_4b H 0.1880 0.3959 0.5443 0.143 Uiso 0.535(4) 1 calc R U P A 2
N34_4b N 0.1903(4) 0.4514(5) 0.4848(3) 0.124(3) Uani 0.535(4) 1 d D U P A 2
C35_4b C 0.2242(4) 0.4470(4) 0.4792(3) 0.125(3) Uani 0.535(4) 1 d D U P A 2
H35_4b H 0.2394 0.4356 0.4915 0.150 Uiso 0.535(4) 1 calc R U P A 2
C36_4b C 0.2417(4) 0.4581(4) 0.4554(3) 0.125(2) Uani 0.535(4) 1 d D U P A 2
C37_4b C 0.2220(4) 0.4764(4) 0.4357(3) 0.120(2) Uani 0.535(4) 1 d D U P A 2
C38_4b C 0.2432(3) 0.4883(4) 0.4143(3) 0.121(2) Uani 0.535(4) 1 d D U P A 2
C39_4b C 0.2814(4) 0.4813(4) 0.4130(3) 0.132(3) Uani 0.535(4) 1 d D U P A 2
H39_4b H 0.2952 0.4899 0.3990 0.158 Uiso 0.535(4) 1 calc R U P A 2
C40_4b C 0.2997(3) 0.4620(4) 0.4315(3) 0.142(3) Uani 0.535(4) 1 d D U P A 2
C41_4b C 0.2795(4) 0.4514(4) 0.4525(3) 0.132(3) Uani 0.535(4) 1 d D U P A 2
H41_4b H 0.2920 0.4391 0.4656 0.159 Uiso 0.535(4) 1 calc R U P A 2
C42_4b C 0.2264(4) 0.5061(4) 0.3930(3) 0.115(3) Uani 0.535(4) 1 d D U P A 2
H42_4b H 0.2428 0.5137 0.3800 0.138 Uiso 0.535(4) 1 calc R U P A 2
N43_4b N 0.1921(4) 0.5128(4) 0.3898(4) 0.109(3) Uani 0.535(4) 1 d D U P A 2
O44_4b O 0.1836(4) 0.5310(4) 0.3679(3) 0.108(2) Uani 0.535(4) 1 d D U P A 2
O37A_4b O 0.1866(5) 0.4811(7) 0.4366(5) 0.118(3) Uani 0.535(4) 1 d D U P A 2
C40A_4b C 0.3407(4) 0.4535(5) 0.4273(4) 0.156(3) Uani 0.535(4) 1 d D U P A 2
C40B_4b C 0.3585(7) 0.4369(7) 0.4504(4) 0.163(5) Uani 0.535(4) 1 d D U P A 2
H40A_4b H 0.3553 0.4494 0.4664 0.244 Uiso 0.535(4) 1 calc R U P A 2
H40B_4b H 0.3467 0.4164 0.4526 0.244 Uiso 0.535(4) 1 calc R U P A 2
H40C_4b H 0.3852 0.4341 0.4474 0.244 Uiso 0.535(4) 1 calc R U P A 2
C40C_4b C 0.3628(6) 0.4840(5) 0.4240(5) 0.168(5) Uani 0.535(4) 1 d D U P A 2
H40D_4b H 0.3522 0.4958 0.4090 0.251 Uiso 0.535(4) 1 calc R U P A 2
H40E_4b H 0.3612 0.4967 0.4400 0.251 Uiso 0.535(4) 1 calc R U P A 2
H40F_4b H 0.3890 0.4791 0.4207 0.251 Uiso 0.535(4) 1 calc R U P A 2
C40D_4b C 0.3439(7) 0.4362(6) 0.4011(4) 0.162(4) Uani 0.535(4) 1 d D U P A 2
H40G_4b H 0.3317 0.4485 0.3871 0.243 Uiso 0.535(4) 1 calc R U P A 2
H40H_4b H 0.3704 0.4334 0.3972 0.243 Uiso 0.535(4) 1 calc R U P A 2
H40I_4b H 0.3318 0.4157 0.4023 0.243 Uiso 0.535(4) 1 calc R U P A 2
O33_4a O 0.1748(5) 0.4262(4) 0.5032(3) 0.129(2) Uani 0.465(4) 1 d D U P A 1
C3_4a C 0.1520(5) 0.3777(3) 0.5756(2) 0.119(3) Uiso 0.465(4) 1 d D U P A 1
H3_4a H 0.1612 0.3571 0.5781 0.142 Uiso 0.465(4) 1 calc R U P A 1
C2_4a C 0.1535(5) 0.3916(3) 0.5510(2) 0.119(3) Uiso 0.465(4) 1 d D U P A 1
H2_4a H 0.1638 0.3801 0.5369 0.143 Uiso 0.465(4) 1 calc R U P A 1
C6_4a C 0.1241(5) 0.4370(3) 0.5674(2) 0.123(3) Uani 0.465(4) 1 d D U P A 1
H6_4a H 0.1136 0.4571 0.5646 0.148 Uiso 0.465(4) 1 calc R U P A 1
C5_4a C 0.1227(5) 0.4239(3) 0.5923(2) 0.123(3) Uani 0.465(4) 1 d D U P A 1
H5_4a H 0.1121 0.4352 0.6063 0.147 Uiso 0.465(4) 1 calc R U P A 1
N34_4a N 0.1821(5) 0.4417(5) 0.4807(4) 0.125(3) Uani 0.465(4) 1 d D U P A 1
C35_4a C 0.2113(5) 0.4305(5) 0.4708(3) 0.127(3) Uani 0.465(4) 1 d D U P A 1
H35_4a H 0.2242 0.4144 0.4803 0.152 Uiso 0.465(4) 1 calc R U P A 1
C36_4a C 0.2263(4) 0.4405(4) 0.4460(3) 0.126(2) Uani 0.465(4) 1 d D U P A 1
C37_4a C 0.2092(5) 0.4635(4) 0.4290(3) 0.122(2) Uani 0.465(4) 1 d D U P A 1
C38_4a C 0.2263(4) 0.4692(4) 0.4043(3) 0.120(2) Uani 0.465(4) 1 d D U P A 1
C39_4a C 0.2590(5) 0.4532(4) 0.3977(3) 0.130(3) Uani 0.465(4) 1 d D U P A 1
H39_4a H 0.2695 0.4569 0.3810 0.156 Uiso 0.465(4) 1 calc R U P A 1
C40_4a C 0.2760(4) 0.4323(4) 0.4148(3) 0.142(3) Uani 0.465(4) 1 d D U P A 1
C41_4a C 0.2594(5) 0.4262(5) 0.4384(3) 0.134(3) Uani 0.465(4) 1 d D U P A 1
H41_4a H 0.2710 0.4116 0.4501 0.161 Uiso 0.465(4) 1 calc R U P A 1
C42_4a C 0.2120(5) 0.4910(4) 0.3848(3) 0.115(3) Uani 0.465(4) 1 d D U P A 1
H42_4a H 0.2257 0.4930 0.3691 0.138 Uiso 0.465(4) 1 calc R U P A 1
N43_4a N 0.1830(5) 0.5077(5) 0.3866(4) 0.109(3) Uani 0.465(4) 1 d D U P A 1
O44_4a O 0.1781(5) 0.5244(4) 0.3639(4) 0.108(2) Uani 0.465(4) 1 d D U P A 1
O37A_4a O 0.1807(6) 0.4783(7) 0.4359(6) 0.118(3) Uani 0.465(4) 1 d D U P A 1
C40A_4a C 0.3128(4) 0.4166(5) 0.4077(4) 0.153(3) Uani 0.465(4) 1 d D U P A 1
C40B_4a C 0.3036(8) 0.3817(5) 0.4077(6) 0.163(5) Uani 0.465(4) 1 d D U P A 1
H40A_4a H 0.2966 0.3752 0.4254 0.245 Uiso 0.465(4) 1 calc R U P A 1
H40B_4a H 0.2828 0.3776 0.3952 0.245 Uiso 0.465(4) 1 calc R U P A 1
H40C_4a H 0.3255 0.3698 0.4024 0.245 Uiso 0.465(4) 1 calc R U P A 1
C40C_4a C 0.3435(6) 0.4244(7) 0.4279(5) 0.160(4) Uani 0.465(4) 1 d D U P A 1
H40D_4a H 0.3359 0.4175 0.4454 0.240 Uiso 0.465(4) 1 calc R U P A 1
H40E_4a H 0.3665 0.4135 0.4233 0.240 Uiso 0.465(4) 1 calc R U P A 1
H40F_4a H 0.3478 0.4470 0.4281 0.240 Uiso 0.465(4) 1 calc R U P A 1
C40D_4a C 0.3238(8) 0.4269(7) 0.3804(4) 0.160(5) Uani 0.465(4) 1 d D U P A 1
H40G_4a H 0.3037 0.4217 0.3677 0.241 Uiso 0.465(4) 1 calc R U P A 1
H40H_4a H 0.3280 0.4495 0.3804 0.241 Uiso 0.465(4) 1 calc R U P A 1
H40I_4a H 0.3467 0.4161 0.3756 0.241 Uiso 0.465(4) 1 calc R U P A 1
C15B_4k C 0.0922(8) 0.6363(6) 0.5285(5) 0.171(4) Uani 0.527(13) 1 d D U P B 11
H15A_4k H 0.0956 0.6183 0.5402 0.257 Uiso 0.527(13) 1 calc R U P B 11
H15B_4k H 0.0925 0.6556 0.5388 0.257 Uiso 0.527(13) 1 calc R U P B 11
H15C_4k H 0.0683 0.6344 0.5188 0.257 Uiso 0.527(13) 1 calc R U P B 11
C15C_4k C 0.1184(10) 0.6652(4) 0.4906(4) 0.171(4) Uani 0.527(13) 1 d D U P B 11
H15D_4k H 0.1386 0.6659 0.4780 0.257 Uiso 0.527(13) 1 calc R U P B 11
H15E_4k H 0.0944 0.6633 0.4811 0.257 Uiso 0.527(13) 1 calc R U P B 11
H15F_4k H 0.1186 0.6844 0.5011 0.257 Uiso 0.527(13) 1 calc R U P B 11
C15D_4k C 0.1613(6) 0.6440(6) 0.5239(5) 0.176(4) Uani 0.527(13) 1 d D U P B 11
H15G_4k H 0.1670 0.6269 0.5362 0.264 Uiso 0.527(13) 1 calc R U P B 11
H15H_4k H 0.1814 0.6459 0.5113 0.264 Uiso 0.527(13) 1 calc R U P B 11
H15I_4k H 0.1591 0.6636 0.5337 0.264 Uiso 0.527(13) 1 calc R U P B 11
C15B_4l C 0.0844(6) 0.6497(7) 0.5009(6) 0.175(4) Uani 0.473(13) 1 d D U P B 12
H15A_4l H 0.0826 0.6521 0.4817 0.262 Uiso 0.473(13) 1 calc R U P B 12
H15B_4l H 0.0654 0.6349 0.5066 0.262 Uiso 0.473(13) 1 calc R U P B 12
H15C_4l H 0.0805 0.6700 0.5093 0.262 Uiso 0.473(13) 1 calc R U P B 12
C15C_4l C 0.1518(9) 0.6618(6) 0.5010(6) 0.168(4) Uani 0.473(13) 1 d D U P B 12
H15D_4l H 0.1514 0.6638 0.4817 0.253 Uiso 0.473(13) 1 calc R U P B 12
H15E_4l H 0.1451 0.6819 0.5088 0.253 Uiso 0.473(13) 1 calc R U P B 12
H15F_4l H 0.1769 0.6557 0.5072 0.253 Uiso 0.473(13) 1 calc R U P B 12
C15D_4l C 0.1246(11) 0.6340(7) 0.5386(3) 0.172(4) Uani 0.473(13) 1 d D U P B 12
H15G_4l H 0.1066 0.6180 0.5437 0.258 Uiso 0.473(13) 1 calc R U P B 12
H15H_4l H 0.1497 0.6280 0.5448 0.258 Uiso 0.473(13) 1 calc R U P B 12
H15I_4l H 0.1179 0.6541 0.5464 0.258 Uiso 0.473(13) 1 calc R U P B 12
C1_5 C -0.2243(2) 0.27126(18) 0.19831(19) 0.125(2) Uani 1 1 d D U . . .
C2_5 C -0.2191(3) 0.24677(19) 0.2162(2) 0.132(3) Uani 1 1 d D U . . .
H2_5 H -0.1999 0.2487 0.2293 0.158 Uiso 1 1 calc R U . . .
C3_5 C -0.2405(3) 0.22006(18) 0.21580(19) 0.119(3) Uani 1 1 d D U . . .
H3_5 H -0.2363 0.2042 0.2287 0.143 Uiso 1 1 calc R U . . .
C4_5 C -0.2684(2) 0.21636(15) 0.19642(16) 0.0948(19) Uani 1 1 d D U . . .
C5_5 C -0.2752(2) 0.24060(16) 0.17872(18) 0.103(2) Uani 1 1 d D U . . .
H5_5 H -0.2947 0.2389 0.1657 0.123 Uiso 1 1 calc R U . . .
C6_5 C -0.2535(2) 0.26718(18) 0.18018(19) 0.113(2) Uani 1 1 d D U . . .
H6_5 H -0.2589 0.2836 0.1681 0.136 Uiso 1 1 calc R U . . .
B7_5 B -0.1970(3) 0.3010(2) 0.1979(3) 0.1315(17) Uani 1 1 d D U . . .
O8_5 O -0.2208(2) 0.32932(16) 0.19656(18) 0.1363(19) Uani 1 1 d D U . . .
N9_5 N -0.2016(2) 0.35825(16) 0.1946(2) 0.120(2) Uani 1 1 d D U . . .
C10_5 C -0.2239(3) 0.38130(17) 0.1949(2) 0.118(2) Uani 1 1 d D U . . .
H10_5 H -0.2497 0.3768 0.1968 0.142 Uiso 1 1 calc R U . . .
C11_5 C -0.2134(2) 0.41376(16) 0.19279(19) 0.110(2) Uani 1 1 d D U . . .
C12_5 C -0.1761(2) 0.42374(17) 0.18964(19) 0.1022(19) Uani 1 1 d D U . . .
C13_5 C -0.17022(18) 0.45658(16) 0.18668(17) 0.0961(18) Uani 1 1 d D U . . .
C14_5 C -0.20075(18) 0.47757(18) 0.18702(19) 0.100(2) Uani 1 1 d D U . . .
H14_5 H -0.1962 0.4993 0.1850 0.120 Uiso 1 1 calc R U . . .
C15_5 C -0.23692(18) 0.46731(16) 0.19016(19) 0.1119(19) Uani 1 1 d D U . . .
C16_5 C -0.2426(2) 0.43531(17) 0.1927(2) 0.114(2) Uani 1 1 d D U . . .
H16_5 H -0.2673 0.4278 0.1944 0.137 Uiso 1 1 calc R U . . .
C17_5 C -0.13315(18) 0.47029(18) 0.18506(18) 0.096(2) Uani 1 1 d D U . . .
H17_5 H -0.1322 0.4922 0.1822 0.115 Uiso 1 1 calc R U . . .
N18_5 N -0.10203(17) 0.45645(15) 0.18698(16) 0.0958(18) Uani 1 1 d D U . . .
O19_5 O -0.07215(15) 0.47662(13) 0.18552(14) 0.1014(15) Uani 1 1 d D U . . .
B20_5 B -0.0343(2) 0.4630(2) 0.1890(2) 0.0982(14) Uani 1 1 d D U . . .
O21_5 O -0.1764(2) 0.29622(17) 0.17433(18) 0.1366(18) Uani 1 1 d D U . . .
N22_5 N -0.1486(3) 0.3180(2) 0.16957(19) 0.127(2) Uani 1 1 d D U . . .
C23_5 C -0.1325(3) 0.3121(2) 0.1482(2) 0.135(3) Uani 1 1 d D U . . .
H23_5 H -0.1406 0.2939 0.1390 0.163 Uiso 1 1 calc R U . . .
C24_5 C -0.1033(3) 0.3302(2) 0.13654(19) 0.132(2) Uani 1 1 d D U . . .
C25_5 C -0.0881(3) 0.3576(2) 0.14841(19) 0.116(2) Uani 1 1 d D U . . .
C26_5 C -0.0613(3) 0.37436(19) 0.13328(17) 0.118(2) Uani 1 1 d D U . . .
C27_5 C -0.0507(3) 0.3635(2) 0.10865(19) 0.137(3) Uani 1 1 d D U . . .
H27_5 H -0.0326 0.3750 0.0993 0.164 Uiso 1 1 calc R U . . .
C28_5 C -0.0655(3) 0.3366(2) 0.09725(18) 0.159(3) Uani 1 1 d D U . . .
C29_5 C -0.0913(4) 0.3207(3) 0.1119(2) 0.153(3) Uani 1 1 d D U . . .
H29_5 H -0.1016 0.3020 0.1047 0.184 Uiso 1 1 calc R U . . .
C30_5 C -0.0441(3) 0.40291(19) 0.14246(18) 0.105(2) Uani 1 1 d D U . . .
H30_5 H -0.0271 0.4124 0.1309 0.126 Uiso 1 1 calc R U . . .
N31_5 N -0.0488(2) 0.41681(16) 0.16396(15) 0.0970(18) Uani 1 1 d D U . . .
O32_5 O -0.02547(17) 0.44172(15) 0.16732(14) 0.1065(15) Uani 1 1 d D U . . .
O33_5 O -0.1753(2) 0.30011(17) 0.22242(18) 0.141(2) Uani 1 1 d D U . . .
N34_5 N -0.1497(3) 0.3244(2) 0.22597(19) 0.132(2) Uani 1 1 d D U . . .
C35_5 C -0.1349(3) 0.3236(2) 0.2488(2) 0.140(3) Uani 1 1 d D U . . .
H35_5 H -0.1435 0.3075 0.2600 0.168 Uiso 1 1 calc R U . . .
C36_5 C -0.1068(3) 0.3441(2) 0.26007(17) 0.138(2) Uani 1 1 d D U . . .
C37_5 C -0.0920(3) 0.3696(2) 0.24513(19) 0.120(2) Uani 1 1 d D U . . .
C38_5 C -0.0654(3) 0.3891(2) 0.25843(16) 0.126(2) Uani 1 1 d D U . . .
C39_5 C -0.0546(3) 0.3828(2) 0.28459(18) 0.151(3) Uani 1 1 d D U . . .
C41_5 C -0.0944(3) 0.3394(3) 0.28597(19) 0.160(3) Uani 1 1 d D U . . .
C42_5 C -0.0479(3) 0.4161(2) 0.24598(17) 0.107(2) Uani 1 1 d D U . . .
H42_5 H -0.0326 0.4291 0.2569 0.128 Uiso 1 1 calc R U . . .
N43_5 N -0.0514(2) 0.42343(17) 0.22179(15) 0.0982(18) Uani 1 1 d D U . . .
O44_5 O -0.02820(17) 0.44841(14) 0.21524(13) 0.1009(14) Uani 1 1 d D U . . .
C45_5 C -0.00534(18) 0.49142(15) 0.18908(17) 0.0972(17) Uani 1 1 d D U . . .
C46_5 C -0.0115(2) 0.51961(17) 0.2020(2) 0.109(2) Uani 1 1 d D U . . .
H46_5 H -0.0346 0.5227 0.2104 0.131 Uiso 1 1 calc R U . . .
C47_5 C 0.01489(19) 0.54322(18) 0.20287(19) 0.106(2) Uani 1 1 d D U . . .
H47_5 H 0.0098 0.5622 0.2118 0.127 Uiso 1 1 calc R U . . .
C48_5 C 0.04888(18) 0.53924(15) 0.19076(16) 0.0935(19) Uani 1 1 d D U . . .
C49_5 C 0.0555(2) 0.51200(16) 0.17729(18) 0.093(2) Uani 1 1 d D U . . .
H49_5 H 0.0783 0.5093 0.1684 0.112 Uiso 1 1 calc R U . . .
C50_5 C 0.02885(19) 0.48849(17) 0.17665(18) 0.100(2) Uani 1 1 d D U . . .
H50_5 H 0.0340 0.4697 0.1674 0.120 Uiso 1 1 calc R U . . .
C4A_5 C -0.2898(2) 0.18650(16) 0.19350(16) 0.0830(17) Uani 1 1 d D U . . .
O4B_5 O -0.28412(15) 0.16651(12) 0.21125(11) 0.0846(14) Uani 1 1 d D U . . .
O4C_5 O -0.31244(16) 0.18449(12) 0.17429(11) 0.0879(14) Uani 1 1 d D U . . .
O12A_5 O -0.14884(17) 0.40421(14) 0.18890(15) 0.1082(18) Uani 1 1 d D U . . .
C15A_5 C -0.2698(2) 0.48983(19) 0.1919(2) 0.121(2) Uani 1 1 d D U . . .
O25A_5 O -0.09940(19) 0.36785(15) 0.17004(15) 0.1118(18) Uani 1 1 d D U . . .
C28A_5 C -0.0527(4) 0.3249(3) 0.0704(2) 0.172(3) Uani 1 1 d D U . . .
O37A_5 O -0.1020(2) 0.37411(16) 0.22078(15) 0.119(2) Uani 1 1 d D U . . .
C48A_5 C 0.07818(19) 0.56436(16) 0.19207(17) 0.0891(18) Uani 1 1 d D U . . .
O48B_5 O 0.06901(14) 0.59035(12) 0.20123(12) 0.0892(15) Uani 1 1 d D U . . .
O48C_5 O 0.10982(15) 0.55750(13) 0.18503(15) 0.1042(18) Uani 1 1 d D U . . .
C40_5a C -0.0657(4) 0.3563(3) 0.2981(2) 0.163(3) Uani 0.544(12) 1 d D U P C 1
C15B_5b C -0.3000(4) 0.4798(4) 0.1709(3) 0.130(3) Uani 0.656(10) 1 d D U P D 2
H15A_5b H -0.3079 0.4583 0.1743 0.195 Uiso 0.656(10) 1 calc R U P D 2
H15B_5b H -0.3216 0.4938 0.1718 0.195 Uiso 0.656(10) 1 calc R U P D 2
H15C_5b H -0.2896 0.4811 0.1533 0.195 Uiso 0.656(10) 1 calc R U P D 2
C15C_5b C -0.2598(5) 0.5229(3) 0.1848(4) 0.120(3) Uani 0.656(10) 1 d D U P D 2
H15D_5b H -0.2477 0.5231 0.1677 0.180 Uiso 0.656(10) 1 calc R U P D 2
H15E_5b H -0.2826 0.5357 0.1836 0.180 Uiso 0.656(10) 1 calc R U P D 2
H15F_5b H -0.2428 0.5316 0.1983 0.180 Uiso 0.656(10) 1 calc R U P D 2
C15D_5b C -0.2888(5) 0.4883(4) 0.2183(3) 0.127(3) Uani 0.656(10) 1 d D U P D 2
H15G_5b H -0.2949 0.4665 0.2223 0.191 Uiso 0.656(10) 1 calc R U P D 2
H15H_5b H -0.2720 0.4967 0.2321 0.191 Uiso 0.656(10) 1 calc R U P D 2
H15I_5b H -0.3118 0.5008 0.2174 0.191 Uiso 0.656(10) 1 calc R U P D 2
C15B_5a C -0.2782(8) 0.5100(6) 0.1684(5) 0.124(4) Uani 0.344(10) 1 d D U P D 1
H15A_5a H -0.2550 0.5188 0.1620 0.186 Uiso 0.344(10) 1 calc R U P D 1
H15B_5a H -0.2903 0.4974 0.1545 0.186 Uiso 0.344(10) 1 calc R U P D 1
H15C_5a H -0.2950 0.5270 0.1734 0.186 Uiso 0.344(10) 1 calc R U P D 1
C15C_5a C -0.2586(8) 0.5127(6) 0.2154(5) 0.126(4) Uani 0.344(10) 1 d D U P D 1
H15D_5a H -0.2528 0.5004 0.2312 0.189 Uiso 0.344(10) 1 calc R U P D 1
H15E_5a H -0.2367 0.5249 0.2107 0.189 Uiso 0.344(10) 1 calc R U P D 1
H15F_5a H -0.2794 0.5268 0.2187 0.189 Uiso 0.344(10) 1 calc R U P D 1
C15D_5a C -0.3056(5) 0.4762(6) 0.2020(7) 0.123(4) Uani 0.344(10) 1 d D U P D 1
H15G_5a H -0.2999 0.4630 0.2173 0.184 Uiso 0.344(10) 1 calc R U P D 1
H15H_5a H -0.3223 0.4931 0.2070 0.184 Uiso 0.344(10) 1 calc R U P D 1
H15I_5a H -0.3176 0.4635 0.1881 0.184 Uiso 0.344(10) 1 calc R U P D 1
C28B_5a C -0.0740(7) 0.2966(5) 0.0595(5) 0.176(4) Uani 0.623(13) 1 d D U P E 1
H28A_5a H -0.0737 0.2799 0.0726 0.264 Uiso 0.623(13) 1 calc R U P E 1
H28B_5a H -0.0999 0.3026 0.0553 0.264 Uiso 0.623(13) 1 calc R U P E 1
H28C_5a H -0.0621 0.2893 0.0435 0.264 Uiso 0.623(13) 1 calc R U P E 1
C28C_5a C -0.0129(5) 0.3126(6) 0.0772(5) 0.175(4) Uani 0.623(13) 1 d D U P E 1
H28D_5a H 0.0024 0.3297 0.0844 0.262 Uiso 0.623(13) 1 calc R U P E 1
H28E_5a H -0.0143 0.2958 0.0902 0.262 Uiso 0.623(13) 1 calc R U P E 1
H28F_5a H -0.0016 0.3045 0.0612 0.262 Uiso 0.623(13) 1 calc R U P E 1
C28D_5a C -0.0517(9) 0.3524(5) 0.0513(4) 0.177(4) Uani 0.623(13) 1 d D U P E 1
H28G_5a H -0.0377 0.3697 0.0594 0.266 Uiso 0.623(13) 1 calc R U P E 1
H28H_5a H -0.0394 0.3458 0.0351 0.266 Uiso 0.623(13) 1 calc R U P E 1
H28I_5a H -0.0772 0.3592 0.0469 0.266 Uiso 0.623(13) 1 calc R U P E 1
C28B_5b C -0.0442(12) 0.2899(4) 0.0717(7) 0.173(5) Uani 0.377(13) 1 d D U P E 2
H28A_5b H -0.0657 0.2787 0.0787 0.260 Uiso 0.377(13) 1 calc R U P E 2
H28B_5b H -0.0391 0.2821 0.0540 0.260 Uiso 0.377(13) 1 calc R U P E 2
H28C_5b H -0.0223 0.2863 0.0833 0.260 Uiso 0.377(13) 1 calc R U P E 2
C28C_5b C -0.0199(9) 0.3433(8) 0.0597(7) 0.175(5) Uani 0.377(13) 1 d D U P E 2
H28D_5b H -0.0262 0.3656 0.0591 0.262 Uiso 0.377(13) 1 calc R U P E 2
H28E_5b H 0.0022 0.3402 0.0712 0.262 Uiso 0.377(13) 1 calc R U P E 2
H28F_5b H -0.0147 0.3360 0.0419 0.262 Uiso 0.377(13) 1 calc R U P E 2
C28D_5b C -0.0843(8) 0.3300(9) 0.0495(5) 0.175(5) Uani 0.377(13) 1 d D U P E 2
H28G_5b H -0.0903 0.3523 0.0483 0.262 Uiso 0.377(13) 1 calc R U P E 2
H28H_5b H -0.0761 0.3225 0.0323 0.262 Uiso 0.377(13) 1 calc R U P E 2
H28I_5b H -0.1066 0.3183 0.0545 0.262 Uiso 0.377(13) 1 calc R U P E 2
C40_5b C -0.0715(4) 0.3601(3) 0.2996(2) 0.162(3) Uani 0.456(12) 1 d D U P C 2
C40A_5b C -0.0714(6) 0.3623(5) 0.3297(2) 0.167(3) Uani 0.456(12) 1 d D U P C 2
C40B_5b C -0.0830(10) 0.3317(6) 0.3420(5) 0.171(4) Uani 0.456(12) 1 d D U P C 2
H40A_5b H -0.1078 0.3257 0.3351 0.257 Uiso 0.456(12) 1 calc R U P C 2
H40B_5b H -0.0649 0.3154 0.3377 0.257 Uiso 0.456(12) 1 calc R U P C 2
H40C_5b H -0.0838 0.3341 0.3612 0.257 Uiso 0.456(12) 1 calc R U P C 2
C40C_5b C -0.0331(7) 0.3740(8) 0.3390(6) 0.167(4) Uani 0.456(12) 1 d D U P C 2
H40D_5b H -0.0276 0.3938 0.3303 0.251 Uiso 0.456(12) 1 calc R U P C 2
H40E_5b H -0.0330 0.3772 0.3581 0.251 Uiso 0.456(12) 1 calc R U P C 2
H40F_5b H -0.0141 0.3585 0.3347 0.251 Uiso 0.456(12) 1 calc R U P C 2
C40D_5b C -0.1001(8) 0.3858(7) 0.3401(5) 0.173(5) Uani 0.456(12) 1 d D U P C 2
H40G_5b H -0.0949 0.4066 0.3331 0.260 Uiso 0.456(12) 1 calc R U P C 2
H40H_5b H -0.1253 0.3793 0.3344 0.260 Uiso 0.456(12) 1 calc R U P C 2
H40I_5b H -0.0984 0.3863 0.3594 0.260 Uiso 0.456(12) 1 calc R U P C 2
C40A_5a C -0.0439(5) 0.3437(4) 0.3223(3) 0.167(3) Uani 0.544(12) 1 d D U P C 1
C40B_5a C -0.0592(8) 0.3130(5) 0.3322(5) 0.171(5) Uani 0.544(12) 1 d D U P C 1
H40A_5a H -0.0569 0.2970 0.3185 0.256 Uiso 0.544(12) 1 calc R U P C 1
H40B_5a H -0.0450 0.3065 0.3481 0.256 Uiso 0.544(12) 1 calc R U P C 1
H40C_5a H -0.0855 0.3156 0.3364 0.256 Uiso 0.544(12) 1 calc R U P C 1
C40C_5a C -0.0473(8) 0.3688(6) 0.3434(4) 0.166(4) Uani 0.544(12) 1 d D U P C 1
H40D_5a H -0.0374 0.3886 0.3369 0.249 Uiso 0.544(12) 1 calc R U P C 1
H40E_5a H -0.0737 0.3715 0.3476 0.249 Uiso 0.544(12) 1 calc R U P C 1
H40F_5a H -0.0332 0.3624 0.3593 0.249 Uiso 0.544(12) 1 calc R U P C 1
C40D_5a C -0.0026(5) 0.3377(6) 0.3176(5) 0.174(5) Uani 0.544(12) 1 d D U P C 1
H40G_5a H 0.0090 0.3569 0.3111 0.261 Uiso 0.544(12) 1 calc R U P C 1
H40H_5a H 0.0099 0.3313 0.3341 0.261 Uiso 0.544(12) 1 calc R U P C 1
H40I_5a H -0.0001 0.3211 0.3045 0.261 Uiso 0.544(12) 1 calc R U P C 1
N1_6 N 0.2440(4) 0.6191(4) 0.1230(3) 0.213(4) Uani 1 1 d D U . . .
C2_6 C 0.2463(6) 0.6516(5) 0.1303(5) 0.234(7) Uani 1 1 d D U . . .
H2A_6 H 0.2643 0.6622 0.1192 0.351 Uiso 1 1 calc R U . . .
H2B_6 H 0.2218 0.6614 0.1279 0.351 Uiso 1 1 calc R U . . .
H2C_6 H 0.2545 0.6534 0.1488 0.351 Uiso 1 1 calc R U . . .
C3_6 C 0.2669(6) 0.6102(6) 0.1015(4) 0.250(8) Uani 1 1 d D U . . .
H3A_6 H 0.2811 0.6284 0.0957 0.375 Uiso 1 1 calc R U . . .
H3B_6 H 0.2841 0.5936 0.1072 0.375 Uiso 1 1 calc R U . . .
H3C_6 H 0.2510 0.6026 0.0869 0.375 Uiso 1 1 calc R U . . .
C4_6 C 0.2206(4) 0.6001(4) 0.1359(3) 0.194(4) Uani 1 1 d D U . . .
H4_6 H 0.2186 0.5792 0.1298 0.233 Uiso 1 1 calc R U . . .
O5_6 O 0.2025(3) 0.6069(3) 0.1543(2) 0.170(3) Uani 1 1 d D U . . .
N1_8 N 0.4969(9) 0.4302(4) 0.2566(5) 0.139(7) Uani 0.5 1 d D U P F -1
H1A_8 H 0.4756 0.4381 0.2490 0.167 Uiso 0.5 1 calc R U P F -1
H1B_8 H 0.4946 0.4320 0.2743 0.167 Uiso 0.5 1 calc R U P F -1
C2_8 C 0.499(3) 0.3963(4) 0.250(2) 0.127(6) Uani 0.5 1 d D U P F -1
H2A_8 H 0.4763 0.3858 0.2563 0.191 Uiso 0.5 1 calc R U P F -1
H2B_8 H 0.5002 0.3938 0.2310 0.191 Uiso 0.5 1 calc R U P F -1
H2C_8 H 0.5209 0.3871 0.2587 0.191 Uiso 0.5 1 calc R U P F -1
C3_8 C 0.5275(8) 0.4497(7) 0.2490(6) 0.153(8) Uiso 0.5 1 d D U P F -1
H3A_8 H 0.5228 0.4713 0.2545 0.229 Uiso 0.5 1 calc R U P F -1
H3B_8 H 0.5506 0.4422 0.2576 0.229 Uiso 0.5 1 calc R U P F -1
H3C_8 H 0.5299 0.4489 0.2299 0.229 Uiso 0.5 1 calc R U P F -1
N1_11b N 0.1970(5) 0.3910(4) 0.3926(4) 0.154(4) Uani 0.535(4) 1 d D U P A 2
C1_11b C 0.1803(7) 0.4221(5) 0.3837(5) 0.152(5) Uani 0.535(4) 1 d D U P A 2
H1A_11b H 0.1859 0.4374 0.3979 0.182 Uiso 0.535(4) 1 calc R U P A 2
H1B_11b H 0.1941 0.4289 0.3681 0.182 Uiso 0.535(4) 1 calc R U P A 2
C2_11b C 0.1415(6) 0.4249(5) 0.3771(4) 0.127(6) Uani 0.535(4) 1 d D U P A 2
H2A_11b H 0.1360 0.4465 0.3719 0.191 Uiso 0.535(4) 1 calc R U P A 2
H2B_11b H 0.1351 0.4108 0.3625 0.191 Uiso 0.535(4) 1 calc R U P A 2
H2C_11b H 0.1268 0.4194 0.3924 0.191 Uiso 0.535(4) 1 calc R U P A 2
C3_11b C 0.1748(8) 0.3753(6) 0.4137(5) 0.164(5) Uani 0.535(4) 1 d D U P A 2
H3A_11b H 0.1536 0.3644 0.4050 0.197 Uiso 0.535(4) 1 calc R U P A 2
H3B_11b H 0.1909 0.3591 0.4221 0.197 Uiso 0.535(4) 1 calc R U P A 2
C4_11b C 0.1600(9) 0.3943(8) 0.4344(5) 0.183(8) Uani 0.535(4) 1 d D U P A 2
H4A_11b H 0.1464 0.3810 0.4466 0.274 Uiso 0.535(4) 1 calc R U P A 2
H4B_11b H 0.1806 0.4047 0.4440 0.274 Uiso 0.535(4) 1 calc R U P A 2
H4C_11b H 0.1431 0.4100 0.4268 0.274 Uiso 0.535(4) 1 calc R U P A 2
C5_11b C 0.2372(6) 0.3972(6) 0.4015(5) 0.155(5) Uani 0.535(4) 1 d D U P A 2
H5A_11b H 0.2373 0.4120 0.4165 0.187 Uiso 0.535(4) 1 calc R U P A 2
H5B_11b H 0.2485 0.3773 0.4079 0.187 Uiso 0.535(4) 1 calc R U P A 2
C6_11b C 0.2604(7) 0.4103(6) 0.3803(6) 0.174(8) Uani 0.535(4) 1 d D U P A 2
H6A_11b H 0.2859 0.4138 0.3872 0.260 Uiso 0.535(4) 1 calc R U P A 2
H6B_11b H 0.2609 0.3955 0.3656 0.260 Uiso 0.535(4) 1 calc R U P A 2
H6C_11b H 0.2497 0.4302 0.3742 0.260 Uiso 0.535(4) 1 calc R U P A 2
C7_11b C 0.1986(9) 0.3730(6) 0.3672(4) 0.158(5) Uani 0.535(4) 1 d D U P A 2
H7A_11b H 0.2111 0.3856 0.3536 0.190 Uiso 0.535(4) 1 calc R U P A 2
H7B_11b H 0.1731 0.3677 0.3607 0.190 Uiso 0.535(4) 1 calc R U P A 2
C8_11b C 0.2212(9) 0.3427(6) 0.3732(5) 0.166(8) Uani 0.535(4) 1 d D U P A 2
H8A_11b H 0.2230 0.3303 0.3571 0.249 Uiso 0.535(4) 1 calc R U P A 2
H8B_11b H 0.2464 0.3483 0.3796 0.249 Uiso 0.535(4) 1 calc R U P A 2
H8C_11b H 0.2087 0.3305 0.3866 0.249 Uiso 0.535(4) 1 calc R U P A 2
N1_12a N 0.1557(8) 0.4741(5) 0.2248(5) 0.202(7) Uani 0.465(4) 1 d D U P A 1
C1_12a C 0.1857(10) 0.4535(7) 0.2377(7) 0.201(8) Uani 0.465(4) 1 d D U P A 1
H1A_12a H 0.2089 0.4560 0.2279 0.241 Uiso 0.465(4) 1 calc R U P A 1
H1B_12a H 0.1907 0.4613 0.2558 0.241 Uiso 0.465(4) 1 calc R U P A 1
C2_12a C 0.1767(13) 0.4189(6) 0.2393(7) 0.205(10) Uani 0.465(4) 1 d D U P A 1
H2A_12a H 0.1976 0.4078 0.2479 0.308 Uiso 0.465(4) 1 calc R U P A 1
H2B_12a H 0.1542 0.4159 0.2495 0.308 Uiso 0.465(4) 1 calc R U P A 1
H2C_12a H 0.1725 0.4105 0.2215 0.308 Uiso 0.465(4) 1 calc R U P A 1
C3_12a C 0.1279(10) 0.4726(9) 0.2465(6) 0.202(7) Uani 0.465(4) 1 d D U P A 1
H3A_12a H 0.1199 0.4506 0.2489 0.242 Uiso 0.465(4) 1 calc R U P A 1
H3B_12a H 0.1401 0.4796 0.2632 0.242 Uiso 0.465(4) 1 calc R U P A 1
C4_12a C 0.0942(11) 0.4924(10) 0.2408(6) 0.212(10) Uani 0.465(4) 1 d D U P A 1
H4A_12a H 0.0770 0.4907 0.2554 0.318 Uiso 0.465(4) 1 calc R U P A 1
H4B_12a H 0.1018 0.5143 0.2388 0.318 Uiso 0.465(4) 1 calc R U P A 1
H4C_12a H 0.0817 0.4852 0.2245 0.318 Uiso 0.465(4) 1 calc R U P A 1
C5_12a C 0.1647(13) 0.5086(6) 0.2284(6) 0.202(7) Uani 0.465(4) 1 d D U P A 1
H5A_12a H 0.1843 0.5134 0.2156 0.242 Uiso 0.465(4) 1 calc R U P A 1
H5B_12a H 0.1421 0.5201 0.2223 0.242 Uiso 0.465(4) 1 calc R U P A 1
C6_12a C 0.1767(12) 0.5232(6) 0.2528(5) 0.184(9) Uani 0.465(4) 1 d D U P A 1
H6A_12a H 0.1807 0.5456 0.2499 0.276 Uiso 0.465(4) 1 calc R U P A 1
H6B_12a H 0.1574 0.5203 0.2660 0.276 Uiso 0.465(4) 1 calc R U P A 1
H6C_12a H 0.2000 0.5135 0.2592 0.276 Uiso 0.465(4) 1 calc R U P A 1
C7_12a C 0.1349(10) 0.4667(8) 0.1998(6) 0.202(8) Uani 0.465(4) 1 d D U P A 1
H7A_12a H 0.1177 0.4495 0.2043 0.243 Uiso 0.465(4) 1 calc R U P A 1
H7B_12a H 0.1189 0.4851 0.1962 0.243 Uiso 0.465(4) 1 calc R U P A 1
C8_12a C 0.1496(15) 0.4579(10) 0.1740(6) 0.228(11) Uani 0.465(4) 1 d D U P A 1
H8A_12a H 0.1288 0.4545 0.1614 0.343 Uiso 0.465(4) 1 calc R U P A 1
H8B_12a H 0.1655 0.4748 0.1676 0.343 Uiso 0.465(4) 1 calc R U P A 1
H8C_12a H 0.1643 0.4387 0.1758 0.343 Uiso 0.465(4) 1 calc R U P A 1

loop_
_atom_site_aniso_label
_atom_site_aniso_U_11
_atom_site_aniso_U_22
_atom_site_aniso_U_33
_atom_site_aniso_U_23
_atom_site_aniso_U_13
_atom_site_aniso_U_12
Zn1_1 0.0631(6) 0.0624(7) 0.1753(11) 0.0006(6) 0.0214(6) 0.0244(5)
Zn2_1 0.0620(6) 0.0502(6) 0.1666(10) -0.0005(5) 0.0184(6) 0.0183(4)
Zn3_1 0.0864(8) 0.0562(7) 0.1847(12) 0.0022(6) -0.0122(7) -0.0369(5)
Zn4_1 0.0680(6) 0.0551(6) 0.1554(10) -0.0002(5) -0.0040(6) -0.0297(5)
Zn5_1 0.1209(9) 0.0931(8) 0.1017(8) 0.0244(6) 0.0132(6) 0.0016(7)
Zn6_1 0.1074(8) 0.0800(7) 0.0983(7) 0.0161(5) 0.0119(6) 0.0003(6)
Zn7_1 0.0472(5) 0.0446(5) 0.1137(7) 0.0142(4) 0.0104(4) -0.0046(3)
Zn8_1 0.0680(6) 0.0381(5) 0.1614(9) -0.0121(5) 0.0102(6) -0.0121(4)
Zn9_1 0.0453(5) 0.0356(5) 0.1123(7) 0.0086(4) 0.0044(4) -0.0006(3)
Zn10_1 0.0503(5) 0.0329(5) 0.0930(6) -0.0028(3) 0.0084(4) -0.0039(3)
O1_2 0.042(2) 0.028(2) 0.101(3) 0.001(2) 0.002(2) 0.0049(17)
O2_2 0.242(14) 0.165(11) 0.342(16) 0.019(10) 0.182(13) 0.061(10)
C1_3 0.095(3) 0.058(3) 0.170(4) 0.001(3) 0.027(3) 0.027(3)
C2_3 0.121(5) 0.072(3) 0.182(5) 0.014(3) 0.047(4) 0.040(3)
C3_3 0.112(5) 0.069(3) 0.168(5) 0.011(3) 0.040(4) 0.034(3)
C4_3 0.085(4) 0.052(3) 0.146(4) -0.001(3) 0.015(3) 0.019(3)
C5_3 0.093(4) 0.060(3) 0.153(5) 0.006(3) 0.020(4) 0.028(3)
C6_3 0.098(4) 0.061(3) 0.162(5) 0.006(3) 0.024(4) 0.034(3)
B7_3 0.088(3) 0.057(2) 0.176(3) -0.002(2) 0.025(2) 0.023(2)
O8_3 0.095(3) 0.070(3) 0.189(4) -0.009(3) 0.015(3) 0.026(2)
N9_3 0.100(4) 0.071(4) 0.185(5) -0.015(4) 0.009(3) 0.027(3)
C10_3 0.123(5) 0.092(5) 0.204(6) -0.028(4) -0.011(4) 0.034(4)
C11_3 0.140(5) 0.114(4) 0.218(5) -0.033(4) -0.025(4) 0.048(4)
C12_3 0.119(5) 0.107(4) 0.205(5) -0.020(4) -0.014(4) 0.041(3)
C13_3 0.136(5) 0.127(4) 0.224(5) -0.022(4) -0.030(4) 0.056(4)
C14_3 0.168(6) 0.159(5) 0.240(6) -0.034(4) -0.050(5) 0.058(5)
C15_3 0.189(6) 0.170(5) 0.254(6) -0.048(4) -0.059(4) 0.064(5)
C16_3 0.172(6) 0.148(6) 0.236(6) -0.047(5) -0.047(5) 0.051(5)
C17_3 0.128(6) 0.124(4) 0.224(6) -0.017(4) -0.022(5) 0.055(4)
N18_3 0.103(5) 0.107(4) 0.213(6) -0.009(3) -0.012(4) 0.058(3)
O19_3 0.102(4) 0.101(3) 0.224(4) -0.006(3) 0.000(3) 0.051(3)
B20_3 0.091(3) 0.090(3) 0.201(4) 0.007(2) 0.019(3) 0.040(2)
O21_3 0.081(3) 0.058(2) 0.191(4) 0.005(2) 0.024(3) 0.0296(19)
N22_3 0.068(3) 0.058(2) 0.173(5) 0.008(3) 0.031(3) 0.030(2)
C23_3 0.075(4) 0.068(2) 0.191(6) 0.015(3) 0.029(4) 0.022(2)
C24_3 0.078(3) 0.070(2) 0.213(6) 0.020(3) 0.038(3) 0.024(2)
C25_3 0.079(3) 0.070(3) 0.205(6) 0.021(3) 0.040(3) 0.024(2)
C26_3 0.093(3) 0.069(3) 0.237(6) 0.022(3) 0.040(3) 0.026(2)
C27_3 0.101(3) 0.076(3) 0.276(8) 0.028(4) 0.043(4) 0.017(2)
C28_3 0.103(3) 0.085(3) 0.301(7) 0.029(4) 0.045(4) 0.017(3)
C29_3 0.084(3) 0.083(3) 0.259(7) 0.030(4) 0.042(4) 0.018(2)
C30_3 0.094(3) 0.072(4) 0.231(7) 0.019(4) 0.036(4) 0.029(3)
N31_3 0.086(3) 0.067(4) 0.221(6) 0.018(4) 0.031(3) 0.035(3)
O32_3 0.093(2) 0.079(3) 0.222(5) 0.010(3) 0.023(3) 0.044(2)
O33_3 0.095(3) 0.062(3) 0.178(3) -0.001(2) 0.026(3) 0.033(2)
N34_3 0.078(4) 0.051(3) 0.165(4) 0.002(3) 0.020(3) 0.023(3)
C35_3 0.071(4) 0.065(4) 0.163(4) 0.002(3) 0.017(3) 0.016(3)
C36_3 0.069(4) 0.071(3) 0.164(3) 0.003(3) 0.021(3) 0.016(3)
C37_3 0.066(4) 0.071(3) 0.163(4) -0.001(3) 0.023(3) 0.018(3)
C38_3 0.076(4) 0.086(3) 0.169(4) -0.003(3) 0.029(3) 0.028(3)
C39_3 0.085(4) 0.103(4) 0.166(4) -0.002(3) 0.028(3) 0.020(3)
C40_3 0.081(4) 0.106(4) 0.169(3) 0.005(3) 0.027(3) 0.013(3)
C41_3 0.069(4) 0.089(4) 0.164(4) 0.004(3) 0.020(3) 0.005(3)
C42_3 0.084(5) 0.089(4) 0.180(4) -0.002(3) 0.026(4) 0.036(3)
N43_3 0.082(4) 0.088(4) 0.184(4) 0.002(3) 0.027(4) 0.042(3)
O44_3 0.102(4) 0.096(3) 0.205(4) 0.009(3) 0.028(3) 0.053(3)
C45_3 0.084(3) 0.085(3) 0.194(5) 0.005(3) 0.014(3) 0.032(3)
C48_3 0.072(3) 0.074(3) 0.189(5) 0.009(3) 0.018(3) 0.024(2)
C4A_3 0.078(4) 0.051(3) 0.138(4) 0.001(2) 0.013(3) 0.014(3)
O4B_3 0.078(3) 0.058(3) 0.150(4) 0.011(3) 0.024(3) 0.019(3)
O4C_3 0.090(3) 0.051(3) 0.130(4) -0.002(2) 0.011(3) 0.021(3)
O12A_3 0.096(4) 0.088(4) 0.188(5) -0.010(3) 0.004(3) 0.032(3)
C15A_3 0.212(7) 0.200(7) 0.259(6) -0.053(5) -0.069(5) 0.052(6)
O25A_3 0.076(3) 0.063(3) 0.201(6) 0.017(3) 0.039(3) 0.027(2)
C28A_3 0.118(4) 0.115(4) 0.331(8) 0.029(5) 0.045(4) -0.008(4)
C28B_3 0.137(7) 0.149(9) 0.346(9) 0.014(7) 0.026(6) 0.000(6)
C28C_3 0.113(6) 0.151(8) 0.345(9) 0.015(7) 0.048(6) -0.010(6)
C28D_3 0.132(8) 0.114(4) 0.367(12) 0.028(6) 0.047(7) -0.014(4)
O37A_3 0.078(3) 0.068(3) 0.165(4) 0.001(3) 0.028(3) 0.028(3)
C40A_3 0.094(4) 0.128(5) 0.170(4) 0.009(3) 0.031(3) 0.004(4)
C48A_3 0.064(3) 0.068(3) 0.202(5) 0.009(3) 0.018(3) 0.016(2)
O48B_3 0.071(3) 0.065(3) 0.248(6) 0.013(4) 0.002(3) 0.012(2)
O48C_3 0.057(3) 0.061(3) 0.180(5) 0.020(3) 0.021(3) 0.015(2)
C46_3a 0.087(4) 0.081(4) 0.195(5) 0.002(4) 0.013(4) 0.032(4)
C47_3a 0.084(4) 0.080(4) 0.195(6) 0.004(4) 0.012(4) 0.029(4)
C49_3a 0.071(4) 0.076(4) 0.182(6) 0.013(4) 0.021(4) 0.022(3)
C50_3a 0.074(4) 0.079(4) 0.182(5) 0.014(4) 0.021(4) 0.025(4)
C46_3b 0.084(3) 0.080(4) 0.199(6) 0.005(4) 0.015(4) 0.028(3)
C47_3b 0.081(4) 0.076(3) 0.201(6) 0.005(4) 0.015(4) 0.024(3)
C49_3b 0.070(3) 0.079(4) 0.181(6) 0.011(4) 0.021(4) 0.024(3)
C50_3b 0.076(4) 0.083(3) 0.181(6) 0.010(4) 0.019(4) 0.029(3)
C40B_3a 0.096(6) 0.133(8) 0.167(5) 0.014(6) 0.032(5) 0.001(6)
C40C_3a 0.104(8) 0.128(5) 0.178(8) 0.014(5) 0.030(6) 0.001(5)
C40D_3a 0.096(5) 0.136(8) 0.172(8) 0.009(7) 0.035(5) 0.006(6)
C40B_3b 0.092(6) 0.128(6) 0.167(7) 0.011(5) 0.030(6) 0.000(5)
C40C_3b 0.094(4) 0.131(9) 0.168(8) 0.008(7) 0.032(4) 0.004(5)
C40D_3b 0.106(7) 0.131(6) 0.169(6) 0.006(5) 0.031(6) 0.000(5)
C15B_3 0.230(9) 0.235(11) 0.263(7) -0.055(7) -0.060(7) 0.043(8)
C15C_3 0.215(8) 0.219(10) 0.280(11) -0.048(9) -0.077(6) 0.055(7)
C15D_3 0.228(11) 0.203(7) 0.282(11) -0.055(6) -0.074(8) 0.041(6)
C1_4 0.127(4) 0.126(4) 0.118(3) 0.026(3) 0.006(2) 0.000(3)
C4_4 0.119(4) 0.127(4) 0.120(3) 0.028(3) 0.007(3) 0.011(3)
B7_4 0.138(3) 0.129(3) 0.116(3) 0.026(2) 0.007(2) -0.006(3)
O8_4 0.151(4) 0.129(3) 0.110(3) 0.027(2) 0.016(3) -0.012(3)
N9_4 0.156(6) 0.120(3) 0.097(4) 0.016(3) 0.016(4) -0.015(4)
C10_4 0.164(6) 0.121(3) 0.107(4) 0.011(3) 0.026(4) -0.018(4)
C11_4 0.179(6) 0.114(3) 0.106(3) 0.005(2) 0.032(4) -0.016(4)
C12_4 0.169(6) 0.098(3) 0.107(3) 0.007(2) 0.031(3) -0.009(4)
C13_4 0.177(6) 0.096(3) 0.116(3) 0.008(2) 0.031(3) -0.009(4)
C14_4 0.205(7) 0.100(3) 0.133(3) -0.001(3) 0.040(4) -0.012(4)
C15_4 0.224(7) 0.119(3) 0.134(4) -0.005(3) 0.042(4) -0.011(4)
C16_4 0.210(7) 0.122(3) 0.122(4) -0.006(3) 0.040(4) -0.015(4)
C17_4 0.163(6) 0.083(4) 0.116(3) 0.013(2) 0.025(3) -0.002(4)
N18_4 0.127(5) 0.081(4) 0.105(3) 0.018(2) 0.014(3) 0.002(4)
O19_4 0.129(4) 0.088(3) 0.106(2) 0.020(2) 0.012(3) 0.002(3)
B20_4 0.120(3) 0.087(3) 0.104(3) 0.018(2) 0.011(2) -0.003(2)
O21_4 0.142(3) 0.126(4) 0.114(3) 0.039(3) 0.007(2) -0.014(3)
N22_4 0.138(4) 0.106(5) 0.110(3) 0.033(3) 0.009(3) -0.018(4)
C23_4 0.138(4) 0.106(5) 0.112(3) 0.025(3) 0.012(3) -0.018(4)
C24_4 0.130(3) 0.100(5) 0.110(3) 0.019(3) 0.014(3) -0.016(3)
C25_4 0.127(3) 0.101(4) 0.107(3) 0.020(3) 0.010(3) -0.014(3)
C26_4 0.127(3) 0.098(4) 0.106(3) 0.017(3) 0.010(3) -0.010(3)
C27_4 0.126(3) 0.114(5) 0.112(4) 0.008(4) 0.011(3) -0.014(3)
C28_4 0.127(3) 0.129(5) 0.117(4) 0.013(3) 0.015(3) -0.015(3)
C29_4 0.129(3) 0.118(5) 0.113(4) 0.010(4) 0.018(3) -0.018(3)
C30_4 0.125(4) 0.094(5) 0.107(4) 0.020(3) 0.005(3) -0.009(3)
N31_4 0.127(4) 0.089(4) 0.110(4) 0.024(3) 0.005(3) -0.009(3)
O32_4 0.135(3) 0.101(3) 0.115(3) 0.029(2) 0.003(3) -0.017(3)
C45_4 0.107(3) 0.091(4) 0.107(3) 0.020(3) 0.008(2) -0.009(3)
C46_4 0.102(3) 0.098(5) 0.110(3) 0.026(3) 0.010(3) -0.011(3)
C47_4 0.098(3) 0.096(5) 0.109(3) 0.022(3) 0.008(3) -0.010(3)
C48_4 0.098(3) 0.079(4) 0.106(3) 0.013(3) 0.010(2) -0.009(3)
C49_4 0.100(3) 0.099(5) 0.111(4) 0.022(3) 0.006(3) -0.013(3)
C50_4 0.106(4) 0.094(5) 0.110(4) 0.020(3) 0.006(3) -0.011(3)
C4A_4 0.115(5) 0.130(4) 0.120(3) 0.027(3) 0.013(3) 0.025(4)
O4B_4 0.103(4) 0.130(4) 0.109(4) 0.027(3) 0.014(3) 0.025(3)
O4C_4 0.119(5) 0.136(5) 0.127(4) 0.026(3) 0.013(3) 0.032(4)
O12A_4 0.160(6) 0.095(3) 0.098(3) 0.014(2) 0.024(4) -0.005(4)
C15A_4 0.233(8) 0.126(4) 0.151(5) -0.017(3) 0.041(5) -0.010(4)
O25A_4 0.128(3) 0.109(5) 0.114(4) 0.031(3) 0.005(3) -0.019(3)
C28A_4 0.128(3) 0.157(6) 0.137(4) 0.009(4) 0.015(3) -0.023(4)
C28B_4 0.136(7) 0.161(5) 0.166(7) 0.011(5) 0.015(6) -0.030(4)
C28C_4 0.131(6) 0.182(8) 0.149(5) 0.006(6) 0.021(5) -0.017(6)
C28D_4 0.123(6) 0.177(8) 0.144(5) 0.011(5) 0.013(4) -0.019(6)
C48A_4 0.090(3) 0.078(4) 0.105(3) 0.011(3) 0.010(2) -0.006(3)
O48B_4 0.091(3) 0.109(4) 0.115(4) 0.022(3) 0.008(3) -0.008(3)
O48C_4 0.089(3) 0.076(3) 0.106(3) 0.010(3) 0.010(2) -0.006(3)
O33_4b 0.138(3) 0.133(5) 0.115(4) 0.032(4) 0.006(3) -0.004(3)
C6_4b 0.123(5) 0.126(5) 0.119(4) 0.029(4) 0.005(3) 0.004(4)
C5_4b 0.119(5) 0.130(5) 0.120(4) 0.030(4) 0.007(3) 0.011(4)
C3_4b 0.116(4) 0.119(5) 0.116(3) 0.018(3) 0.005(3) 0.002(4)
C2_4b 0.121(4) 0.120(5) 0.117(4) 0.018(3) 0.005(3) -0.002(4)
N34_4b 0.129(4) 0.128(6) 0.114(4) 0.033(4) 0.006(3) 0.007(4)
C35_4b 0.129(4) 0.128(6) 0.118(4) 0.033(4) 0.005(3) 0.009(4)
C36_4b 0.125(4) 0.128(5) 0.121(4) 0.034(3) 0.008(3) 0.017(3)
C37_4b 0.121(4) 0.123(5) 0.115(4) 0.031(3) 0.010(3) 0.016(4)
C38_4b 0.124(4) 0.121(5) 0.117(4) 0.028(3) 0.014(3) 0.015(3)
C39_4b 0.125(4) 0.139(6) 0.132(5) 0.033(5) 0.016(3) 0.018(4)
C40_4b 0.130(4) 0.153(6) 0.145(5) 0.042(4) 0.016(3) 0.025(4)
C41_4b 0.126(4) 0.138(6) 0.134(5) 0.037(4) 0.008(3) 0.022(4)
C42_4b 0.123(4) 0.111(5) 0.111(4) 0.022(4) 0.014(3) 0.011(4)
N43_4b 0.122(4) 0.101(5) 0.105(4) 0.023(4) 0.015(3) 0.008(4)
O44_4b 0.124(3) 0.096(5) 0.103(4) 0.021(3) 0.011(3) 0.002(3)
O37A_4b 0.121(4) 0.121(6) 0.112(5) 0.032(5) 0.010(4) 0.016(4)
C40A_4b 0.130(4) 0.169(7) 0.170(6) 0.039(5) 0.020(4) 0.029(4)
C40B_4b 0.137(8) 0.175(9) 0.178(7) 0.039(7) 0.013(6) 0.033(7)
C40C_4b 0.131(7) 0.171(8) 0.201(10) 0.040(7) 0.021(7) 0.027(6)
C40D_4b 0.138(8) 0.176(8) 0.173(6) 0.036(6) 0.023(5) 0.032(7)
O33_4a 0.140(4) 0.131(5) 0.115(4) 0.031(3) 0.007(3) -0.001(4)
C6_4a 0.123(6) 0.129(5) 0.118(3) 0.028(3) 0.004(4) 0.007(5)
C5_4a 0.121(6) 0.128(5) 0.120(4) 0.028(3) 0.005(4) 0.010(4)
N34_4a 0.130(4) 0.129(6) 0.115(4) 0.032(4) 0.006(3) 0.008(4)
C35_4a 0.131(5) 0.129(6) 0.120(4) 0.034(4) 0.006(3) 0.012(4)
C36_4a 0.128(4) 0.128(5) 0.123(4) 0.035(3) 0.008(3) 0.018(4)
C37_4a 0.124(4) 0.124(5) 0.117(4) 0.031(3) 0.011(3) 0.016(4)
C38_4a 0.125(4) 0.119(5) 0.118(4) 0.028(3) 0.013(3) 0.014(4)
C39_4a 0.130(4) 0.131(5) 0.129(4) 0.029(4) 0.017(4) 0.020(4)
C40_4a 0.137(4) 0.147(5) 0.143(5) 0.039(4) 0.018(3) 0.029(4)
C41_4a 0.132(4) 0.137(6) 0.136(4) 0.035(4) 0.011(4) 0.024(4)
C42_4a 0.124(5) 0.110(5) 0.112(4) 0.022(4) 0.014(4) 0.010(4)
N43_4a 0.122(4) 0.101(5) 0.105(4) 0.021(4) 0.013(4) 0.005(4)
O44_4a 0.127(4) 0.094(4) 0.104(4) 0.018(3) 0.009(3) 0.002(3)
O37A_4a 0.121(5) 0.121(6) 0.112(5) 0.031(4) 0.008(4) 0.015(4)
C40A_4a 0.140(5) 0.158(6) 0.163(6) 0.035(5) 0.023(4) 0.036(5)
C40B_4a 0.150(10) 0.158(6) 0.183(11) 0.033(6) 0.024(8) 0.035(5)
C40C_4a 0.139(6) 0.172(9) 0.170(7) 0.032(7) 0.020(6) 0.036(6)
C40D_4a 0.147(9) 0.170(10) 0.165(6) 0.034(7) 0.027(5) 0.033(8)
C15B_4k 0.235(9) 0.127(8) 0.153(7) -0.018(6) 0.044(7) -0.009(7)
C15C_4k 0.238(11) 0.122(5) 0.156(8) -0.016(5) 0.042(7) -0.010(7)
C15D_4k 0.235(8) 0.135(8) 0.160(8) -0.018(6) 0.037(6) -0.014(6)
C15B_4l 0.234(8) 0.128(8) 0.163(8) -0.022(7) 0.035(7) -0.007(6)
C15C_4l 0.235(9) 0.123(6) 0.149(8) -0.019(6) 0.039(7) -0.012(6)
C15D_4l 0.235(11) 0.133(8) 0.150(5) -0.019(4) 0.041(6) -0.013(8)
C1_5 0.113(4) 0.071(3) 0.190(5) 0.016(3) -0.027(3) -0.040(3)
C2_5 0.123(5) 0.077(3) 0.193(5) 0.019(3) -0.043(4) -0.048(3)
C3_5 0.110(4) 0.069(3) 0.177(5) 0.017(3) -0.038(4) -0.037(3)
C4_5 0.082(4) 0.050(3) 0.152(4) 0.007(2) -0.012(3) -0.024(3)
C5_5 0.091(4) 0.054(3) 0.162(5) 0.014(3) -0.014(4) -0.024(3)
C6_5 0.103(4) 0.060(3) 0.175(5) 0.015(3) -0.017(4) -0.032(3)
B7_5 0.117(3) 0.072(3) 0.204(4) 0.006(3) -0.015(3) -0.044(2)
O8_5 0.108(3) 0.073(2) 0.228(5) 0.011(3) -0.004(3) -0.049(2)
N9_5 0.091(4) 0.069(2) 0.199(6) 0.007(3) -0.001(4) -0.041(2)
C10_5 0.088(4) 0.073(2) 0.194(6) 0.006(3) 0.003(4) -0.040(2)
C11_5 0.078(3) 0.071(2) 0.181(6) 0.004(3) 0.008(3) -0.0333(19)
C12_5 0.076(3) 0.063(3) 0.168(5) 0.004(3) 0.003(3) -0.0282(18)
C13_5 0.075(2) 0.063(3) 0.150(5) 0.001(3) 0.007(3) -0.0279(19)
C14_5 0.079(2) 0.069(3) 0.153(6) 0.003(3) 0.011(3) -0.021(2)
C15_5 0.081(3) 0.081(3) 0.174(5) 0.005(3) 0.017(3) -0.023(2)
C16_5 0.079(3) 0.081(3) 0.183(6) 0.005(3) 0.012(4) -0.027(2)
C17_5 0.074(2) 0.062(4) 0.152(5) 0.010(4) 0.003(3) -0.027(2)
N18_5 0.072(2) 0.059(3) 0.157(5) 0.006(3) 0.003(3) -0.031(2)
O19_5 0.072(2) 0.062(3) 0.170(4) 0.003(3) 0.004(2) -0.0335(18)
B20_5 0.072(2) 0.068(3) 0.154(3) -0.003(2) 0.003(2) -0.029(2)
O21_5 0.120(4) 0.078(3) 0.211(4) 0.004(3) -0.012(3) -0.043(3)
N22_5 0.121(4) 0.069(4) 0.189(5) -0.007(4) -0.011(3) -0.042(3)
C23_5 0.133(5) 0.082(5) 0.191(5) -0.013(4) -0.007(4) -0.038(4)
C24_5 0.137(5) 0.079(4) 0.180(4) -0.019(3) -0.002(3) -0.036(3)
C25_5 0.107(4) 0.074(3) 0.165(4) -0.011(3) -0.001(3) -0.026(3)
C26_5 0.111(4) 0.078(3) 0.164(4) -0.008(3) 0.001(3) -0.026(3)
C27_5 0.144(6) 0.096(4) 0.170(4) -0.017(3) 0.011(4) -0.026(4)
C28_5 0.177(5) 0.114(4) 0.187(4) -0.031(3) 0.017(4) -0.041(4)
C29_5 0.169(6) 0.103(5) 0.188(4) -0.030(4) 0.011(4) -0.039(4)
C30_5 0.092(5) 0.070(3) 0.152(4) 0.000(3) -0.001(4) -0.017(3)
N31_5 0.078(4) 0.063(3) 0.150(4) 0.003(3) 0.002(3) -0.028(3)
O32_5 0.084(3) 0.075(3) 0.161(3) -0.007(2) 0.010(3) -0.034(2)
O33_5 0.130(4) 0.079(3) 0.211(4) 0.014(3) -0.022(3) -0.059(3)
N34_5 0.129(5) 0.078(4) 0.187(5) 0.014(4) -0.013(4) -0.061(4)
C35_5 0.137(5) 0.099(5) 0.183(5) 0.016(4) -0.011(4) -0.065(4)
C36_5 0.140(5) 0.102(4) 0.170(4) 0.017(3) -0.008(3) -0.067(4)
C37_5 0.112(4) 0.089(4) 0.160(4) 0.005(3) -0.005(3) -0.052(3)
C38_5 0.118(5) 0.100(4) 0.158(3) 0.004(3) -0.006(3) -0.060(4)
C39_5 0.159(5) 0.129(5) 0.163(4) 0.015(3) -0.020(4) -0.072(4)
C41_5 0.174(5) 0.133(5) 0.173(4) 0.025(3) -0.018(4) -0.078(4)
C42_5 0.087(4) 0.083(4) 0.149(4) -0.005(3) -0.004(4) -0.042(3)
N43_5 0.075(4) 0.070(3) 0.150(4) -0.006(3) -0.004(3) -0.038(3)
O44_5 0.081(3) 0.065(3) 0.157(3) -0.002(2) 0.000(2) -0.033(2)
C45_5 0.067(3) 0.066(3) 0.159(4) -0.006(3) 0.011(3) -0.024(2)
C46_5 0.069(3) 0.072(3) 0.188(6) -0.018(3) 0.027(4) -0.029(3)
C47_5 0.063(3) 0.071(3) 0.184(6) -0.017(3) 0.025(3) -0.026(3)
C48_5 0.061(3) 0.060(3) 0.160(5) -0.007(3) 0.019(3) -0.020(2)
C49_5 0.065(3) 0.060(3) 0.156(5) -0.006(3) 0.016(3) -0.019(2)
C50_5 0.074(3) 0.065(3) 0.161(5) -0.010(3) 0.016(3) -0.024(3)
C4A_5 0.075(3) 0.047(3) 0.127(4) 0.003(2) 0.001(3) -0.018(2)
O4B_5 0.076(3) 0.044(2) 0.133(3) 0.005(2) -0.009(3) -0.027(2)
O4C_5 0.080(3) 0.058(3) 0.126(3) 0.005(2) 0.001(2) -0.027(2)
O12A_5 0.073(3) 0.061(3) 0.190(5) 0.002(3) 0.003(3) -0.032(2)
C15A_5 0.086(3) 0.092(3) 0.186(5) 0.005(3) 0.021(3) -0.015(3)
O25A_5 0.100(4) 0.070(4) 0.165(4) -0.012(3) -0.003(3) -0.031(3)
C28A_5 0.195(6) 0.132(5) 0.189(5) -0.037(4) 0.022(4) -0.036(5)
O37A_5 0.105(4) 0.087(4) 0.165(4) 0.009(3) -0.010(3) -0.050(4)
C48A_5 0.057(3) 0.054(3) 0.157(5) -0.003(3) 0.019(3) -0.017(2)
O48B_5 0.058(3) 0.058(2) 0.152(4) -0.005(3) 0.013(3) -0.012(2)
O48C_5 0.065(2) 0.053(3) 0.197(5) -0.003(3) 0.033(3) -0.016(2)
C40_5a 0.177(5) 0.141(5) 0.169(4) 0.023(3) -0.020(4) -0.078(4)
C15B_5b 0.091(5) 0.102(7) 0.198(7) 0.003(6) 0.011(5) -0.011(5)
C15C_5b 0.089(7) 0.091(4) 0.181(8) 0.005(5) 0.025(6) -0.011(4)
C15D_5b 0.094(6) 0.099(7) 0.190(6) 0.009(5) 0.028(5) -0.011(5)
C15B_5a 0.095(8) 0.092(7) 0.187(7) 0.005(5) 0.020(5) -0.010(6)
C15C_5a 0.098(7) 0.094(6) 0.187(7) 0.002(5) 0.022(6) -0.017(5)
C15D_5a 0.085(4) 0.093(8) 0.191(9) 0.006(6) 0.021(5) -0.013(5)
C28B_5a 0.201(9) 0.136(7) 0.192(8) -0.042(6) 0.021(7) -0.038(7)
C28C_5a 0.196(7) 0.136(8) 0.194(9) -0.041(7) 0.022(6) -0.032(6)
C28D_5a 0.202(10) 0.141(7) 0.190(6) -0.030(6) 0.023(7) -0.038(7)
C28B_5b 0.199(10) 0.133(6) 0.189(9) -0.038(5) 0.024(8) -0.034(6)
C28C_5b 0.195(8) 0.141(8) 0.188(8) -0.032(7) 0.023(6) -0.038(7)
C28D_5b 0.197(8) 0.140(9) 0.189(6) -0.032(7) 0.020(6) -0.038(7)
C40_5b 0.176(6) 0.141(5) 0.168(4) 0.022(3) -0.017(4) -0.078(4)
C40A_5b 0.180(6) 0.151(6) 0.168(4) 0.022(4) -0.016(4) -0.069(5)
C40B_5b 0.188(10) 0.155(7) 0.169(7) 0.024(6) -0.012(7) -0.070(6)
C40C_5b 0.181(7) 0.157(9) 0.163(8) 0.021(7) -0.017(6) -0.069(6)
C40D_5b 0.184(8) 0.161(8) 0.173(9) 0.016(7) -0.019(7) -0.063(7)
C40A_5a 0.181(6) 0.150(6) 0.170(5) 0.024(4) -0.019(4) -0.069(5)
C40B_5a 0.192(9) 0.150(6) 0.170(9) 0.024(5) -0.013(7) -0.068(7)
C40C_5a 0.176(9) 0.152(7) 0.168(6) 0.023(6) -0.022(6) -0.070(7)
C40D_5a 0.184(6) 0.160(10) 0.177(10) 0.026(8) -0.017(5) -0.064(6)
N1_6 0.175(8) 0.193(9) 0.276(10) -0.008(8) 0.093(7) -0.007(7)
C2_6 0.212(14) 0.186(11) 0.308(16) -0.009(10) 0.099(13) -0.013(10)
C3_6 0.227(14) 0.225(15) 0.304(14) -0.012(12) 0.118(12) 0.006(12)
C4_6 0.156(8) 0.179(8) 0.251(9) -0.012(7) 0.082(6) 0.006(7)
O5_6 0.133(6) 0.152(7) 0.227(8) -0.019(6) 0.065(6) 0.002(5)
N1_8 0.127(12) 0.107(8) 0.183(16) -0.005(11) 0.007(13) 0.022(12)
C2_8 0.106(12) 0.089(8) 0.187(14) -0.002(14) 0.014(11) 0.020(15)
N1_11b 0.152(9) 0.130(8) 0.181(9) -0.019(7) -0.005(7) 0.054(7)
C1_11b 0.154(10) 0.129(9) 0.173(11) -0.023(8) 0.003(8) 0.051(8)
C2_11b 0.145(11) 0.112(13) 0.126(12) -0.025(10) 0.012(9) 0.051(10)
C3_11b 0.158(11) 0.141(10) 0.192(11) -0.010(8) -0.008(8) 0.047(9)
C4_11b 0.184(17) 0.160(16) 0.204(14) -0.020(12) 0.015(13) 0.033(14)
C5_11b 0.152(10) 0.121(10) 0.193(11) -0.022(9) -0.008(8) 0.058(8)
C6_11b 0.159(13) 0.130(14) 0.231(16) -0.004(13) 0.004(11) 0.061(11)
C7_11b 0.159(11) 0.129(10) 0.185(10) -0.019(8) -0.009(9) 0.055(9)
C8_11b 0.180(16) 0.137(12) 0.180(15) -0.024(11) -0.043(13) 0.068(12)
N1_12a 0.301(18) 0.128(9) 0.177(11) 0.036(9) -0.001(11) 0.079(11)
C1_12a 0.301(19) 0.126(11) 0.175(12) 0.030(10) -0.004(12) 0.077(12)
C2_12a 0.31(2) 0.132(13) 0.171(18) 0.029(12) -0.011(18) 0.071(14)
C3_12a 0.298(19) 0.134(12) 0.172(12) 0.031(10) -0.003(11) 0.079(12)
C4_12a 0.31(2) 0.170(18) 0.151(16) 0.044(15) -0.009(15) 0.100(16)
C5_12a 0.304(19) 0.128(10) 0.173(12) 0.040(10) 0.004(12) 0.078(12)
C6_12a 0.29(2) 0.111(14) 0.154(14) 0.054(11) 0.024(15) 0.057(15)
C7_12a 0.300(19) 0.133(12) 0.174(12) 0.032(10) 0.000(12) 0.085(13)
C8_12a 0.32(3) 0.173(19) 0.187(14) 0.030(13) 0.000(15) 0.087(19)

loop_
_atom_type_symbol
_atom_type_description
_atom_type_scat_dispersion_real
_atom_type_scat_dispersion_imag
_atom_type_scat_source
C C 0.0033 0.0016 'International Tables Vol C Tables 4.2.6.8 and 6.1.1.4'
H H 0.0000 0.0000 'International Tables Vol C Tables 4.2.6.8 and 6.1.1.4'
B B 0.0013 0.0007 'International Tables Vol C Tables 4.2.6.8 and 6.1.1.4'
N N 0.0061 0.0033 'International Tables Vol C Tables 4.2.6.8 and 6.1.1.4'
O O 0.0106 0.0060 'International Tables Vol C Tables 4.2.6.8 and 6.1.1.4'
Zn Zn 0.2839 1.4301 'International Tables Vol C Tables 4.2.6.8 and 6.1.1.4'

loop_
_geom_angle_atom_site_label_1
_geom_angle_atom_site_label_2
_geom_angle_atom_site_label_3
_geom_angle
_geom_angle_site_symmetry_1
_geom_angle_site_symmetry_3
N18_3 Zn1_1 O25A_3 131.2(4) . .
N18_3 Zn1_1 N43_3 87.6(4) . .
O25A_3 Zn1_1 N43_3 138.2(3) . .
N18_3 Zn1_1 O37A_3 140.0(4) . .
O25A_3 Zn1_1 O37A_3 75.6(3) . .
N43_3 Zn1_1 O37A_3 82.5(3) . .
N18_3 Zn1_1 O12A_3 81.1(3) . .
O25A_3 Zn1_1 O12A_3 77.0(3) . .
N43_3 Zn1_1 O12A_3 132.3(3) . .
O37A_3 Zn1_1 O12A_3 77.5(3) . .
N18_3 Zn1_1 N31_3 86.1(4) . .
O25A_3 Zn1_1 N31_3 82.9(2) . .
N43_3 Zn1_1 N31_3 85.5(3) . .
O37A_3 Zn1_1 N31_3 131.2(3) . .
O12A_3 Zn1_1 N31_3 139.0(4) . .
N18_3 Zn1_1 Zn2_1 126.9(2) . .
O25A_3 Zn1_1 Zn2_1 45.76(17) . .
N43_3 Zn1_1 Zn2_1 127.9(2) . .
O37A_3 Zn1_1 Zn2_1 45.56(16) . .
O12A_3 Zn1_1 Zn2_1 46.0(2) . .
N31_3 Zn1_1 Zn2_1 128.56(18) . .
N22_3 Zn2_1 O37A_3 132.1(3) . .
N22_3 Zn2_1 O25A_3 81.8(2) . .
O37A_3 Zn2_1 O25A_3 75.3(3) . .
N22_3 Zn2_1 N34_3 86.2(3) . .
O37A_3 Zn2_1 N34_3 82.1(2) . .
O25A_3 Zn2_1 N34_3 135.7(3) . .
N22_3 Zn2_1 N9_3 85.9(3) . .
O37A_3 Zn2_1 N9_3 139.2(3) . .
O25A_3 Zn2_1 N9_3 133.6(3) . .
N34_3 Zn2_1 N9_3 87.3(3) . .
N22_3 Zn2_1 O12A_3 136.5(3) . .
O37A_3 Zn2_1 O12A_3 77.7(3) . .
O25A_3 Zn2_1 O12A_3 76.6(3) . .
N34_3 Zn2_1 O12A_3 134.6(3) . .
N9_3 Zn2_1 O12A_3 82.5(3) . .
N22_3 Zn2_1 Zn1_1 126.94(17) . .
O37A_3 Zn2_1 Zn1_1 45.63(18) . .
O25A_3 Zn2_1 Zn1_1 45.19(15) . .
N34_3 Zn2_1 Zn1_1 127.68(18) . .
N9_3 Zn2_1 Zn1_1 128.5(2) . .
O12A_3 Zn2_1 Zn1_1 46.1(2) . .
O37A_5 Zn3_1 N22_5 138.0(4) . .
O37A_5 Zn3_1 N34_5 82.4(3) . .
N22_5 Zn3_1 N34_5 87.4(4) . .
O37A_5 Zn3_1 O25A_5 77.0(3) . .
N22_5 Zn3_1 O25A_5 83.0(3) . .
N34_5 Zn3_1 O25A_5 136.3(4) . .
O37A_5 Zn3_1 O12A_5 78.2(3) . .
N22_5 Zn3_1 O12A_5 131.5(3) . .
N34_5 Zn3_1 O12A_5 137.0(4) . .
O25A_5 Zn3_1 O12A_5 75.3(3) . .
O37A_5 Zn3_1 N9_5 132.1(4) . .
N22_5 Zn3_1 N9_5 86.7(3) . .
N34_5 Zn3_1 N9_5 84.2(4) . .
O25A_5 Zn3_1 N9_5 137.3(3) . .
O12A_5 Zn3_1 N9_5 81.2(2) . .
O37A_5 Zn3_1 Zn4_1 46.10(19) . .
N22_5 Zn3_1 Zn4_1 128.2(2) . .
N34_5 Zn3_1 Zn4_1 128.5(2) . .
O25A_5 Zn3_1 Zn4_1 45.18(18) . .
O12A_5 Zn3_1 Zn4_1 46.28(16) . .
N9_5 Zn3_1 Zn4_1 127.30(19) . .
O25A_5 Zn4_1 N31_5 83.5(3) . .
O25A_5 Zn4_1 O37A_5 76.4(3) . .
N31_5 Zn4_1 O37A_5 138.3(3) . .
O25A_5 Zn4_1 N43_5 137.1(3) . .
N31_5 Zn4_1 N43_5 88.7(3) . .
O37A_5 Zn4_1 N43_5 82.1(3) . .
O25A_5 Zn4_1 N18_5 135.2(3) . .
N31_5 Zn4_1 N18_5 83.8(3) . .
O37A_5 Zn4_1 N18_5 135.2(3) . .
N43_5 Zn4_1 N18_5 85.3(3) . .
O25A_5 Zn4_1 O12A_5 75.1(3) . .
N31_5 Zn4_1 O12A_5 132.2(3) . .
O37A_5 Zn4_1 O12A_5 76.9(3) . .
N43_5 Zn4_1 O12A_5 135.0(3) . .
N18_5 Zn4_1 O12A_5 82.4(2) . .
O25A_5 Zn4_1 Zn3_1 45.44(19) . .
N31_5 Zn4_1 Zn3_1 128.88(19) . .
O37A_5 Zn4_1 Zn3_1 45.06(18) . .
N43_5 Zn4_1 Zn3_1 127.18(19) . .
N18_5 Zn4_1 Zn3_1 128.11(17) . .
O12A_5 Zn4_1 Zn3_1 45.72(17) . .
O37A_4a Zn5_1 O12A_4 78.4(8) . .
O37A_4a Zn5_1 N34_4a 83.7(8) . .
O12A_4 Zn5_1 N34_4a 143.3(6) . .
O37A_4a Zn5_1 N22_4 136.6(10) . .
O12A_4 Zn5_1 N22_4 131.7(4) . .
N34_4a Zn5_1 N22_4 82.3(6) . .
O37A_4a Zn5_1 N9_4 136.1(10) . .
O12A_4 Zn5_1 N9_4 82.2(3) . .
N34_4a Zn5_1 N9_4 89.2(6) . .
N22_4 Zn5_1 N9_4 84.6(3) . .
O37A_4a Zn5_1 O25A_4 73.0(9) . .
O12A_4 Zn5_1 O25A_4 78.0(3) . .
N34_4a Zn5_1 O25A_4 126.5(6) . .
N22_4 Zn5_1 O25A_4 83.1(3) . .
N9_4 Zn5_1 O25A_4 139.8(4) . .
O12A_4 Zn5_1 N34_4b 129.4(6) . .
N22_4 Zn5_1 N34_4b 93.4(5) . .
N9_4 Zn5_1 N34_4b 80.5(5) . .
O25A_4 Zn5_1 N34_4b 138.2(5) . .
O12A_4 Zn5_1 O37A_4b 76.8(7) . .
N22_4 Zn5_1 O37A_4b 141.2(8) . .
N9_4 Zn5_1 O37A_4b 130.5(8) . .
O25A_4 Zn5_1 O37A_4b 78.0(7) . .
N34_4b Zn5_1 O37A_4b 79.3(7) . .
O37A_4a Zn5_1 Zn6_1 45.6(7) . .
O12A_4 Zn5_1 Zn6_1 45.60(18) . .
N34_4a Zn5_1 Zn6_1 129.1(4) . .
N22_4 Zn5_1 Zn6_1 128.5(2) . .
N9_4 Zn5_1 Zn6_1 127.8(2) . .
O25A_4 Zn5_1 Zn6_1 45.79(18) . .
N34_4b Zn5_1 Zn6_1 126.9(4) . .
O37A_4b Zn5_1 Zn6_1 47.7(6) . .
N43_4a Zn6_1 O37A_4a 85.0(8) . .
N43_4a Zn6_1 N31_4 83.0(6) . .
O37A_4a Zn6_1 N31_4 135.9(10) . .
N43_4a Zn6_1 O12A_4 141.8(7) . .
O37A_4a Zn6_1 O12A_4 77.0(8) . .
N31_4 Zn6_1 O12A_4 132.5(3) . .
N43_4a Zn6_1 O25A_4 127.7(7) . .
O37A_4a Zn6_1 O25A_4 72.4(8) . .
N31_4 Zn6_1 O25A_4 82.1(3) . .
O12A_4 Zn6_1 O25A_4 78.2(3) . .
N43_4a Zn6_1 N18_4 87.4(6) . .
O37A_4a Zn6_1 N18_4 137.5(10) . .
N31_4 Zn6_1 N18_4 84.1(3) . .
O12A_4 Zn6_1 N18_4 83.9(3) . .
O25A_4 Zn6_1 N18_4 139.9(3) . .
N31_4 Zn6_1 O37A_4b 140.2(8) . .
O12A_4 Zn6_1 O37A_4b 76.5(7) . .
O25A_4 Zn6_1 O37A_4b 78.4(7) . .
N18_4 Zn6_1 O37A_4b 131.6(8) . .
N31_4 Zn6_1 N43_4b 92.4(5) . .
O12A_4 Zn6_1 N43_4b 131.3(5) . .
O25A_4 Zn6_1 N43_4b 134.7(6) . .
N18_4 Zn6_1 N43_4b 83.2(5) . .
O37A_4b Zn6_1 N43_4b 77.8(7) . .
N43_4a Zn6_1 Zn5_1 129.1(4) . .
O37A_4a Zn6_1 Zn5_1 44.1(7) . .
N31_4 Zn6_1 Zn5_1 128.2(2) . .
O12A_4 Zn6_1 Zn5_1 45.27(19) . .
O25A_4 Zn6_1 Zn5_1 46.36(19) . .
N18_4 Zn6_1 Zn5_1 129.14(19) . .
O37A_4b Zn6_1 Zn5_1 47.7(6) . .
N43_4b Zn6_1 Zn5_1 125.4(4) . .
O1_2 Zn7_1 O4B_3 113.4(2) . 3_455
O1_2 Zn7_1 O48B_4 109.0(2) . .
O4B_3 Zn7_1 O48B_4 111.9(3) 3_455 .
O1_2 Zn7_1 O48B_5 113.0(2) . .
O4B_3 Zn7_1 O48B_5 106.9(3) 3_455 .
O48B_4 Zn7_1 O48B_5 102.0(3) . .
O1_2 Zn7_1 Zn10_1 35.63(12) . .
O4B_3 Zn7_1 Zn10_1 79.44(17) 3_455 .
O48B_4 Zn7_1 Zn10_1 135.33(19) . .
O48B_5 Zn7_1 Zn10_1 116.14(19) . .
O1_2 Zn8_1 O48B_3 98.2(3) . .
O1_2 Zn8_1 O48C_5 103.7(2) . .
O48B_3 Zn8_1 O48C_5 95.3(3) . .
O1_2 Zn8_1 O2_2 161.3(4) . .
O48B_3 Zn8_1 O2_2 89.9(5) . .
O48C_5 Zn8_1 O2_2 92.2(4) . .
O1_2 Zn8_1 O4C_4 87.6(2) . 6_565
O48B_3 Zn8_1 O4C_4 168.5(3) . 6_565
O48C_5 Zn8_1 O4C_4 93.0(3) . 6_565
O2_2 Zn8_1 O4C_4 81.8(5) . 6_565
O1_2 Zn8_1 O5_6 82.7(3) . .
O48B_3 Zn8_1 O5_6 86.0(4) . .
O48C_5 Zn8_1 O5_6 173.2(3) . .
O2_2 Zn8_1 O5_6 81.1(4) . .
O4C_4 Zn8_1 O5_6 84.8(4) 6_565 .
O1_2 Zn8_1 Zn10_1 36.44(13) . .
O48B_3 Zn8_1 Zn10_1 123.6(2) . .
O48C_5 Zn8_1 Zn10_1 120.94(17) . .
O2_2 Zn8_1 Zn10_1 126.0(4) . .
O4C_4 Zn8_1 Zn10_1 57.3(2) 6_565 .
O5_6 Zn8_1 Zn10_1 63.1(3) . .
O1_2 Zn8_1 Zn9_1 35.38(12) . .
O48B_3 Zn8_1 Zn9_1 64.5(2) . .
O48C_5 Zn8_1 Zn9_1 115.5(2) . .
O2_2 Zn8_1 Zn9_1 142.8(4) . .
O4C_4 Zn8_1 Zn9_1 118.6(2) 6_565 .
O5_6 Zn8_1 Zn9_1 71.1(3) . .
Zn10_1 Zn8_1 Zn9_1 61.36(3) . .
O1_2 Zn9_1 O48C_3 119.2(2) . .
O1_2 Zn9_1 O4B_5 110.3(2) . 3
O48C_3 Zn9_1 O4B_5 105.8(2) . 3
O1_2 Zn9_1 O48C_4 110.2(2) . .
O48C_3 Zn9_1 O48C_4 100.2(3) . .
O4B_5 Zn9_1 O48C_4 110.5(2) 3 .
O1_2 Zn9_1 Zn8_1 36.61(12) . .
O48C_3 Zn9_1 Zn8_1 82.9(2) . .
O4B_5 Zn9_1 Zn8_1 129.64(17) 3 .
O48C_4 Zn9_1 Zn8_1 116.58(18) . .
O1_2 Zn10_1 O4C_5 107.7(2) . 3
O1_2 Zn10_1 O4B_4 123.3(3) . 6_565
O4C_5 Zn10_1 O4B_4 107.2(3) 3 6_565
O1_2 Zn10_1 O4C_3 109.2(2) . 3_455
O4C_5 Zn10_1 O4C_3 101.3(3) 3 3_455
O4B_4 Zn10_1 O4C_3 106.0(3) 6_565 3_455
O1_2 Zn10_1 Zn8_1 37.51(13) . .
O4C_5 Zn10_1 Zn8_1 124.98(18) 3 .
O4B_4 Zn10_1 Zn8_1 85.8(2) 6_565 .
O4C_3 Zn10_1 Zn8_1 126.67(17) 3_455 .
O1_2 Zn10_1 Zn7_1 35.59(12) . .
O4C_5 Zn10_1 Zn7_1 119.58(17) 3 .
O4B_4 Zn10_1 Zn7_1 132.5(2) 6_565 .
O4C_3 Zn10_1 Zn7_1 73.82(17) 3_455 .
Zn8_1 Zn10_1 Zn7_1 61.64(3) . .
Zn9_1 O1_2 Zn7_1 111.0(2) . .
Zn9_1 O1_2 Zn10_1 112.6(2) . .
Zn7_1 O1_2 Zn10_1 108.77(19) . .
Zn9_1 O1_2 Zn8_1 108.01(19) . .
Zn7_1 O1_2 Zn8_1 110.3(2) . .
Zn10_1 O1_2 Zn8_1 106.1(2) . .
C6_3 C1_3 C2_3 115.4(6) . .
C6_3 C1_3 B7_3 122.0(6) . .
C2_3 C1_3 B7_3 122.6(6) . .
C3_3 C2_3 C1_3 122.7(7) . .
C3_3 C2_3 H2_3 118.7 . .
C1_3 C2_3 H2_3 118.7 . .
C4_3 C3_3 C2_3 120.4(7) . .
C4_3 C3_3 H3_3 119.8 . .
C2_3 C3_3 H3_3 119.8 . .
C3_3 C4_3 C5_3 118.4(6) . .
C3_3 C4_3 C4A_3 121.0(6) . .
C5_3 C4_3 C4A_3 120.6(6) . .
C6_3 C5_3 C4_3 120.8(7) . .
C6_3 C5_3 H5_3 119.6 . .
C4_3 C5_3 H5_3 119.6 . .
C5_3 C6_3 C1_3 122.2(7) . .
C5_3 C6_3 H6_3 118.9 . .
C1_3 C6_3 H6_3 118.9 . .
O33_3 B7_3 O21_3 114.1(8) . .
O33_3 B7_3 O8_3 112.7(7) . .
O21_3 B7_3 O8_3 110.7(8) . .
O33_3 B7_3 C1_3 106.8(7) . .
O21_3 B7_3 C1_3 106.2(6) . .
O8_3 B7_3 C1_3 105.7(7) . .
N9_3 O8_3 B7_3 116.8(6) . .
C10_3 N9_3 O8_3 113.0(8) . .
C10_3 N9_3 Zn2_1 129.8(7) . .
O8_3 N9_3 Zn2_1 117.2(6) . .
N9_3 C10_3 C11_3 127.5(9) . .
N9_3 C10_3 H10_3 116.3 . .
C11_3 C10_3 H10_3 116.3 . .
C16_3 C11_3 C12_3 119.8(8) . .
C16_3 C11_3 C10_3 117.8(8) . .
C12_3 C11_3 C10_3 122.4(8) . .
O12A_3 C12_3 C11_3 122.0(8) . .
O12A_3 C12_3 C13_3 122.0(8) . .
C11_3 C12_3 C13_3 115.9(8) . .
C14_3 C13_3 C17_3 117.3(9) . .
C14_3 C13_3 C12_3 121.9(8) . .
C17_3 C13_3 C12_3 120.9(8) . .
C15_3 C14_3 C13_3 121.4(9) . .
C15_3 C14_3 H14_3 119.3 . .
C13_3 C14_3 H14_3 119.3 . .
C14_3 C15_3 C16_3 117.4(8) . .
C14_3 C15_3 C15A_3 122.0(9) . .
C16_3 C15_3 C15A_3 120.6(9) . .
C15_3 C16_3 C11_3 123.5(9) . .
C15_3 C16_3 H16_3 118.3 . .
C11_3 C16_3 H16_3 118.3 . .
N18_3 C17_3 C13_3 126.9(10) . .
N18_3 C17_3 H17_3 116.5 . .
C13_3 C17_3 H17_3 116.5 . .
C17_3 N18_3 O19_3 110.1(8) . .
C17_3 N18_3 Zn1_1 132.5(7) . .
O19_3 N18_3 Zn1_1 117.3(7) . .
N18_3 O19_3 B20_3 118.5(7) . .
O32_3 B20_3 O19_3 115.7(9) . .
O32_3 B20_3 O44_3 109.9(9) . .
O19_3 B20_3 O44_3 110.9(9) . .
O32_3 B20_3 C45_3 110.0(8) . .
O19_3 B20_3 C45_3 105.2(7) . .
O44_3 B20_3 C45_3 104.5(7) . .
N22_3 O21_3 B7_3 115.6(5) . .
C23_3 N22_3 O21_3 111.0(6) . .
C23_3 N22_3 Zn2_1 131.5(5) . .
O21_3 N22_3 Zn2_1 117.6(5) . .
N22_3 C23_3 C24_3 127.1(7) . .
N22_3 C23_3 H23_3 116.4 . .
C24_3 C23_3 H23_3 116.4 . .
C29_3 C24_3 C25_3 120.5(7) . .
C29_3 C24_3 C23_3 117.3(6) . .
C25_3 C24_3 C23_3 122.2(7) . .
O25A_3 C25_3 C26_3 122.3(6) . .
O25A_3 C25_3 C24_3 120.8(6) . .
C26_3 C25_3 C24_3 116.9(7) . .
C25_3 C26_3 C27_3 120.0(7) . .
C25_3 C26_3 C30_3 124.3(7) . .
C27_3 C26_3 C30_3 115.5(7) . .
C28_3 C27_3 C26_3 123.0(7) . .
C28_3 C27_3 H27_3 118.5 . .
C26_3 C27_3 H27_3 118.5 . .
C29_3 C28_3 C27_3 115.5(7) . .
C29_3 C28_3 C28A_3 121.8(8) . .
C27_3 C28_3 C28A_3 122.7(8) . .
C28_3 C29_3 C24_3 123.7(7) . .
C28_3 C29_3 H29_3 118.2 . .
C24_3 C29_3 H29_3 118.2 . .
N31_3 C30_3 C26_3 124.6(8) . .
N31_3 C30_3 H30_3 117.7 . .
C26_3 C30_3 H30_3 117.7 . .
C30_3 N31_3 O32_3 111.4(7) . .
C30_3 N31_3 Zn1_1 131.6(6) . .
O32_3 N31_3 Zn1_1 116.9(5) . .
N31_3 O32_3 B20_3 116.1(7) . .
N34_3 O33_3 B7_3 117.4(6) . .
C35_3 N34_3 O33_3 110.8(7) . .
C35_3 N34_3 Zn2_1 132.1(5) . .
O33_3 N34_3 Zn2_1 117.1(5) . .
N34_3 C35_3 C36_3 126.1(7) . .
N34_3 C35_3 H35_3 116.9 . .
C36_3 C35_3 H35_3 116.9 . .
C41_3 C36_3 C37_3 120.8(6) . .
C41_3 C36_3 C35_3 117.5(7) . .
C37_3 C36_3 C35_3 121.7(7) . .
O37A_3 C37_3 C36_3 122.5(6) . .
O37A_3 C37_3 C38_3 120.8(6) . .
C36_3 C37_3 C38_3 116.7(7) . .
C39_3 C38_3 C37_3 119.5(7) . .
C39_3 C38_3 C42_3 117.9(7) . .
C37_3 C38_3 C42_3 122.6(7) . .
C40_3 C39_3 C38_3 123.9(7) . .
C40_3 C39_3 H39_3 118.0 . .
C38_3 C39_3 H39_3 118.0 . .
C39_3 C40_3 C41_3 117.1(7) . .
C39_3 C40_3 C40A_3 121.6(7) . .
C41_3 C40_3 C40A_3 121.3(7) . .
C40_3 C41_3 C36_3 121.9(7) . .
C40_3 C41_3 H41_3 119.0 . .
C36_3 C41_3 H41_3 119.0 . .
N43_3 C42_3 C38_3 127.0(8) . .
N43_3 C42_3 H42_3 116.5 . .
C38_3 C42_3 H42_3 116.5 . .
C42_3 N43_3 O44_3 111.0(7) . .
C42_3 N43_3 Zn1_1 131.4(6) . .
O44_3 N43_3 Zn1_1 117.7(6) . .
N43_3 O44_3 B20_3 116.5(7) . .
C50_3b C45_3 C46_3b 115.8(7) . .
C50_3a C45_3 C46_3a 115.9(7) . .
C50_3a C45_3 B20_3 122.9(7) . .
C50_3b C45_3 B20_3 122.9(7) . .
C46_3b C45_3 B20_3 121.0(7) . .
C46_3a C45_3 B20_3 121.2(7) . .
C49_3a C48_3 C47_3a 118.9(7) . .
C49_3b C48_3 C47_3b 118.1(7) . .
C49_3b C48_3 C48A_3 120.8(7) . .
C49_3a C48_3 C48A_3 119.6(7) . .
C47_3a C48_3 C48A_3 121.6(7) . .
C47_3b C48_3 C48A_3 120.5(7) . .
O4B_3 C4A_3 O4C_3 127.4(6) . .
O4B_3 C4A_3 C4_3 116.7(6) . .
O4C_3 C4A_3 C4_3 115.8(6) . .
C4A_3 O4B_3 Zn7_1 126.4(5) . 3_545
C4A_3 O4C_3 Zn10_1 130.5(5) . 3_545
C12_3 O12A_3 Zn2_1 134.3(6) . .
C12_3 O12A_3 Zn1_1 135.0(6) . .
Zn2_1 O12A_3 Zn1_1 87.9(3) . .
C15C_3 C15A_3 C15_3 112.9(11) . .
C15C_3 C15A_3 C15B_3 109.8(14) . .
C15_3 C15A_3 C15B_3 110.0(12) . .
C15C_3 C15A_3 C15D_3 109.8(14) . .
C15_3 C15A_3 C15D_3 108.7(11) . .
C15B_3 C15A_3 C15D_3 105.3(13) . .
C25_3 O25A_3 Zn1_1 134.0(5) . .
C25_3 O25A_3 Zn2_1 136.2(5) . .
Zn1_1 O25A_3 Zn2_1 89.1(2) . .
C28C_3 C28A_3 C28D_3 121.4(12) . .
C28C_3 C28A_3 C28_3 110.4(10) . .
C28D_3 C28A_3 C28_3 111.8(9) . .
C28C_3 C28A_3 C28B_3 97.5(11) . .
C28D_3 C28A_3 C28B_3 103.1(12) . .
C28_3 C28A_3 C28B_3 111.0(10) . .
C28A_3 C28B_3 H28A_3 109.5 . .
C28A_3 C28B_3 H28B_3 109.5 . .
H28A_3 C28B_3 H28B_3 109.5 . .
C28A_3 C28B_3 H28C_3 109.5 . .
H28A_3 C28B_3 H28C_3 109.5 . .
H28B_3 C28B_3 H28C_3 109.5 . .
C28A_3 C28C_3 H28D_3 109.5 . .
C28A_3 C28C_3 H28E_3 109.5 . .
H28D_3 C28C_3 H28E_3 109.5 . .
C28A_3 C28C_3 H28F_3 109.5 . .
H28D_3 C28C_3 H28F_3 109.5 . .
H28E_3 C28C_3 H28F_3 109.5 . .
C28A_3 C28D_3 H28G_3 109.5 . .
C28A_3 C28D_3 H28H_3 109.5 . .
H28G_3 C28D_3 H28H_3 109.5 . .
C28A_3 C28D_3 H28I_3 109.5 . .
H28G_3 C28D_3 H28I_3 109.5 . .
H28H_3 C28D_3 H28I_3 109.5 . .
C37_3 O37A_3 Zn2_1 134.3(5) . .
C37_3 O37A_3 Zn1_1 135.1(4) . .
Zn2_1 O37A_3 Zn1_1 88.8(3) . .
C40B_3a C40A_3 C40D_3a 113.6(14) . .
C40B_3b C40A_3 C40C_3b 114.0(12) . .
C40B_3b C40A_3 C40_3 114.0(9) . .
C40B_3a C40A_3 C40_3 114.4(10) . .
C40D_3a C40A_3 C40_3 114.4(11) . .
C40C_3b C40A_3 C40_3 109.9(10) . .
C40B_3b C40A_3 C40D_3b 102.8(13) . .
C40C_3b C40A_3 C40D_3b 109.2(12) . .
C40_3 C40A_3 C40D_3b 106.3(10) . .
C40B_3a C40A_3 C40C_3a 102.8(13) . .
C40D_3a C40A_3 C40C_3a 102.1(13) . .
C40_3 C40A_3 C40C_3a 107.8(11) . .
O48C_3 C48A_3 O48B_3 122.8(6) . .
O48C_3 C48A_3 C48_3 121.0(7) . .
O48B_3 C48A_3 C48_3 116.1(7) . .
C48A_3 O48B_3 Zn8_1 133.4(6) . .
C48A_3 O48C_3 Zn9_1 117.1(5) . .
C47_3a C46_3a C45_3 121.4(9) . .
C47_3a C46_3a H46_3a 119.3 . .
C45_3 C46_3a H46_3a 119.3 . .
C46_3a C47_3a C48_3 120.8(9) . .
C46_3a C47_3a H47_3a 119.6 . .
C48_3 C47_3a H47_3a 119.6 . .
C50_3a C49_3a C48_3 119.4(9) . .
C50_3a C49_3a H49_3a 120.3 . .
C48_3 C49_3a H49_3a 120.3 . .
C49_3a C50_3a C45_3 123.6(9) . .
C49_3a C50_3a H50_3a 118.2 . .
C45_3 C50_3a H50_3a 118.2 . .
C47_3b C46_3b C45_3 121.9(9) . .
C47_3b C46_3b H46_3b 119.1 . .
C45_3 C46_3b H46_3b 119.1 . .
C46_3b C47_3b C48_3 120.5(9) . .
C46_3b C47_3b H47_3b 119.7 . .
C48_3 C47_3b H47_3b 119.7 . .
C50_3b C49_3b C48_3 120.3(9) . .
C50_3b C49_3b H49_3b 119.9 . .
C48_3 C49_3b H49_3b 119.9 . .
C49_3b C50_3b C45_3 122.8(9) . .
C49_3b C50_3b H50_3b 118.6 . .
C45_3 C50_3b H50_3b 118.6 . .
C40A_3 C40B_3a H40A_3a 109.5 . .
C40A_3 C40B_3a H40B_3a 109.5 . .
H40A_3a C40B_3a H40B_3a 109.5 . .
C40A_3 C40B_3a H40C_3a 109.5 . .
H40A_3a C40B_3a H40C_3a 109.5 . .
H40B_3a C40B_3a H40C_3a 109.5 . .
C40A_3 C40C_3a H40D_3a 109.5 . .
C40A_3 C40C_3a H40E_3a 109.5 . .
H40D_3a C40C_3a H40E_3a 109.5 . .
C40A_3 C40C_3a H40F_3a 109.5 . .
H40D_3a C40C_3a H40F_3a 109.5 . .
H40E_3a C40C_3a H40F_3a 109.5 . .
C40A_3 C40D_3a H40G_3a 109.5 . .
C40A_3 C40D_3a H40H_3a 109.5 . .
H40G_3a C40D_3a H40H_3a 109.5 . .
C40A_3 C40D_3a H40I_3a 109.5 . .
H40G_3a C40D_3a H40I_3a 109.5 . .
H40H_3a C40D_3a H40I_3a 109.5 . .
C40A_3 C40B_3b H40A_3b 109.5 . .
C40A_3 C40B_3b H40B_3b 109.5 . .
H40A_3b C40B_3b H40B_3b 109.5 . .
C40A_3 C40B_3b H40C_3b 109.5 . .
H40A_3b C40B_3b H40C_3b 109.5 . .
H40B_3b C40B_3b H40C_3b 109.5 . .
C40A_3 C40C_3b H40D_3b 109.5 . .
C40A_3 C40C_3b H40E_3b 109.5 . .
H40D_3b C40C_3b H40E_3b 109.5 . .
C40A_3 C40C_3b H40F_3b 109.5 . .
H40D_3b C40C_3b H40F_3b 109.5 . .
H40E_3b C40C_3b H40F_3b 109.5 . .
C40A_3 C40D_3b H40G_3b 109.5 . .
C40A_3 C40D_3b H40H_3b 109.5 . .
H40G_3b C40D_3b H40H_3b 109.5 . .
C40A_3 C40D_3b H40I_3b 109.5 . .
H40G_3b C40D_3b H40I_3b 109.5 . .
H40H_3b C40D_3b H40I_3b 109.5 . .
C15A_3 C15B_3 H15A_3 109.5 . .
C15A_3 C15B_3 H15B_3 109.5 . .
H15A_3 C15B_3 H15B_3 109.5 . .
C15A_3 C15B_3 H15C_3 109.5 . .
H15A_3 C15B_3 H15C_3 109.5 . .
H15B_3 C15B_3 H15C_3 109.5 . .
C15A_3 C15C_3 H15D_3 109.5 . .
C15A_3 C15C_3 H15E_3 109.5 . .
H15D_3 C15C_3 H15E_3 109.5 . .
C15A_3 C15C_3 H15F_3 109.5 . .
H15D_3 C15C_3 H15F_3 109.5 . .
H15E_3 C15C_3 H15F_3 109.5 . .
C15A_3 C15D_3 H15G_3 109.5 . .
C15A_3 C15D_3 H15H_3 109.5 . .
H15G_3 C15D_3 H15H_3 109.5 . .
C15A_3 C15D_3 H15I_3 109.5 . .
H15G_3 C15D_3 H15I_3 109.5 . .
H15H_3 C15D_3 H15I_3 109.5 . .
C6_4b C1_4 C2_4b 116.0(7) . .
C2_4a C1_4 C6_4a 116.1(7) . .
C2_4a C1_4 B7_4 123.6(7) . .
C6_4b C1_4 B7_4 122.3(7) . .
C2_4b C1_4 B7_4 121.7(7) . .
C6_4a C1_4 B7_4 120.3(7) . .
C5_4b C4_4 C3_4b 118.7(7) . .
C3_4a C4_4 C5_4a 119.1(7) . .
C3_4a C4_4 C4A_4 123.4(8) . .
C5_4b C4_4 C4A_4 120.1(7) . .
C3_4b C4_4 C4A_4 121.2(7) . .
C5_4a C4_4 C4A_4 117.5(7) . .
O21_4 B7_4 O8_4 112.4(9) . .
O21_4 B7_4 O33_4a 102.0(11) . .
O8_4 B7_4 O33_4a 120.8(11) . .
O21_4 B7_4 O33_4b 123.6(10) . .
O8_4 B7_4 O33_4b 100.1(10) . .
O21_4 B7_4 C1_4 104.9(7) . .
O8_4 B7_4 C1_4 104.5(7) . .
O33_4a B7_4 C1_4 111.4(10) . .
O33_4b B7_4 C1_4 109.9(9) . .
N9_4 O8_4 B7_4 118.0(7) . .
C10_4 N9_4 O8_4 112.6(8) . .
C10_4 N9_4 Zn5_1 130.7(7) . .
O8_4 N9_4 Zn5_1 116.4(6) . .
N9_4 C10_4 C11_4 126.1(9) . .
N9_4 C10_4 H10_4 116.9 . .
C11_4 C10_4 H10_4 116.9 . .
C16_4 C11_4 C12_4 120.3(7) . .
C16_4 C11_4 C10_4 116.4(7) . .
C12_4 C11_4 C10_4 123.3(7) . .
O12A_4 C12_4 C13_4 121.9(7) . .
O12A_4 C12_4 C11_4 120.9(7) . .
C13_4 C12_4 C11_4 117.0(7) . .
C14_4 C13_4 C12_4 118.9(7) . .
C14_4 C13_4 C17_4 117.4(8) . .
C12_4 C13_4 C17_4 123.6(7) . .
C15_4 C14_4 C13_4 124.3(8) . .
C15_4 C14_4 H14_4 117.8 . .
C13_4 C14_4 H14_4 117.8 . .
C14_4 C15_4 C16_4 117.2(8) . .
C14_4 C15_4 C15A_4 120.6(8) . .
C16_4 C15_4 C15A_4 122.1(8) . .
C15_4 C16_4 C11_4 122.1(8) . .
C15_4 C16_4 H16_4 118.9 . .
C11_4 C16_4 H16_4 118.9 . .
N18_4 C17_4 C13_4 127.8(8) . .
N18_4 C17_4 H17_4 116.1 . .
C13_4 C17_4 H17_4 116.1 . .
C17_4 N18_4 O19_4 113.0(7) . .
C17_4 N18_4 Zn6_1 128.4(6) . .
O19_4 N18_4 Zn6_1 118.6(5) . .
N18_4 O19_4 B20_4 116.2(6) . .
O44_4a B20_4 O19_4 120.3(11) . .
O19_4 B20_4 O44_4b 106.3(10) . .
O44_4a B20_4 O32_4 101.4(11) . .
O19_4 B20_4 O32_4 113.8(7) . .
O44_4b B20_4 O32_4 114.9(10) . .
O44_4a B20_4 C45_4 106.6(10) . .
O19_4 B20_4 C45_4 107.5(7) . .
O44_4b B20_4 C45_4 107.7(9) . .
O32_4 B20_4 C45_4 106.3(7) . .
N22_4 O21_4 B7_4 117.5(7) . .
C23_4 N22_4 O21_4 111.4(7) . .
C23_4 N22_4 Zn5_1 129.4(7) . .
O21_4 N22_4 Zn5_1 117.8(6) . .
N22_4 C23_4 C24_4 125.1(8) . .
N22_4 C23_4 H23_4 117.5 . .
C24_4 C23_4 H23_4 117.5 . .
C29_4 C24_4 C23_4 115.6(7) . .
C29_4 C24_4 C25_4 119.6(7) . .
C23_4 C24_4 C25_4 124.7(7) . .
O25A_4 C25_4 C26_4 122.0(7) . .
O25A_4 C25_4 C24_4 121.4(7) . .
C26_4 C25_4 C24_4 116.6(7) . .
C27_4 C26_4 C25_4 120.0(7) . .
C27_4 C26_4 C30_4 117.1(7) . .
C25_4 C26_4 C30_4 122.8(7) . .
C28_4 C27_4 C26_4 123.3(8) . .
C28_4 C27_4 H27_4 118.4 . .
C26_4 C27_4 H27_4 118.4 . .
C29_4 C28_4 C27_4 116.8(7) . .
C29_4 C28_4 C28A_4 119.2(7) . .
C27_4 C28_4 C28A_4 124.0(8) . .
C28_4 C29_4 C24_4 123.6(7) . .
C28_4 C29_4 H29_4 118.2 . .
C24_4 C29_4 H29_4 118.2 . .
N31_4 C30_4 C26_4 125.0(8) . .
N31_4 C30_4 H30_4 117.5 . .
C26_4 C30_4 H30_4 117.5 . .
C30_4 N31_4 O32_4 111.9(7) . .
C30_4 N31_4 Zn6_1 130.7(6) . .
O32_4 N31_4 Zn6_1 117.3(5) . .
N31_4 O32_4 B20_4 117.4(7) . .
C50_4 C45_4 C46_4 116.5(6) . .
C50_4 C45_4 B20_4 121.6(7) . .
C46_4 C45_4 B20_4 121.9(6) . .
C47_4 C46_4 C45_4 121.6(7) . .
C47_4 C46_4 H46_4 119.2 . .
C45_4 C46_4 H46_4 119.2 . .
C48_4 C47_4 C46_4 120.1(7) . .
C48_4 C47_4 H47_4 119.9 . .
C46_4 C47_4 H47_4 119.9 . .
C49_4 C48_4 C47_4 119.6(6) . .
C49_4 C48_4 C48A_4 120.4(6) . .
C47_4 C48_4 C48A_4 119.9(6) . .
C48_4 C49_4 C50_4 119.6(7) . .
C48_4 C49_4 H49_4 120.2 . .
C50_4 C49_4 H49_4 120.2 . .
C49_4 C50_4 C45_4 122.4(7) . .
C49_4 C50_4 H50_4 118.8 . .
C45_4 C50_4 H50_4 118.8 . .
O4C_4 C4A_4 O4B_4 121.9(8) . .
O4C_4 C4A_4 C4_4 118.9(8) . .
O4B_4 C4A_4 C4_4 118.5(8) . .
C4A_4 O4B_4 Zn10_1 108.0(6) . 6_566
C4A_4 O4C_4 Zn8_1 118.5(7) . 6_566
C12_4 O12A_4 Zn5_1 136.2(6) . .
C12_4 O12A_4 Zn6_1 133.8(6) . .
Zn5_1 O12A_4 Zn6_1 89.1(3) . .
C15D_4l C15A_4 C15C_4l 109.4(15) . .
C15C_4k C15A_4 C15B_4k 108.9(15) . .
C15D_4l C15A_4 C15_4 113.1(12) . .
C15C_4l C15A_4 C15_4 113.6(12) . .
C15C_4k C15A_4 C15_4 114.8(11) . .
C15B_4k C15A_4 C15_4 112.4(12) . .
C15C_4k C15A_4 C15D_4k 104.1(15) . .
C15B_4k C15A_4 C15D_4k 109.3(14) . .
C15_4 C15A_4 C15D_4k 106.8(12) . .
C15D_4l C15A_4 C15B_4l 106.2(15) . .
C15C_4l C15A_4 C15B_4l 106.8(15) . .
C15_4 C15A_4 C15B_4l 107.3(12) . .
C25_4 O25A_4 Zn6_1 131.0(6) . .
C25_4 O25A_4 Zn5_1 130.2(6) . .
Zn6_1 O25A_4 Zn5_1 87.8(3) . .
C28D_4 C28A_4 C28C_4 111.5(10) . .
C28D_4 C28A_4 C28_4 112.7(8) . .
C28C_4 C28A_4 C28_4 109.2(8) . .
C28D_4 C28A_4 C28B_4 105.9(10) . .
C28C_4 C28A_4 C28B_4 106.4(9) . .
C28_4 C28A_4 C28B_4 110.9(9) . .
C28A_4 C28B_4 H28A_4 109.5 . .
C28A_4 C28B_4 H28B_4 109.5 . .
H28A_4 C28B_4 H28B_4 109.5 . .
C28A_4 C28B_4 H28C_4 109.5 . .
H28A_4 C28B_4 H28C_4 109.5 . .
H28B_4 C28B_4 H28C_4 109.5 . .
C28A_4 C28C_4 H28D_4 109.5 . .
C28A_4 C28C_4 H28E_4 109.5 . .
H28D_4 C28C_4 H28E_4 109.5 . .
C28A_4 C28C_4 H28F_4 109.5 . .
H28D_4 C28C_4 H28F_4 109.5 . .
H28E_4 C28C_4 H28F_4 109.5 . .
C28A_4 C28D_4 H28G_4 109.5 . .
C28A_4 C28D_4 H28H_4 109.5 . .
H28G_4 C28D_4 H28H_4 109.5 . .
C28A_4 C28D_4 H28I_4 109.5 . .
H28G_4 C28D_4 H28I_4 109.5 . .
H28H_4 C28D_4 H28I_4 109.5 . .
O48B_4 C48A_4 O48C_4 126.4(7) . .
O48B_4 C48A_4 C48_4 116.7(7) . .
O48C_4 C48A_4 C48_4 116.9(7) . .
C48A_4 O48B_4 Zn7_1 130.0(5) . .
C48A_4 O48C_4 Zn9_1 127.0(5) . .
N34_4b O33_4b B7_4 117.2(13) . .
C5_4b C6_4b C1_4 122.6(9) . .
C5_4b C6_4b H6_4b 118.7 . .
C1_4 C6_4b H6_4b 118.7 . .
C6_4b C5_4b C4_4 120.1(9) . .
C6_4b C5_4b H5_4b 119.9 . .
C4_4 C5_4b H5_4b 119.9 . .
C2_4b C3_4b C4_4 119.9(9) . .
C2_4b C3_4b H3_4b 120.1 . .
C4_4 C3_4b H3_4b 120.1 . .
C3_4b C2_4b C1_4 122.4(9) . .
C3_4b C2_4b H2_4b 118.8 . .
C1_4 C2_4b H2_4b 118.8 . .
C35_4b N34_4b O33_4b 109.9(14) . .
C35_4b N34_4b Zn5_1 134.7(12) . .
O33_4b N34_4b Zn5_1 115.4(10) . .
N34_4b C35_4b C36_4b 124.9(13) . .
N34_4b C35_4b H35_4b 117.5 . .
C36_4b C35_4b H35_4b 117.5 . .
C41_4b C36_4b C37_4b 119.9(9) . .
C41_4b C36_4b C35_4b 117.4(10) . .
C37_4b C36_4b C35_4b 122.7(10) . .
O37A_4b C37_4b C38_4b 120.8(13) . .
O37A_4b C37_4b C36_4b 121.9(13) . .
C38_4b C37_4b C36_4b 117.2(10) . .
C39_4b C38_4b C37_4b 120.0(9) . .
C39_4b C38_4b C42_4b 117.5(10) . .
C37_4b C38_4b C42_4b 122.5(10) . .
C40_4b C39_4b C38_4b 122.1(10) . .
C40_4b C39_4b H39_4b 119.0 . .
C38_4b C39_4b H39_4b 119.0 . .
C41_4b C40_4b C39_4b 117.9(9) . .
C41_4b C40_4b C40A_4b 123.3(10) . .
C39_4b C40_4b C40A_4b 118.9(10) . .
C40_4b C41_4b C36_4b 122.8(10) . .
C40_4b C41_4b H41_4b 118.6 . .
C36_4b C41_4b H41_4b 118.6 . .
N43_4b C42_4b C38_4b 126.8(13) . .
N43_4b C42_4b H42_4b 116.6 . .
C38_4b C42_4b H42_4b 116.6 . .
C42_4b N43_4b O44_4b 115.0(14) . .
C42_4b N43_4b Zn6_1 132.4(13) . .
O44_4b N43_4b Zn6_1 111.4(10) . .
N43_4b O44_4b B20_4 122.1(14) . .
C37_4b O37A_4b Zn5_1 135.6(17) . .
C37_4b O37A_4b Zn6_1 138.1(17) . .
Zn5_1 O37A_4b Zn6_1 84.7(6) . .
C40B_4b C40A_4b C40D_4b 114.4(16) . .
C40B_4b C40A_4b C40_4b 113.3(13) . .
C40D_4b C40A_4b C40_4b 109.2(13) . .
C40B_4b C40A_4b C40C_4b 106.3(16) . .
C40D_4b C40A_4b C40C_4b 105.1(15) . .
C40_4b C40A_4b C40C_4b 108.0(13) . .
C40A_4b C40B_4b H40A_4b 109.5 . .
C40A_4b C40B_4b H40B_4b 109.5 . .
H40A_4b C40B_4b H40B_4b 109.5 . .
C40A_4b C40B_4b H40C_4b 109.5 . .
H40A_4b C40B_4b H40C_4b 109.5 . .
H40B_4b C40B_4b H40C_4b 109.5 . .
C40A_4b C40C_4b H40D_4b 109.5 . .
C40A_4b C40C_4b H40E_4b 109.5 . .
H40D_4b C40C_4b H40E_4b 109.5 . .
C40A_4b C40C_4b H40F_4b 109.5 . .
H40D_4b C40C_4b H40F_4b 109.5 . .
H40E_4b C40C_4b H40F_4b 109.5 . .
C40A_4b C40D_4b H40G_4b 109.5 . .
C40A_4b C40D_4b H40H_4b 109.5 . .
H40G_4b C40D_4b H40H_4b 109.5 . .
C40A_4b C40D_4b H40I_4b 109.5 . .
H40G_4b C40D_4b H40I_4b 109.5 . .
H40H_4b C40D_4b H40I_4b 109.5 . .
N34_4a O33_4a B7_4 115.3(15) . .
C4_4 C3_4a C2_4a 120.5(10) . .
C4_4 C3_4a H3_4a 119.7 . .
C2_4a C3_4a H3_4a 119.7 . .
C3_4a C2_4a C1_4 122.3(9) . .
C3_4a C2_4a H2_4a 118.9 . .
C1_4 C2_4a H2_4a 118.9 . .
C5_4a C6_4a C1_4 122.8(9) . .
C5_4a C6_4a H6_4a 118.6 . .
C1_4 C6_4a H6_4a 118.6 . .
C6_4a C5_4a C4_4 119.1(9) . .
C6_4a C5_4a H5_4a 120.5 . .
C4_4 C5_4a H5_4a 120.5 . .
C35_4a N34_4a O33_4a 109.0(16) . .
C35_4a N34_4a Zn5_1 130.8(13) . .
O33_4a N34_4a Zn5_1 119.8(12) . .
N34_4a C35_4a C36_4a 124.0(13) . .
N34_4a C35_4a H35_4a 118.0 . .
C36_4a C35_4a H35_4a 118.0 . .
C41_4a C36_4a C37_4a 119.2(10) . .
C41_4a C36_4a C35_4a 116.4(11) . .
C37_4a C36_4a C35_4a 124.4(10) . .
O37A_4a C37_4a C38_4a 121.9(15) . .
O37A_4a C37_4a C36_4a 120.8(15) . .
C38_4a C37_4a C36_4a 117.3(10) . .
C39_4a C38_4a C37_4a 120.4(10) . .
C39_4a C38_4a C42_4a 115.5(11) . .
C37_4a C38_4a C42_4a 124.0(10) . .
C40_4a C39_4a C38_4a 121.4(10) . .
C40_4a C39_4a H39_4a 119.3 . .
C38_4a C39_4a H39_4a 119.3 . .
C41_4a C40_4a C39_4a 118.7(10) . .
C41_4a C40_4a C40A_4a 120.9(10) . .
C39_4a C40_4a C40A_4a 120.4(10) . .
C40_4a C41_4a C36_4a 122.9(11) . .
C40_4a C41_4a H41_4a 118.6 . .
C36_4a C41_4a H41_4a 118.6 . .
N43_4a C42_4a C38_4a 126.2(13) . .
N43_4a C42_4a H42_4a 116.9 . .
C38_4a C42_4a H42_4a 116.9 . .
C42_4a N43_4a O44_4a 108.9(16) . .
C42_4a N43_4a Zn6_1 129.6(14) . .
O44_4a N43_4a Zn6_1 121.3(12) . .
N43_4a O44_4a B20_4 115.1(15) . .
C37_4a O37A_4a Zn5_1 135.5(19) . .
C37_4a O37A_4a Zn6_1 132.5(19) . .
Zn5_1 O37A_4a Zn6_1 90.3(7) . .
C40D_4a C40A_4a C40C_4a 110.7(17) . .
C40D_4a C40A_4a C40B_4a 110.0(17) . .
C40C_4a C40A_4a C40B_4a 111.5(16) . .
C40D_4a C40A_4a C40_4a 109.4(13) . .
C40C_4a C40A_4a C40_4a 111.0(14) . .
C40B_4a C40A_4a C40_4a 104.0(14) . .
C40A_4a C40B_4a H40A_4a 109.5 . .
C40A_4a C40B_4a H40B_4a 109.5 . .
H40A_4a C40B_4a H40B_4a 109.5 . .
C40A_4a C40B_4a H40C_4a 109.5 . .
H40A_4a C40B_4a H40C_4a 109.5 . .
H40B_4a C40B_4a H40C_4a 109.5 . .
C40A_4a C40C_4a H40D_4a 109.5 . .
C40A_4a C40C_4a H40E_4a 109.5 . .
H40D_4a C40C_4a H40E_4a 109.5 . .
C40A_4a C40C_4a H40F_4a 109.5 . .
H40D_4a C40C_4a H40F_4a 109.5 . .
H40E_4a C40C_4a H40F_4a 109.5 . .
C40A_4a C40D_4a H40G_4a 109.5 . .
C40A_4a C40D_4a H40H_4a 109.5 . .
H40G_4a C40D_4a H40H_4a 109.5 . .
C40A_4a C40D_4a H40I_4a 109.5 . .
H40G_4a C40D_4a H40I_4a 109.5 . .
H40H_4a C40D_4a H40I_4a 109.5 . .
C15A_4 C15B_4k H15A_4k 109.5 . .
C15A_4 C15B_4k H15B_4k 109.5 . .
H15A_4k C15B_4k H15B_4k 109.5 . .
C15A_4 C15B_4k H15C_4k 109.5 . .
H15A_4k C15B_4k H15C_4k 109.5 . .
H15B_4k C15B_4k H15C_4k 109.5 . .
C15A_4 C15C_4k H15D_4k 109.5 . .
C15A_4 C15C_4k H15E_4k 109.5 . .
H15D_4k C15C_4k H15E_4k 109.5 . .
C15A_4 C15C_4k H15F_4k 109.5 . .
H15D_4k C15C_4k H15F_4k 109.5 . .
H15E_4k C15C_4k H15F_4k 109.5 . .
C15A_4 C15D_4k H15G_4k 109.5 . .
C15A_4 C15D_4k H15H_4k 109.5 . .
H15G_4k C15D_4k H15H_4k 109.5 . .
C15A_4 C15D_4k H15I_4k 109.5 . .
H15G_4k C15D_4k H15I_4k 109.5 . .
H15H_4k C15D_4k H15I_4k 109.5 . .
C15A_4 C15B_4l H15A_4l 109.5 . .
C15A_4 C15B_4l H15B_4l 109.5 . .
H15A_4l C15B_4l H15B_4l 109.5 . .
C15A_4 C15B_4l H15C_4l 109.5 . .
H15A_4l C15B_4l H15C_4l 109.5 . .
H15B_4l C15B_4l H15C_4l 109.5 . .
C15A_4 C15C_4l H15D_4l 109.5 . .
C15A_4 C15C_4l H15E_4l 109.5 . .
H15D_4l C15C_4l H15E_4l 109.5 . .
C15A_4 C15C_4l H15F_4l 109.5 . .
H15D_4l C15C_4l H15F_4l 109.5 . .
H15E_4l C15C_4l H15F_4l 109.5 . .
C15A_4 C15D_4l H15G_4l 109.5 . .
C15A_4 C15D_4l H15H_4l 109.5 . .
H15G_4l C15D_4l H15H_4l 109.5 . .
C15A_4 C15D_4l H15I_4l 109.5 . .
H15G_4l C15D_4l H15I_4l 109.5 . .
H15H_4l C15D_4l H15I_4l 109.5 . .
C6_5 C1_5 C2_5 115.0(6) . .
C6_5 C1_5 B7_5 122.7(7) . .
C2_5 C1_5 B7_5 122.1(7) . .
C3_5 C2_5 C1_5 123.3(7) . .
C3_5 C2_5 H2_5 118.4 . .
C1_5 C2_5 H2_5 118.4 . .
C2_5 C3_5 C4_5 119.6(7) . .
C2_5 C3_5 H3_5 120.2 . .
C4_5 C3_5 H3_5 120.2 . .
C5_5 C4_5 C3_5 118.9(6) . .
C5_5 C4_5 C4A_5 119.4(6) . .
C3_5 C4_5 C4A_5 121.6(6) . .
C6_5 C5_5 C4_5 119.4(7) . .
C6_5 C5_5 H5_5 120.3 . .
C4_5 C5_5 H5_5 120.3 . .
C5_5 C6_5 C1_5 123.7(7) . .
C5_5 C6_5 H6_5 118.2 . .
C1_5 C6_5 H6_5 118.2 . .
O21_5 B7_5 O33_5 115.7(10) . .
O21_5 B7_5 O8_5 112.7(9) . .
O33_5 B7_5 O8_5 111.0(10) . .
O21_5 B7_5 C1_5 102.9(8) . .
O33_5 B7_5 C1_5 106.4(8) . .
O8_5 B7_5 C1_5 107.3(8) . .
N9_5 O8_5 B7_5 115.8(7) . .
C10_5 N9_5 O8_5 111.7(7) . .
C10_5 N9_5 Zn3_1 131.8(6) . .
O8_5 N9_5 Zn3_1 116.3(6) . .
N9_5 C10_5 C11_5 125.5(8) . .
N9_5 C10_5 H10_5 117.3 . .
C11_5 C10_5 H10_5 117.3 . .
C16_5 C11_5 C12_5 120.7(6) . .
C16_5 C11_5 C10_5 116.1(7) . .
C12_5 C11_5 C10_5 123.1(7) . .
O12A_5 C12_5 C11_5 121.8(6) . .
O12A_5 C12_5 C13_5 121.4(6) . .
C11_5 C12_5 C13_5 116.7(7) . .
C14_5 C13_5 C12_5 120.4(6) . .
C14_5 C13_5 C17_5 116.9(6) . .
C12_5 C13_5 C17_5 122.6(6) . .
C15_5 C14_5 C13_5 121.9(6) . .
C15_5 C14_5 H14_5 119.1 . .
C13_5 C14_5 H14_5 119.1 . .
C14_5 C15_5 C16_5 117.5(6) . .
C14_5 C15_5 C15A_5 122.4(6) . .
C16_5 C15_5 C15A_5 120.1(6) . .
C15_5 C16_5 C11_5 122.7(7) . .
C15_5 C16_5 H16_5 118.6 . .
C11_5 C16_5 H16_5 118.6 . .
N18_5 C17_5 C13_5 127.7(7) . .
N18_5 C17_5 H17_5 116.2 . .
C13_5 C17_5 H17_5 116.2 . .
C17_5 N18_5 O19_5 112.8(6) . .
C17_5 N18_5 Zn4_1 130.0(5) . .
O19_5 N18_5 Zn4_1 117.2(5) . .
N18_5 O19_5 B20_5 117.3(6) . .
O32_5 B20_5 O19_5 111.7(8) . .
O32_5 B20_5 O44_5 112.6(8) . .
O19_5 B20_5 O44_5 112.4(7) . .
O32_5 B20_5 C45_5 108.8(6) . .
O19_5 B20_5 C45_5 107.1(7) . .
O44_5 B20_5 C45_5 103.7(7) . .
N22_5 O21_5 B7_5 115.9(7) . .
C23_5 N22_5 O21_5 111.2(8) . .
C23_5 N22_5 Zn3_1 130.2(7) . .
O21_5 N22_5 Zn3_1 118.4(7) . .
N22_5 C23_5 C24_5 126.8(9) . .
N22_5 C23_5 H23_5 116.6 . .
C24_5 C23_5 H23_5 116.6 . .
C29_5 C24_5 C25_5 119.9(8) . .
C29_5 C24_5 C23_5 117.3(8) . .
C25_5 C24_5 C23_5 122.8(8) . .
O25A_5 C25_5 C24_5 121.9(7) . .
O25A_5 C25_5 C26_5 121.8(7) . .
C24_5 C25_5 C26_5 116.1(8) . .
C27_5 C26_5 C25_5 121.0(7) . .
C27_5 C26_5 C30_5 116.6(7) . .
C25_5 C26_5 C30_5 122.4(7) . .
C28_5 C27_5 C26_5 122.7(8) . .
C28_5 C27_5 H27_5 118.7 . .
C26_5 C27_5 H27_5 118.7 . .
C29_5 C28_5 C27_5 116.0(8) . .
C29_5 C28_5 C28A_5 122.5(8) . .
C27_5 C28_5 C28A_5 121.5(8) . .
C28_5 C29_5 C24_5 124.5(8) . .
C28_5 C29_5 H29_5 117.8 . .
C24_5 C29_5 H29_5 117.8 . .
N31_5 C30_5 C26_5 128.0(8) . .
N31_5 C30_5 H30_5 116.0 . .
C26_5 C30_5 H30_5 116.0 . .
C30_5 N31_5 O32_5 112.5(7) . .
C30_5 N31_5 Zn4_1 128.2(6) . .
O32_5 N31_5 Zn4_1 119.2(5) . .
N31_5 O32_5 B20_5 115.8(6) . .
N34_5 O33_5 B7_5 115.3(7) . .
C35_5 N34_5 O33_5 111.0(8) . .
C35_5 N34_5 Zn3_1 130.6(6) . .
O33_5 N34_5 Zn3_1 118.4(6) . .
N34_5 C35_5 C36_5 128.3(9) . .
N34_5 C35_5 H35_5 115.8 . .
C36_5 C35_5 H35_5 115.8 . .
C41_5 C36_5 C37_5 119.7(7) . .
C41_5 C36_5 C35_5 119.3(8) . .
C37_5 C36_5 C35_5 121.0(7) . .
O37A_5 C37_5 C38_5 122.2(7) . .
O37A_5 C37_5 C36_5 121.4(7) . .
C38_5 C37_5 C36_5 116.4(7) . .
C39_5 C38_5 C37_5 120.1(7) . .
C39_5 C38_5 C42_5 116.9(7) . .
C37_5 C38_5 C42_5 123.0(7) . .
C40_5b C39_5 C38_5 123.0(8) . .
C40_5a C39_5 C38_5 123.5(8) . .
C40_5b C41_5 C36_5 123.4(8) . .
C40_5a C41_5 C36_5 124.0(8) . .
N43_5 C42_5 C38_5 125.4(7) . .
N43_5 C42_5 H42_5 117.3 . .
C38_5 C42_5 H42_5 117.3 . .
C42_5 N43_5 O44_5 111.9(6) . .
C42_5 N43_5 Zn4_1 131.3(5) . .
O44_5 N43_5 Zn4_1 116.4(5) . .
N43_5 O44_5 B20_5 117.4(6) . .
C46_5 C45_5 C50_5 116.3(5) . .
C46_5 C45_5 B20_5 123.3(6) . .
C50_5 C45_5 B20_5 120.4(6) . .
C47_5 C46_5 C45_5 121.9(6) . .
C47_5 C46_5 H46_5 119.1 . .
C45_5 C46_5 H46_5 119.1 . .
C46_5 C47_5 C48_5 120.2(6) . .
C46_5 C47_5 H47_5 119.9 . .
C48_5 C47_5 H47_5 119.9 . .
C49_5 C48_5 C47_5 119.3(5) . .
C49_5 C48_5 C48A_5 119.9(6) . .
C47_5 C48_5 C48A_5 120.9(6) . .
C48_5 C49_5 C50_5 119.9(6) . .
C48_5 C49_5 H49_5 120.1 . .
C50_5 C49_5 H49_5 120.1 . .
C49_5 C50_5 C45_5 122.4(6) . .
C49_5 C50_5 H50_5 118.8 . .
C45_5 C50_5 H50_5 118.8 . .
O4B_5 C4A_5 O4C_5 126.9(6) . .
O4B_5 C4A_5 C4_5 116.0(7) . .
O4C_5 C4A_5 C4_5 117.1(6) . .
C4A_5 O4B_5 Zn9_1 128.4(5) . 3_445
C4A_5 O4C_5 Zn10_1 132.1(5) . 3_445
C12_5 O12A_5 Zn3_1 135.5(5) . .
C12_5 O12A_5 Zn4_1 134.4(5) . .
Zn3_1 O12A_5 Zn4_1 88.0(3) . .
C15B_5a C15A_5 C15D_5a 109.8(15) . .
C15C_5b C15A_5 C15D_5b 111.5(10) . .
C15B_5a C15A_5 C15_5 117.2(12) . .
C15C_5b C15A_5 C15_5 112.9(8) . .
C15D_5a C15A_5 C15_5 116.0(12) . .
C15D_5b C15A_5 C15_5 112.9(9) . .
C15C_5b C15A_5 C15B_5b 104.9(11) . .
C15D_5b C15A_5 C15B_5b 105.8(10) . .
C15_5 C15A_5 C15B_5b 108.1(9) . .
C15B_5a C15A_5 C15C_5a 106.7(15) . .
C15D_5a C15A_5 C15C_5a 100.6(15) . .
C15_5 C15A_5 C15C_5a 104.6(11) . .
C25_5 O25A_5 Zn4_1 135.0(5) . .
C25_5 O25A_5 Zn3_1 134.8(5) . .
Zn4_1 O25A_5 Zn3_1 89.4(3) . .
C28B_5a C28A_5 C28D_5a 113.4(14) . .
C28B_5b C28A_5 C28C_5b 111.4(17) . .
C28B_5a C28A_5 C28_5 115.2(11) . .
C28D_5a C28A_5 C28_5 109.2(11) . .
C28B_5b C28A_5 C28_5 110.3(13) . .
C28C_5b C28A_5 C28_5 113.6(13) . .
C28B_5b C28A_5 C28D_5b 108.0(16) . .
C28C_5b C28A_5 C28D_5b 103.7(17) . .
C28_5 C28A_5 C28D_5b 109.6(14) . .
C28B_5a C28A_5 C28C_5a 105.1(14) . .
C28D_5a C28A_5 C28C_5a 111.3(14) . .
C28_5 C28A_5 C28C_5a 102.1(11) . .
C37_5 O37A_5 Zn3_1 135.8(5) . .
C37_5 O37A_5 Zn4_1 134.7(5) . .
Zn3_1 O37A_5 Zn4_1 88.8(3) . .
O48C_5 C48A_5 O48B_5 124.9(6) . .
O48C_5 C48A_5 C48_5 117.6(6) . .
O48B_5 C48A_5 C48_5 117.4(6) . .
C48A_5 O48B_5 Zn7_1 124.7(4) . .
C48A_5 O48C_5 Zn8_1 133.8(5) . .
C41_5 C40_5a C39_5 115.1(8) . .
C41_5 C40_5a C40A_5a 121.9(9) . .
C39_5 C40_5a C40A_5a 122.4(9) . .
C15A_5 C15B_5b H15A_5b 109.5 . .
C15A_5 C15B_5b H15B_5b 109.5 . .
H15A_5b C15B_5b H15B_5b 109.5 . .
C15A_5 C15B_5b H15C_5b 109.5 . .
H15A_5b C15B_5b H15C_5b 109.5 . .
H15B_5b C15B_5b H15C_5b 109.5 . .
C15A_5 C15C_5b H15D_5b 109.5 . .
C15A_5 C15C_5b H15E_5b 109.5 . .
H15D_5b C15C_5b H15E_5b 109.5 . .
C15A_5 C15C_5b H15F_5b 109.5 . .
H15D_5b C15C_5b H15F_5b 109.5 . .
H15E_5b C15C_5b H15F_5b 109.5 . .
C15A_5 C15D_5b H15G_5b 109.5 . .
C15A_5 C15D_5b H15H_5b 109.5 . .
H15G_5b C15D_5b H15H_5b 109.5 . .
C15A_5 C15D_5b H15I_5b 109.5 . .
H15G_5b C15D_5b H15I_5b 109.5 . .
H15H_5b C15D_5b H15I_5b 109.5 . .
C15A_5 C15B_5a H15A_5a 109.5 . .
C15A_5 C15B_5a H15B_5a 109.5 . .
H15A_5a C15B_5a H15B_5a 109.5 . .
C15A_5 C15B_5a H15C_5a 109.5 . .
H15A_5a C15B_5a H15C_5a 109.5 . .
H15B_5a C15B_5a H15C_5a 109.5 . .
C15A_5 C15C_5a H15D_5a 109.5 . .
C15A_5 C15C_5a H15E_5a 109.5 . .
H15D_5a C15C_5a H15E_5a 109.5 . .
C15A_5 C15C_5a H15F_5a 109.5 . .
H15D_5a C15C_5a H15F_5a 109.5 . .
H15E_5a C15C_5a H15F_5a 109.5 . .
C15A_5 C15D_5a H15G_5a 109.5 . .
C15A_5 C15D_5a H15H_5a 109.5 . .
H15G_5a C15D_5a H15H_5a 109.5 . .
C15A_5 C15D_5a H15I_5a 109.5 . .
H15G_5a C15D_5a H15I_5a 109.5 . .
H15H_5a C15D_5a H15I_5a 109.5 . .
C28A_5 C28B_5a H28A_5a 109.5 . .
C28A_5 C28B_5a H28B_5a 109.5 . .
H28A_5a C28B_5a H28B_5a 109.5 . .
C28A_5 C28B_5a H28C_5a 109.5 . .
H28A_5a C28B_5a H28C_5a 109.5 . .
H28B_5a C28B_5a H28C_5a 109.5 . .
C28A_5 C28C_5a H28D_5a 109.5 . .
C28A_5 C28C_5a H28E_5a 109.5 . .
H28D_5a C28C_5a H28E_5a 109.5 . .
C28A_5 C28C_5a H28F_5a 109.5 . .
H28D_5a C28C_5a H28F_5a 109.5 . .
H28E_5a C28C_5a H28F_5a 109.5 . .
C28A_5 C28D_5a H28G_5a 109.5 . .
C28A_5 C28D_5a H28H_5a 109.5 . .
H28G_5a C28D_5a H28H_5a 109.5 . .
C28A_5 C28D_5a H28I_5a 109.5 . .
H28G_5a C28D_5a H28I_5a 109.5 . .
H28H_5a C28D_5a H28I_5a 109.5 . .
C28A_5 C28B_5b H28A_5b 109.5 . .
C28A_5 C28B_5b H28B_5b 109.5 . .
H28A_5b C28B_5b H28B_5b 109.5 . .
C28A_5 C28B_5b H28C_5b 109.5 . .
H28A_5b C28B_5b H28C_5b 109.5 . .
H28B_5b C28B_5b H28C_5b 109.5 . .
C28A_5 C28C_5b H28D_5b 109.5 . .
C28A_5 C28C_5b H28E_5b 109.5 . .
H28D_5b C28C_5b H28E_5b 109.5 . .
C28A_5 C28C_5b H28F_5b 109.5 . .
H28D_5b C28C_5b H28F_5b 109.5 . .
H28E_5b C28C_5b H28F_5b 109.5 . .
C28A_5 C28D_5b H28G_5b 109.5 . .
C28A_5 C28D_5b H28H_5b 109.5 . .
H28G_5b C28D_5b H28H_5b 109.5 . .
C28A_5 C28D_5b H28I_5b 109.5 . .
H28G_5b C28D_5b H28I_5b 109.5 . .
H28H_5b C28D_5b H28I_5b 109.5 . .
C41_5 C40_5b C39_5 115.9(8) . .
C41_5 C40_5b C40A_5b 121.7(10) . .
C39_5 C40_5b C40A_5b 121.2(10) . .
C40B_5b C40A_5b C40C_5b 114.2(18) . .
C40B_5b C40A_5b C40_5b 111.4(14) . .
C40C_5b C40A_5b C40_5b 107.9(14) . .
C40B_5b C40A_5b C40D_5b 103.3(16) . .
C40C_5b C40A_5b C40D_5b 106.6(17) . .
C40_5b C40A_5b C40D_5b 113.5(15) . .
C40A_5b C40B_5b H40A_5b 109.5 . .
C40A_5b C40B_5b H40B_5b 109.5 . .
H40A_5b C40B_5b H40B_5b 109.5 . .
C40A_5b C40B_5b H40C_5b 109.5 . .
H40A_5b C40B_5b H40C_5b 109.5 . .
H40B_5b C40B_5b H40C_5b 109.5 . .
C40A_5b C40C_5b H40D_5b 109.5 . .
C40A_5b C40C_5b H40E_5b 109.5 . .
H40D_5b C40C_5b H40E_5b 109.5 . .
C40A_5b C40C_5b H40F_5b 109.5 . .
H40D_5b C40C_5b H40F_5b 109.5 . .
H40E_5b C40C_5b H40F_5b 109.5 . .
C40A_5b C40D_5b H40G_5b 109.5 . .
C40A_5b C40D_5b H40H_5b 109.5 . .
H40G_5b C40D_5b H40H_5b 109.5 . .
C40A_5b C40D_5b H40I_5b 109.5 . .
H40G_5b C40D_5b H40I_5b 109.5 . .
H40H_5b C40D_5b H40I_5b 109.5 . .
C40B_5a C40A_5a C40C_5a 109.9(16) . .
C40B_5a C40A_5a C40D_5a 105.6(16) . .
C40C_5a C40A_5a C40D_5a 109.0(15) . .
C40B_5a C40A_5a C40_5a 112.8(13) . .
C40C_5a C40A_5a C40_5a 105.5(13) . .
C40D_5a C40A_5a C40_5a 114.0(14) . .
C40A_5a C40B_5a H40A_5a 109.5 . .
C40A_5a C40B_5a H40B_5a 109.5 . .
H40A_5a C40B_5a H40B_5a 109.5 . .
C40A_5a C40B_5a H40C_5a 109.5 . .
H40A_5a C40B_5a H40C_5a 109.5 . .
H40B_5a C40B_5a H40C_5a 109.5 . .
C40A_5a C40C_5a H40D_5a 109.5 . .
C40A_5a C40C_5a H40E_5a 109.5 . .
H40D_5a C40C_5a H40E_5a 109.5 . .
C40A_5a C40C_5a H40F_5a 109.5 . .
H40D_5a C40C_5a H40F_5a 109.5 . .
H40E_5a C40C_5a H40F_5a 109.5 . .
C40A_5a C40D_5a H40G_5a 109.5 . .
C40A_5a C40D_5a H40H_5a 109.5 . .
H40G_5a C40D_5a H40H_5a 109.5 . .
C40A_5a C40D_5a H40I_5a 109.5 . .
H40G_5a C40D_5a H40I_5a 109.5 . .
H40H_5a C40D_5a H40I_5a 109.5 . .
C4_6 N1_6 C3_6 126.0(17) . .
C4_6 N1_6 C2_6 119.3(15) . .
C3_6 N1_6 C2_6 114.7(16) . .
N1_6 C2_6 H2A_6 109.5 . .
N1_6 C2_6 H2B_6 109.5 . .
H2A_6 C2_6 H2B_6 109.5 . .
N1_6 C2_6 H2C_6 109.5 . .
H2A_6 C2_6 H2C_6 109.5 . .
H2B_6 C2_6 H2C_6 109.5 . .
N1_6 C3_6 H3A_6 109.5 . .
N1_6 C3_6 H3B_6 109.5 . .
H3A_6 C3_6 H3B_6 109.5 . .
N1_6 C3_6 H3C_6 109.5 . .
H3A_6 C3_6 H3C_6 109.5 . .
H3B_6 C3_6 H3C_6 109.5 . .
O5_6 C4_6 N1_6 126.5(18) . .
O5_6 C4_6 H4_6 116.8 . .
N1_6 C4_6 H4_6 116.8 . .
C4_6 O5_6 Zn8_1 131.1(12) . .
C3_8 N1_8 C2_8 118(4) . .
C3_8 N1_8 H1A_8 107.9 . .
C2_8 N1_8 H1A_8 107.9 . .
C3_8 N1_8 H1B_8 107.9 . .
C2_8 N1_8 H1B_8 107.9 . .
H1A_8 N1_8 H1B_8 107.2 . .
N1_8 C2_8 H2A_8 109.5 . .
N1_8 C2_8 H2B_8 109.5 . .
H2A_8 C2_8 H2B_8 109.5 . .
N1_8 C2_8 H2C_8 109.5 . .
H2A_8 C2_8 H2C_8 109.5 . .
H2B_8 C2_8 H2C_8 109.5 . .
N1_8 C3_8 H3A_8 109.5 . .
N1_8 C3_8 H3B_8 109.5 . .
H3A_8 C3_8 H3B_8 109.5 . .
N1_8 C3_8 H3C_8 109.5 . .
H3A_8 C3_8 H3C_8 109.5 . .
H3B_8 C3_8 H3C_8 109.5 . .
C7_11b N1_11b C3_11b 115(2) . .
C7_11b N1_11b C5_11b 106.7(18) . .
C3_11b N1_11b C5_11b 112(2) . .
C7_11b N1_11b C1_11b 102.4(17) . .
C3_11b N1_11b C1_11b 112.7(18) . .
C5_11b N1_11b C1_11b 107.4(17) . .
C2_11b C1_11b N1_11b 121(2) . .
C2_11b C1_11b H1A_11b 107.0 . .
N1_11b C1_11b H1A_11b 107.0 . .
C2_11b C1_11b H1B_11b 107.0 . .
N1_11b C1_11b H1B_11b 107.0 . .
H1A_11b C1_11b H1B_11b 106.7 . .
C1_11b C2_11b H2A_11b 109.5 . .
C1_11b C2_11b H2B_11b 109.5 . .
H2A_11b C2_11b H2B_11b 109.5 . .
C1_11b C2_11b H2C_11b 109.5 . .
H2A_11b C2_11b H2C_11b 109.5 . .
H2B_11b C2_11b H2C_11b 109.5 . .
C4_11b C3_11b N1_11b 119(2) . .
C4_11b C3_11b H3A_11b 107.6 . .
N1_11b C3_11b H3A_11b 107.6 . .
C4_11b C3_11b H3B_11b 107.6 . .
N1_11b C3_11b H3B_11b 107.6 . .
H3A_11b C3_11b H3B_11b 107.0 . .
C3_11b C4_11b H4A_11b 109.5 . .
C3_11b C4_11b H4B_11b 109.5 . .
H4A_11b C4_11b H4B_11b 109.5 . .
C3_11b C4_11b H4C_11b 109.5 . .
H4A_11b C4_11b H4C_11b 109.5 . .
H4B_11b C4_11b H4C_11b 109.5 . .
C6_11b C5_11b N1_11b 113(2) . .
C6_11b C5_11b H5A_11b 109.0 . .
N1_11b C5_11b H5A_11b 109.0 . .
C6_11b C5_11b H5B_11b 109.0 . .
N1_11b C5_11b H5B_11b 109.0 . .
H5A_11b C5_11b H5B_11b 107.8 . .
C5_11b C6_11b H6A_11b 109.5 . .
C5_11b C6_11b H6B_11b 109.5 . .
H6A_11b C6_11b H6B_11b 109.5 . .
C5_11b C6_11b H6C_11b 109.5 . .
H6A_11b C6_11b H6C_11b 109.5 . .
H6B_11b C6_11b H6C_11b 109.5 . .
N1_11b C7_11b C8_11b 106.8(17) . .
N1_11b C7_11b H7A_11b 110.4 . .
C8_11b C7_11b H7A_11b 110.4 . .
N1_11b C7_11b H7B_11b 110.4 . .
C8_11b C7_11b H7B_11b 110.4 . .
H7A_11b C7_11b H7B_11b 108.6 . .
C7_11b C8_11b H8A_11b 109.5 . .
C7_11b C8_11b H8B_11b 109.5 . .
H8A_11b C8_11b H8B_11b 109.5 . .
C7_11b C8_11b H8C_11b 109.5 . .
H8A_11b C8_11b H8C_11b 109.5 . .
H8B_11b C8_11b H8C_11b 109.5 . .
C7_12a N1_12a C3_12a 107(3) . .
C7_12a N1_12a C5_12a 114(2) . .
C3_12a N1_12a C5_12a 96(3) . .
C7_12a N1_12a C1_12a 125(2) . .
C3_12a N1_12a C1_12a 98(2) . .
C5_12a N1_12a C1_12a 111(2) . .
C2_12a C1_12a N1_12a 116(2) . .
C2_12a C1_12a H1A_12a 108.3 . .
N1_12a C1_12a H1A_12a 108.3 . .
C2_12a C1_12a H1B_12a 108.3 . .
N1_12a C1_12a H1B_12a 108.3 . .
H1A_12a C1_12a H1B_12a 107.4 . .
C1_12a C2_12a H2A_12a 109.5 . .
C1_12a C2_12a H2B_12a 109.5 . .
H2A_12a C2_12a H2B_12a 109.5 . .
C1_12a C2_12a H2C_12a 109.5 . .
H2A_12a C2_12a H2C_12a 109.5 . .
H2B_12a C2_12a H2C_12a 109.5 . .
C4_12a C3_12a N1_12a 112(2) . .
C4_12a C3_12a H3A_12a 109.1 . .
N1_12a C3_12a H3A_12a 109.1 . .
C4_12a C3_12a H3B_12a 109.1 . .
N1_12a C3_12a H3B_12a 109.1 . .
H3A_12a C3_12a H3B_12a 107.9 . .
C3_12a C4_12a H4A_12a 109.5 . .
C3_12a C4_12a H4B_12a 109.5 . .
H4A_12a C4_12a H4B_12a 109.5 . .
C3_12a C4_12a H4C_12a 109.5 . .
H4A_12a C4_12a H4C_12a 109.5 . .
H4B_12a C4_12a H4C_12a 109.5 . .
C6_12a C5_12a N1_12a 125(2) . .
C6_12a C5_12a H5A_12a 106.0 . .
N1_12a C5_12a H5A_12a 106.0 . .
C6_12a C5_12a H5B_12a 106.0 . .
N1_12a C5_12a H5B_12a 106.0 . .
H5A_12a C5_12a H5B_12a 106.3 . .
C5_12a C6_12a H6A_12a 109.5 . .
C5_12a C6_12a H6B_12a 109.5 . .
H6A_12a C6_12a H6B_12a 109.5 . .
C5_12a C6_12a H6C_12a 109.5 . .
H6A_12a C6_12a H6C_12a 109.5 . .
H6B_12a C6_12a H6C_12a 109.5 . .
C8_12a C7_12a N1_12a 129(3) . .
C8_12a C7_12a H7A_12a 105.0 . .
N1_12a C7_12a H7A_12a 105.0 . .
C8_12a C7_12a H7B_12a 105.0 . .
N1_12a C7_12a H7B_12a 105.0 . .
H7A_12a C7_12a H7B_12a 105.9 . .
C7_12a C8_12a H8A_12a 109.5 . .
C7_12a C8_12a H8B_12a 109.5 . .
H8A_12a C8_12a H8B_12a 109.5 . .
C7_12a C8_12a H8C_12a 109.5 . .
H8A_12a C8_12a H8C_12a 109.5 . .
H8B_12a C8_12a H8C_12a 109.5 . .

loop_
_geom_bond_atom_site_label_1
_geom_bond_atom_site_label_2
_geom_bond_distance
_geom_bond_site_symmetry_2
Zn1_1 N18_3 2.078(9) .
Zn1_1 O25A_3 2.084(6) .
Zn1_1 N43_3 2.091(8) .
Zn1_1 O37A_3 2.100(7) .
Zn1_1 O12A_3 2.118(8) .
Zn1_1 N31_3 2.120(8) .
Zn1_1 Zn2_1 2.9370(12) .
Zn2_1 N22_3 2.095(6) .
Zn2_1 O37A_3 2.098(6) .
Zn2_1 O25A_3 2.105(6) .
Zn2_1 N34_3 2.105(7) .
Zn2_1 N9_3 2.105(8) .
Zn2_1 O12A_3 2.112(7) .
Zn3_1 O37A_5 2.078(7) .
Zn3_1 N22_5 2.081(9) .
Zn3_1 N34_5 2.088(9) .
Zn3_1 O25A_5 2.092(7) .
Zn3_1 O12A_5 2.103(6) .
Zn3_1 N9_5 2.120(8) .
Zn3_1 Zn4_1 2.9355(12) .
Zn4_1 O25A_5 2.082(6) .
Zn4_1 N31_5 2.111(7) .
Zn4_1 O37A_5 2.116(7) .
Zn4_1 N43_5 2.116(7) .
Zn4_1 N18_5 2.121(7) .
Zn4_1 O12A_5 2.123(6) .
Zn5_1 O37A_4a 2.05(2) .
Zn5_1 O12A_4 2.087(7) .
Zn5_1 N34_4a 2.09(2) .
Zn5_1 N22_4 2.092(8) .
Zn5_1 N9_4 2.113(8) .
Zn5_1 O25A_4 2.127(7) .
Zn5_1 N34_4b 2.146(19) .
Zn5_1 O37A_4b 2.18(2) .
Zn5_1 Zn6_1 2.9371(14) .
Zn6_1 N43_4a 2.06(2) .
Zn6_1 O37A_4a 2.10(3) .
Zn6_1 N31_4 2.097(8) .
Zn6_1 O12A_4 2.099(6) .
Zn6_1 O25A_4 2.107(7) .
Zn6_1 N18_4 2.122(8) .
Zn6_1 O37A_4b 2.18(2) .
Zn6_1 N43_4b 2.198(19) .
Zn7_1 O1_2 1.925(4) .
Zn7_1 O4B_3 1.930(5) 3_455
Zn7_1 O48B_4 1.944(6) .
Zn7_1 O48B_5 1.945(5) .
Zn7_1 Zn10_1 3.1314(11) .
Zn8_1 O1_2 1.975(4) .
Zn8_1 O48B_3 1.993(7) .
Zn8_1 O48C_5 1.997(5) .
Zn8_1 O2_2 2.184(14) .
Zn8_1 O4C_4 2.195(9) 6_565
Zn8_1 O5_6 2.278(10) .
Zn8_1 Zn10_1 3.1178(11) .
Zn8_1 Zn9_1 3.1501(13) .
Zn9_1 O1_2 1.918(4) .
Zn9_1 O48C_3 1.955(5) .
Zn9_1 O4B_5 1.956(5) 3
Zn9_1 O48C_4 1.974(6) .
Zn10_1 O1_2 1.927(4) .
Zn10_1 O4C_5 1.961(5) 3
Zn10_1 O4B_4 1.970(6) 6_565
Zn10_1 O4C_3 1.988(5) 3_455
C1_3 C6_3 1.402(7) .
C1_3 C2_3 1.405(7) .
C1_3 B7_3 1.605(7) .
C2_3 C3_3 1.384(7) .
C2_3 H2_3 0.9500 .
C3_3 C4_3 1.383(8) .
C3_3 H3_3 0.9500 .
C4_3 C5_3 1.390(8) .
C4_3 C4A_3 1.506(7) .
C5_3 C6_3 1.383(7) .
C5_3 H5_3 0.9500 .
C6_3 H6_3 0.9500 .
B7_3 O33_3 1.454(12) .
B7_3 O21_3 1.465(12) .
B7_3 O8_3 1.495(13) .
O8_3 N9_3 1.374(9) .
N9_3 C10_3 1.262(6) .
C10_3 C11_3 1.449(9) .
C10_3 H10_3 0.9500 .
C11_3 C16_3 1.404(9) .
C11_3 C12_3 1.424(10) .
C12_3 O12A_3 1.263(11) .
C12_3 C13_3 1.443(10) .
C13_3 C14_3 1.398(9) .
C13_3 C17_3 1.436(9) .
C14_3 C15_3 1.384(9) .
C14_3 H14_3 0.9500 .
C15_3 C16_3 1.394(9) .
C15_3 C15A_3 1.534(6) .
C16_3 H16_3 0.9500 .
C17_3 N18_3 1.261(7) .
C17_3 H17_3 0.9500 .
N18_3 O19_3 1.370(10) .
O19_3 B20_3 1.460(14) .
B20_3 O32_3 1.456(13) .
B20_3 O44_3 1.481(14) .
B20_3 C45_3 1.594(7) .
O21_3 N22_3 1.404(8) .
N22_3 C23_3 1.268(6) .
C23_3 C24_3 1.463(8) .
C23_3 H23_3 0.9500 .
C24_3 C29_3 1.389(8) .
C24_3 C25_3 1.418(9) .
C25_3 O25A_3 1.304(9) .
C25_3 C26_3 1.412(9) .
C26_3 C27_3 1.415(8) .
C26_3 C30_3 1.450(8) .
C27_3 C28_3 1.392(8) .
C27_3 H27_3 0.9500 .
C28_3 C29_3 1.387(8) .
C28_3 C28A_3 1.535(6) .
C29_3 H29_3 0.9500 .
C30_3 N31_3 1.270(6) .
C30_3 H30_3 0.9500 .
N31_3 O32_3 1.419(9) .
O33_3 N34_3 1.374(8) .
N34_3 C35_3 1.267(6) .
C35_3 C36_3 1.460(8) .
C35_3 H35_3 0.9500 .
C36_3 C41_3 1.409(8) .
C36_3 C37_3 1.428(9) .
C37_3 O37A_3 1.304(9) .
C37_3 C38_3 1.440(9) .
C38_3 C39_3 1.398(8) .
C38_3 C42_3 1.447(8) .
C39_3 C40_3 1.383(8) .
C39_3 H39_3 0.9500 .
C40_3 C41_3 1.396(8) .
C40_3 C40A_3 1.532(6) .
C41_3 H41_3 0.9500 .
C42_3 N43_3 1.267(6) .
C42_3 H42_3 0.9500 .
N43_3 O44_3 1.399(9) .
C45_3 C50_3a 1.391(8) .
C45_3 C50_3b 1.392(8) .
C45_3 C46_3b 1.400(8) .
C45_3 C46_3a 1.412(8) .
C48_3 C49_3b 1.384(10) .
C48_3 C49_3a 1.389(10) .
C48_3 C47_3a 1.395(10) .
C48_3 C47_3b 1.398(10) .
C48_3 C48A_3 1.488(7) .
C4A_3 O4B_3 1.249(9) .
C4A_3 O4C_3 1.261(8) .
O4B_3 Zn7_1 1.930(5) 3_545
O4C_3 Zn10_1 1.988(5) 3_545
C15A_3 C15C_3 1.522(14) .
C15A_3 C15B_3 1.538(14) .
C15A_3 C15D_3 1.538(14) .
C28A_3 C28C_3 1.483(13) .
C28A_3 C28D_3 1.501(13) .
C28A_3 C28B_3 1.579(14) .
C28B_3 H28A_3 0.9800 .
C28B_3 H28B_3 0.9800 .
C28B_3 H28C_3 0.9800 .
C28C_3 H28D_3 0.9800 .
C28C_3 H28E_3 0.9800 .
C28C_3 H28F_3 0.9800 .
C28D_3 H28G_3 0.9800 .
C28D_3 H28H_3 0.9800 .
C28D_3 H28I_3 0.9800 .
C40A_3 C40B_3b 1.495(13) .
C40A_3 C40B_3a 1.498(14) .
C40A_3 C40D_3a 1.517(13) .
C40A_3 C40C_3b 1.519(13) .
C40A_3 C40D_3b 1.562(13) .
C40A_3 C40C_3a 1.571(14) .
C48A_3 O48C_3 1.260(9) .
C48A_3 O48B_3 1.264(9) .
C46_3a C47_3a 1.386(8) .
C46_3a H46_3a 0.9500 .
C47_3a H47_3a 0.9500 .
C49_3a C50_3a 1.383(8) .
C49_3a H49_3a 0.9500 .
C50_3a H50_3a 0.9500 .
C46_3b C47_3b 1.386(8) .
C46_3b H46_3b 0.9500 .
C47_3b H47_3b 0.9500 .
C49_3b C50_3b 1.383(8) .
C49_3b H49_3b 0.9500 .
C50_3b H50_3b 0.9500 .
C40B_3a H40A_3a 0.9800 .
C40B_3a H40B_3a 0.9800 .
C40B_3a H40C_3a 0.9800 .
C40C_3a H40D_3a 0.9800 .
C40C_3a H40E_3a 0.9800 .
C40C_3a H40F_3a 0.9800 .
C40D_3a H40G_3a 0.9800 .
C40D_3a H40H_3a 0.9800 .
C40D_3a H40I_3a 0.9800 .
C40B_3b H40A_3b 0.9800 .
C40B_3b H40B_3b 0.9800 .
C40B_3b H40C_3b 0.9800 .
C40C_3b H40D_3b 0.9800 .
C40C_3b H40E_3b 0.9800 .
C40C_3b H40F_3b 0.9800 .
C40D_3b H40G_3b 0.9800 .
C40D_3b H40H_3b 0.9800 .
C40D_3b H40I_3b 0.9800 .
C15B_3 H15A_3 0.9800 .
C15B_3 H15B_3 0.9800 .
C15B_3 H15C_3 0.9800 .
C15C_3 H15D_3 0.9800 .
C15C_3 H15E_3 0.9800 .
C15C_3 H15F_3 0.9800 .
C15D_3 H15G_3 0.9800 .
C15D_3 H15H_3 0.9800 .
C15D_3 H15I_3 0.9800 .
C1_4 C2_4a 1.390(8) .
C1_4 C6_4b 1.392(8) .
C1_4 C2_4b 1.400(8) .
C1_4 C6_4a 1.405(8) .
C1_4 B7_4 1.590(7) .
C4_4 C3_4a 1.377(10) .
C4_4 C5_4b 1.390(10) .
C4_4 C3_4b 1.392(10) .
C4_4 C5_4a 1.409(10) .
C4_4 C4A_4 1.491(8) .
B7_4 O21_4 1.452(13) .
B7_4 O8_4 1.452(14) .
B7_4 O33_4a 1.486(18) .
B7_4 O33_4b 1.489(17) .
O8_4 N9_4 1.397(10) .
N9_4 C10_4 1.260(6) .
C10_4 C11_4 1.450(9) .
C10_4 H10_4 0.9500 .
C11_4 C16_4 1.410(8) .
C11_4 C12_4 1.429(9) .
C12_4 O12A_4 1.271(10) .
C12_4 C13_4 1.426(9) .
C13_4 C14_4 1.401(8) .
C13_4 C17_4 1.437(8) .
C14_4 C15_4 1.366(8) .
C14_4 H14_4 0.9500 .
C15_4 C16_4 1.378(9) .
C15_4 C15A_4 1.535(6) .
C16_4 H16_4 0.9500 .
C17_4 N18_4 1.264(6) .
C17_4 H17_4 0.9500 .
N18_4 O19_4 1.371(9) .
O19_4 B20_4 1.464(12) .
B20_4 O44_4a 1.444(18) .
B20_4 O44_4b 1.491(17) .
B20_4 O32_4 1.495(12) .
B20_4 C45_4 1.606(7) .
O21_4 N22_4 1.385(9) .
N22_4 C23_4 1.271(6) .
C23_4 C24_4 1.435(8) .
C23_4 H23_4 0.9500 .
C24_4 C29_4 1.410(8) .
C24_4 C25_4 1.439(9) .
C25_4 O25A_4 1.276(10) .
C25_4 C26_4 1.430(9) .
C26_4 C27_4 1.403(8) .
C26_4 C30_4 1.453(8) .
C27_4 C28_4 1.389(8) .
C27_4 H27_4 0.9500 .
C28_4 C29_4 1.371(8) .
C28_4 C28A_4 1.538(6) .
C29_4 H29_4 0.9500 .
C30_4 N31_4 1.268(6) .
C30_4 H30_4 0.9500 .
N31_4 O32_4 1.366(9) .
C45_4 C50_4 1.394(7) .
C45_4 C46_4 1.401(7) .
C46_4 C47_4 1.391(7) .
C46_4 H46_4 0.9500 .
C47_4 C48_4 1.385(8) .
C47_4 H47_4 0.9500 .
C48_4 C49_4 1.383(8) .
C48_4 C48A_4 1.504(8) .
C49_4 C50_4 1.391(7) .
C49_4 H49_4 0.9500 .
C50_4 H50_4 0.9500 .
C4A_4 O4C_4 1.233(10) .
C4A_4 O4B_4 1.259(10) .
O4B_4 Zn10_1 1.969(6) 6_566
O4C_4 Zn8_1 2.195(9) 6_566
C15A_4 C15D_4l 1.514(14) .
C15A_4 C15C_4l 1.516(14) .
C15A_4 C15C_4k 1.528(14) .
C15A_4 C15B_4k 1.531(14) .
C15A_4 C15D_4k 1.552(15) .
C15A_4 C15B_4l 1.559(15) .
C28A_4 C28D_4 1.501(11) .
C28A_4 C28C_4 1.538(12) .
C28A_4 C28B_4 1.544(12) .
C28B_4 H28A_4 0.9800 .
C28B_4 H28B_4 0.9800 .
C28B_4 H28C_4 0.9800 .
C28C_4 H28D_4 0.9800 .
C28C_4 H28E_4 0.9800 .
C28C_4 H28F_4 0.9800 .
C28D_4 H28G_4 0.9800 .
C28D_4 H28H_4 0.9800 .
C28D_4 H28I_4 0.9800 .
C48A_4 O48B_4 1.264(9) .
C48A_4 O48C_4 1.267(9) .
O33_4b N34_4b 1.422(17) .
C6_4b C5_4b 1.382(8) .
C6_4b H6_4b 0.9500 .
C5_4b H5_4b 0.9500 .
C3_4b C2_4b 1.386(8) .
C3_4b H3_4b 0.9500 .
C2_4b H2_4b 0.9500 .
N34_4b C35_4b 1.271(7) .
C35_4b C36_4b 1.457(10) .
C35_4b H35_4b 0.9500 .
C36_4b C41_4b 1.397(9) .
C36_4b C37_4b 1.439(11) .
C37_4b O37A_4b 1.285(16) .
C37_4b C38_4b 1.436(11) .
C38_4b C39_4b 1.405(9) .
C38_4b C42_4b 1.445(10) .
C39_4b C40_4b 1.399(10) .
C39_4b H39_4b 0.9500 .
C40_4b C41_4b 1.385(9) .
C40_4b C40A_4b 1.535(6) .
C41_4b H41_4b 0.9500 .
C42_4b N43_4b 1.268(7) .
C42_4b H42_4b 0.9500 .
N43_4b O44_4b 1.385(17) .
C40A_4b C40B_4b 1.498(14) .
C40A_4b C40D_4b 1.530(15) .
C40A_4b C40C_4b 1.540(15) .
C40B_4b H40A_4b 0.9800 .
C40B_4b H40B_4b 0.9800 .
C40B_4b H40C_4b 0.9800 .
C40C_4b H40D_4b 0.9800 .
C40C_4b H40E_4b 0.9800 .
C40C_4b H40F_4b 0.9800 .
C40D_4b H40G_4b 0.9800 .
C40D_4b H40H_4b 0.9800 .
C40D_4b H40I_4b 0.9800 .
O33_4a N34_4a 1.355(19) .
C3_4a C2_4a 1.387(8) .
C3_4a H3_4a 0.9500 .
C2_4a H2_4a 0.9500 .
C6_4a C5_4a 1.381(8) .
C6_4a H6_4a 0.9500 .
C5_4a H5_4a 0.9500 .
N34_4a C35_4a 1.269(7) .
C35_4a C36_4a 1.451(10) .
C35_4a H35_4a 0.9500 .
C36_4a C41_4a 1.398(10) .
C36_4a C37_4a 1.436(11) .
C37_4a O37A_4a 1.262(18) .
C37_4a C38_4a 1.430(11) .
C38_4a C39_4a 1.404(10) .
C38_4a C42_4a 1.445(10) .
C39_4a C40_4a 1.380(10) .
C39_4a H39_4a 0.9500 .
C40_4a C41_4a 1.379(10) .
C40_4a C40A_4a 1.532(6) .
C41_4a H41_4a 0.9500 .
C42_4a N43_4a 1.266(7) .
C42_4a H42_4a 0.9500 .
N43_4a O44_4a 1.36(2) .
C40A_4a C40D_4a 1.517(15) .
C40A_4a C40C_4a 1.520(15) .
C40A_4a C40B_4a 1.529(15) .
C40B_4a H40A_4a 0.9800 .
C40B_4a H40B_4a 0.9800 .
C40B_4a H40C_4a 0.9800 .
C40C_4a H40D_4a 0.9800 .
C40C_4a H40E_4a 0.9800 .
C40C_4a H40F_4a 0.9800 .
C40D_4a H40G_4a 0.9800 .
C40D_4a H40H_4a 0.9800 .
C40D_4a H40I_4a 0.9800 .
C15B_4k H15A_4k 0.9800 .
C15B_4k H15B_4k 0.9800 .
C15B_4k H15C_4k 0.9800 .
C15C_4k H15D_4k 0.9800 .
C15C_4k H15E_4k 0.9800 .
C15C_4k H15F_4k 0.9800 .
C15D_4k H15G_4k 0.9800 .
C15D_4k H15H_4k 0.9800 .
C15D_4k H15I_4k 0.9800 .
C15B_4l H15A_4l 0.9800 .
C15B_4l H15B_4l 0.9800 .
C15B_4l H15C_4l 0.9800 .
C15C_4l H15D_4l 0.9800 .
C15C_4l H15E_4l 0.9800 .
C15C_4l H15F_4l 0.9800 .
C15D_4l H15G_4l 0.9800 .
C15D_4l H15H_4l 0.9800 .
C15D_4l H15I_4l 0.9800 .
C1_5 C6_5 1.387(7) .
C1_5 C2_5 1.396(7) .
C1_5 B7_5 1.605(7) .
C2_5 C3_5 1.375(7) .
C2_5 H2_5 0.9500 .
C3_5 C4_5 1.394(8) .
C3_5 H3_5 0.9500 .
C4_5 C5_5 1.390(8) .
C4_5 C4A_5 1.494(7) .
C5_5 C6_5 1.378(7) .
C5_5 H5_5 0.9500 .
C6_5 H6_5 0.9500 .
B7_5 O21_5 1.441(14) .
B7_5 O33_5 1.451(14) .
B7_5 O8_5 1.480(14) .
O8_5 N9_5 1.420(9) .
N9_5 C10_5 1.269(6) .
C10_5 C11_5 1.443(8) .
C10_5 H10_5 0.9500 .
C11_5 C16_5 1.393(8) .
C11_5 C12_5 1.418(9) .
C12_5 O12A_5 1.286(9) .
C12_5 C13_5 1.428(8) .
C13_5 C14_5 1.416(8) .
C13_5 C17_5 1.457(8) .
C14_5 C15_5 1.382(8) .
C14_5 H14_5 0.9500 .
C15_5 C16_5 1.389(8) .
C15_5 C15A_5 1.527(5) .
C16_5 H16_5 0.9500 .
C17_5 N18_5 1.264(6) .
C17_5 H17_5 0.9500 .
N18_5 O19_5 1.379(8) .
O19_5 B20_5 1.484(12) .
B20_5 O32_5 1.467(12) .
B20_5 O44_5 1.485(12) .
B20_5 C45_5 1.597(7) .
O21_5 N22_5 1.388(10) .
N22_5 C23_5 1.266(6) .
C23_5 C24_5 1.443(9) .
C23_5 H23_5 0.9500 .
C24_5 C29_5 1.395(8) .
C24_5 C25_5 1.419(9) .
C25_5 O25A_5 1.262(10) .
C25_5 C26_5 1.437(9) .
C26_5 C27_5 1.397(8) .
C26_5 C30_5 1.439(8) .
C27_5 C28_5 1.387(9) .
C27_5 H27_5 0.9500 .
C28_5 C29_5 1.381(9) .
C28_5 C28A_5 1.533(6) .
C29_5 H29_5 0.9500 .
C30_5 N31_5 1.259(6) .
C30_5 H30_5 0.9500 .
N31_5 O32_5 1.363(8) .
O33_5 N34_5 1.394(9) .
N34_5 C35_5 1.263(6) .
C35_5 C36_5 1.442(9) .
C35_5 H35_5 0.9500 .
C36_5 C41_5 1.393(8) .
C36_5 C37_5 1.439(9) .
C37_5 O37A_5 1.293(10) .
C37_5 C38_5 1.425(9) .
C38_5 C39_5 1.400(8) .
C38_5 C42_5 1.464(8) .
C39_5 C40_5b 1.382(9) .
C39_5 C40_5a 1.389(9) .
C41_5 C40_5b 1.381(9) .
C41_5 C40_5a 1.387(9) .
C42_5 N43_5 1.272(6) .
C42_5 H42_5 0.9500 .
N43_5 O44_5 1.400(8) .
C45_5 C46_5 1.393(7) .
C45_5 C50_5 1.399(7) .
C46_5 C47_5 1.384(7) .
C46_5 H46_5 0.9500 .
C47_5 C48_5 1.390(8) .
C47_5 H47_5 0.9500 .
C48_5 C49_5 1.375(8) .
C48_5 C48A_5 1.502(7) .
C49_5 C50_5 1.386(7) .
C49_5 H49_5 0.9500 .
C50_5 H50_5 0.9500 .
C4A_5 O4B_5 1.255(8) .
C4A_5 O4C_5 1.256(8) .
O4B_5 Zn9_1 1.956(5) 3_445
O4C_5 Zn10_1 1.961(5) 3_445
C15A_5 C15B_5a 1.495(14) .
C15A_5 C15C_5b 1.506(12) .
C15A_5 C15D_5a 1.509(14) .
C15A_5 C15D_5b 1.520(12) .
C15A_5 C15B_5b 1.560(13) .
C15A_5 C15C_5a 1.584(14) .
C28A_5 C28B_5a 1.525(13) .
C28A_5 C28D_5a 1.528(14) .
C28A_5 C28B_5b 1.529(15) .
C28A_5 C28C_5b 1.529(15) .
C28A_5 C28D_5b 1.550(15) .
C28A_5 C28C_5a 1.551(14) .
C48A_5 O48C_5 1.234(8) .
C48A_5 O48B_5 1.252(8) .
C40_5a C40A_5a 1.538(6) .
C15B_5b H15A_5b 0.9800 .
C15B_5b H15B_5b 0.9800 .
C15B_5b H15C_5b 0.9800 .
C15C_5b H15D_5b 0.9800 .
C15C_5b H15E_5b 0.9800 .
C15C_5b H15F_5b 0.9800 .
C15D_5b H15G_5b 0.9800 .
C15D_5b H15H_5b 0.9800 .
C15D_5b H15I_5b 0.9800 .
C15B_5a H15A_5a 0.9800 .
C15B_5a H15B_5a 0.9800 .
C15B_5a H15C_5a 0.9800 .
C15C_5a H15D_5a 0.9800 .
C15C_5a H15E_5a 0.9800 .
C15C_5a H15F_5a 0.9800 .
C15D_5a H15G_5a 0.9800 .
C15D_5a H15H_5a 0.9800 .
C15D_5a H15I_5a 0.9800 .
C28B_5a H28A_5a 0.9800 .
C28B_5a H28B_5a 0.9800 .
C28B_5a H28C_5a 0.9800 .
C28C_5a H28D_5a 0.9800 .
C28C_5a H28E_5a 0.9800 .
C28C_5a H28F_5a 0.9800 .
C28D_5a H28G_5a 0.9800 .
C28D_5a H28H_5a 0.9800 .
C28D_5a H28I_5a 0.9800 .
C28B_5b H28A_5b 0.9800 .
C28B_5b H28B_5b 0.9800 .
C28B_5b H28C_5b 0.9800 .
C28C_5b H28D_5b 0.9800 .
C28C_5b H28E_5b 0.9800 .
C28C_5b H28F_5b 0.9800 .
C28D_5b H28G_5b 0.9800 .
C28D_5b H28H_5b 0.9800 .
C28D_5b H28I_5b 0.9800 .
C40_5b C40A_5b 1.535(6) .
C40A_5b C40B_5b 1.515(15) .
C40A_5b C40C_5b 1.525(15) .
C40A_5b C40D_5b 1.537(16) .
C40B_5b H40A_5b 0.9800 .
C40B_5b H40B_5b 0.9800 .
C40B_5b H40C_5b 0.9800 .
C40C_5b H40D_5b 0.9800 .
C40C_5b H40E_5b 0.9800 .
C40C_5b H40F_5b 0.9800 .
C40D_5b H40G_5b 0.9800 .
C40D_5b H40H_5b 0.9800 .
C40D_5b H40I_5b 0.9800 .
C40A_5a C40B_5a 1.513(14) .
C40A_5a C40C_5a 1.523(15) .
C40A_5a C40D_5a 1.528(15) .
C40B_5a H40A_5a 0.9800 .
C40B_5a H40B_5a 0.9800 .
C40B_5a H40C_5a 0.9800 .
C40C_5a H40D_5a 0.9800 .
C40C_5a H40E_5a 0.9800 .
C40C_5a H40F_5a 0.9800 .
C40D_5a H40G_5a 0.9800 .
C40D_5a H40H_5a 0.9800 .
C40D_5a H40I_5a 0.9800 .
N1_6 C4_6 1.347(17) .
N1_6 C3_6 1.436(17) .
N1_6 C2_6 1.443(18) .
C2_6 H2A_6 0.9800 .
C2_6 H2B_6 0.9800 .
C2_6 H2C_6 0.9800 .
C3_6 H3A_6 0.9800 .
C3_6 H3B_6 0.9800 .
C3_6 H3C_6 0.9800 .
C4_6 O5_6 1.187(15) .
C4_6 H4_6 0.9500 .
N1_8 C3_8 1.44(2) .
N1_8 C2_8 1.49(2) .
N1_8 H1A_8 0.9100 .
N1_8 H1B_8 0.9100 .
C2_8 H2A_8 0.9800 .
C2_8 H2B_8 0.9800 .
C2_8 H2C_8 0.9800 .
C3_8 H3A_8 0.9800 .
C3_8 H3B_8 0.9800 .
C3_8 H3C_8 0.9800 .
N1_11b C7_11b 1.505(15) .
N1_11b C3_11b 1.510(15) .
N1_11b C5_11b 1.520(15) .
N1_11b C1_11b 1.522(15) .
C1_11b C2_11b 1.43(2) .
C1_11b H1A_11b 0.9900 .
C1_11b H1B_11b 0.9900 .
C2_11b H2A_11b 0.9800 .
C2_11b H2B_11b 0.9800 .
C2_11b H2C_11b 0.9800 .
C3_11b C4_11b 1.44(2) .
C3_11b H3A_11b 0.9900 .
C3_11b H3B_11b 0.9900 .
C4_11b H4A_11b 0.9800 .
C4_11b H4B_11b 0.9800 .
C4_11b H4C_11b 0.9800 .
C5_11b C6_11b 1.49(2) .
C5_11b H5A_11b 0.9900 .
C5_11b H5B_11b 0.9900 .
C6_11b H6A_11b 0.9800 .
C6_11b H6B_11b 0.9800 .
C6_11b H6C_11b 0.9800 .
C7_11b C8_11b 1.55(2) .
C7_11b H7A_11b 0.9900 .
C7_11b H7B_11b 0.9900 .
C8_11b H8A_11b 0.9800 .
C8_11b H8B_11b 0.9800 .
C8_11b H8C_11b 0.9800 .
N1_12a C7_12a 1.492(16) .
N1_12a C3_12a 1.509(16) .
N1_12a C5_12a 1.518(15) .
N1_12a C1_12a 1.523(16) .
C1_12a C2_12a 1.52(3) .
C1_12a H1A_12a 0.9900 .
C1_12a H1B_12a 0.9900 .
C2_12a H2A_12a 0.9800 .
C2_12a H2B_12a 0.9800 .
C2_12a H2C_12a 0.9800 .
C3_12a C4_12a 1.50(3) .
C3_12a H3A_12a 0.9900 .
C3_12a H3B_12a 0.9900 .
C4_12a H4A_12a 0.9800 .
C4_12a H4B_12a 0.9800 .
C4_12a H4C_12a 0.9800 .
C5_12a C6_12a 1.45(2) .
C5_12a H5A_12a 0.9900 .
C5_12a H5B_12a 0.9900 .
C6_12a H6A_12a 0.9800 .
C6_12a H6B_12a 0.9800 .
C6_12a H6C_12a 0.9800 .
C7_12a C8_12a 1.47(3) .
C7_12a H7A_12a 0.9900 .
C7_12a H7B_12a 0.9900 .
C8_12a H8A_12a 0.9800 .
C8_12a H8B_12a 0.9800 .
C8_12a H8C_12a 0.9800 .

loop_
_geom_torsion_atom_site_label_1
_geom_torsion_atom_site_label_2
_geom_torsion_atom_site_label_3
_geom_torsion_atom_site_label_4
_geom_torsion
_geom_torsion_site_symmetry_4
C6_3 C1_3 C2_3 C3_3 -1.3(12) .
B7_3 C1_3 C2_3 C3_3 178.4(10) .
C1_3 C2_3 C3_3 C4_3 -1.9(14) .
C2_3 C3_3 C4_3 C5_3 3.1(12) .
C2_3 C3_3 C4_3 C4A_3 -179.2(9) .
C3_3 C4_3 C5_3 C6_3 -1.0(12) .
C4A_3 C4_3 C5_3 C6_3 -178.7(9) .
C4_3 C5_3 C6_3 C1_3 -2.5(13) .
C2_3 C1_3 C6_3 C5_3 3.5(12) .
B7_3 C1_3 C6_3 C5_3 -176.3(10) .
C6_3 C1_3 B7_3 O33_3 -159.1(8) .
C2_3 C1_3 B7_3 O33_3 21.2(12) .
C6_3 C1_3 B7_3 O21_3 -37.0(12) .
C2_3 C1_3 B7_3 O21_3 143.3(9) .
C6_3 C1_3 B7_3 O8_3 80.7(10) .
C2_3 C1_3 B7_3 O8_3 -99.1(10) .
O33_3 B7_3 O8_3 N9_3 66.1(10) .
O21_3 B7_3 O8_3 N9_3 -63.1(10) .
C1_3 B7_3 O8_3 N9_3 -177.6(7) .
B7_3 O8_3 N9_3 C10_3 173.6(9) .
B7_3 O8_3 N9_3 Zn2_1 -3.9(10) .
O8_3 N9_3 C10_3 C11_3 -177.9(10) .
Zn2_1 N9_3 C10_3 C11_3 -0.8(18) .
N9_3 C10_3 C11_3 C16_3 174.0(14) .
N9_3 C10_3 C11_3 C12_3 -4.3(17) .
C16_3 C11_3 C12_3 O12A_3 179.1(13) .
C10_3 C11_3 C12_3 O12A_3 -2.6(16) .
C16_3 C11_3 C12_3 C13_3 3.2(15) .
C10_3 C11_3 C12_3 C13_3 -178.6(11) .
O12A_3 C12_3 C13_3 C14_3 180.0(13) .
C11_3 C12_3 C13_3 C14_3 -4.1(14) .
O12A_3 C12_3 C13_3 C17_3 1.6(16) .
C11_3 C12_3 C13_3 C17_3 177.5(11) .
C17_3 C13_3 C14_3 C15_3 -178.5(14) .
C12_3 C13_3 C14_3 C15_3 3.1(17) .
C13_3 C14_3 C15_3 C16_3 -0.9(19) .
C13_3 C14_3 C15_3 C15A_3 179.8(13) .
C14_3 C15_3 C16_3 C11_3 0(2) .
C15A_3 C15_3 C16_3 C11_3 179.3(13) .
C12_3 C11_3 C16_3 C15_3 -1(2) .
C10_3 C11_3 C16_3 C15_3 -179.6(13) .
C14_3 C13_3 C17_3 N18_3 -170.1(15) .
C12_3 C13_3 C17_3 N18_3 8.3(18) .
C13_3 C17_3 N18_3 O19_3 178.5(11) .
C13_3 C17_3 N18_3 Zn1_1 -6(2) .
C17_3 N18_3 O19_3 B20_3 -177.6(11) .
Zn1_1 N18_3 O19_3 B20_3 5.9(14) .
N18_3 O19_3 B20_3 O32_3 58.7(13) .
N18_3 O19_3 B20_3 O44_3 -67.2(12) .
N18_3 O19_3 B20_3 C45_3 -179.6(9) .
O33_3 B7_3 O21_3 N22_3 -60.1(11) .
O8_3 B7_3 O21_3 N22_3 68.2(9) .
C1_3 B7_3 O21_3 N22_3 -177.5(8) .
B7_3 O21_3 N22_3 C23_3 174.1(9) .
B7_3 O21_3 N22_3 Zn2_1 -5.3(11) .
O21_3 N22_3 C23_3 C24_3 -179.6(9) .
Zn2_1 N22_3 C23_3 C24_3 -0.4(17) .
N22_3 C23_3 C24_3 C29_3 176.7(12) .
N22_3 C23_3 C24_3 C25_3 -3.0(15) .
C29_3 C24_3 C25_3 O25A_3 -179.9(11) .
C23_3 C24_3 C25_3 O25A_3 -0.2(14) .
C29_3 C24_3 C25_3 C26_3 -0.5(14) .
C23_3 C24_3 C25_3 C26_3 179.2(10) .
O25A_3 C25_3 C26_3 C27_3 175.7(11) .
C24_3 C25_3 C26_3 C27_3 -3.7(13) .
O25A_3 C25_3 C26_3 C30_3 0.5(15) .
C24_3 C25_3 C26_3 C30_3 -178.9(10) .
C25_3 C26_3 C27_3 C28_3 3.4(16) .
C30_3 C26_3 C27_3 C28_3 179.0(12) .
C26_3 C27_3 C28_3 C29_3 1.3(17) .
C26_3 C27_3 C28_3 C28A_3 -177.1(11) .
C27_3 C28_3 C29_3 C24_3 -5.8(18) .
C28A_3 C28_3 C29_3 C24_3 172.5(11) .
C25_3 C24_3 C29_3 C28_3 5.6(17) .
C23_3 C24_3 C29_3 C28_3 -174.1(11) .
C25_3 C26_3 C30_3 N31_3 2.1(17) .
C27_3 C26_3 C30_3 N31_3 -173.2(13) .
C26_3 C30_3 N31_3 O32_3 179.9(10) .
C26_3 C30_3 N31_3 Zn1_1 0.0(19) .
C30_3 N31_3 O32_3 B20_3 176.9(11) .
Zn1_1 N31_3 O32_3 B20_3 -3.2(13) .
O19_3 B20_3 O32_3 N31_3 -58.8(12) .
O44_3 B20_3 O32_3 N31_3 67.6(11) .
C45_3 B20_3 O32_3 N31_3 -177.8(8) .
O21_3 B7_3 O33_3 N34_3 65.1(10) .
O8_3 B7_3 O33_3 N34_3 -62.2(9) .
C1_3 B7_3 O33_3 N34_3 -177.9(7) .
B7_3 O33_3 N34_3 C35_3 177.6(8) .
B7_3 O33_3 N34_3 Zn2_1 -1.8(10) .
O33_3 N34_3 C35_3 C36_3 -177.7(8) .
Zn2_1 N34_3 C35_3 C36_3 1.6(14) .
N34_3 C35_3 C36_3 C41_3 173.8(9) .
N34_3 C35_3 C36_3 C37_3 -5.7(12) .
C41_3 C36_3 C37_3 O37A_3 179.5(8) .
C35_3 C36_3 C37_3 O37A_3 -1.0(11) .
C41_3 C36_3 C37_3 C38_3 0.4(10) .
C35_3 C36_3 C37_3 C38_3 179.9(8) .
O37A_3 C37_3 C38_3 C39_3 178.8(9) .
C36_3 C37_3 C38_3 C39_3 -2.1(10) .
O37A_3 C37_3 C38_3 C42_3 0.1(12) .
C36_3 C37_3 C38_3 C42_3 179.3(8) .
C37_3 C38_3 C39_3 C40_3 2.1(12) .
C42_3 C38_3 C39_3 C40_3 -179.1(9) .
C38_3 C39_3 C40_3 C41_3 -0.4(12) .
C38_3 C39_3 C40_3 C40A_3 -179.7(9) .
C39_3 C40_3 C41_3 C36_3 -1.4(11) .
C40A_3 C40_3 C41_3 C36_3 177.9(8) .
C37_3 C36_3 C41_3 C40_3 1.4(11) .
C35_3 C36_3 C41_3 C40_3 -178.1(8) .
C39_3 C38_3 C42_3 N43_3 -174.0(11) .
C37_3 C38_3 C42_3 N43_3 4.6(15) .
C38_3 C42_3 N43_3 O44_3 178.0(9) .
C38_3 C42_3 N43_3 Zn1_1 -0.8(17) .
C42_3 N43_3 O44_3 B20_3 -179.2(10) .
Zn1_1 N43_3 O44_3 B20_3 -0.2(12) .
O32_3 B20_3 O44_3 N43_3 -66.4(11) .
O19_3 B20_3 O44_3 N43_3 62.7(10) .
C45_3 B20_3 O44_3 N43_3 175.5(8) .
O32_3 B20_3 C45_3 C50_3a -63.8(14) .
O19_3 B20_3 C45_3 C50_3a 170.9(11) .
O44_3 B20_3 C45_3 C50_3a 54.1(13) .
O32_3 B20_3 C45_3 C50_3b -38.1(14) .
O19_3 B20_3 C45_3 C50_3b -163.3(11) .
O44_3 B20_3 C45_3 C50_3b 79.9(12) .
O32_3 B20_3 C45_3 C46_3b 148.3(11) .
O19_3 B20_3 C45_3 C46_3b 23.1(13) .
O44_3 B20_3 C45_3 C46_3b -93.7(12) .
O32_3 B20_3 C45_3 C46_3a 114.5(12) .
O19_3 B20_3 C45_3 C46_3a -10.7(14) .
O44_3 B20_3 C45_3 C46_3a -127.5(11) .
C3_3 C4_3 C4A_3 O4B_3 -1.0(12) .
C5_3 C4_3 C4A_3 O4B_3 176.7(8) .
C3_3 C4_3 C4A_3 O4C_3 -177.2(8) .
C5_3 C4_3 C4A_3 O4C_3 0.5(11) .
O4C_3 C4A_3 O4B_3 Zn7_1 -4.4(13) 3_545
C4_3 C4A_3 O4B_3 Zn7_1 179.8(6) 3_545
O4B_3 C4A_3 O4C_3 Zn10_1 -13.6(13) 3_545
C4_3 C4A_3 O4C_3 Zn10_1 162.1(6) 3_545
C11_3 C12_3 O12A_3 Zn2_1 15.1(18) .
C13_3 C12_3 O12A_3 Zn2_1 -169.2(8) .
C11_3 C12_3 O12A_3 Zn1_1 169.7(8) .
C13_3 C12_3 O12A_3 Zn1_1 -14.6(17) .
C14_3 C15_3 C15A_3 C15C_3 -14(2) .
C16_3 C15_3 C15A_3 C15C_3 166.3(17) .
C14_3 C15_3 C15A_3 C15B_3 108.8(17) .
C16_3 C15_3 C15A_3 C15B_3 -70.6(17) .
C14_3 C15_3 C15A_3 C15D_3 -136.4(16) .
C16_3 C15_3 C15A_3 C15D_3 44.2(18) .
C26_3 C25_3 O25A_3 Zn1_1 -5.5(15) .
C24_3 C25_3 O25A_3 Zn1_1 173.8(7) .
C26_3 C25_3 O25A_3 Zn2_1 -172.1(8) .
C24_3 C25_3 O25A_3 Zn2_1 7.3(16) .
C29_3 C28_3 C28A_3 C28C_3 38.6(16) .
C27_3 C28_3 C28A_3 C28C_3 -143.1(14) .
C29_3 C28_3 C28A_3 C28D_3 177.1(15) .
C27_3 C28_3 C28A_3 C28D_3 -4.7(18) .
C29_3 C28_3 C28A_3 C28B_3 -68.4(15) .
C27_3 C28_3 C28A_3 C28B_3 109.9(14) .
C36_3 C37_3 O37A_3 Zn2_1 12.2(12) .
C38_3 C37_3 O37A_3 Zn2_1 -168.7(6) .
C36_3 C37_3 O37A_3 Zn1_1 171.9(6) .
C38_3 C37_3 O37A_3 Zn1_1 -9.0(12) .
C39_3 C40_3 C40A_3 C40B_3b -169.2(13) .
C41_3 C40_3 C40A_3 C40B_3b 11.5(15) .
C39_3 C40_3 C40A_3 C40B_3a -112.1(15) .
C41_3 C40_3 C40A_3 C40B_3a 68.7(15) .
C39_3 C40_3 C40A_3 C40D_3a 21.4(16) .
C41_3 C40_3 C40A_3 C40D_3a -157.9(14) .
C39_3 C40_3 C40A_3 C40C_3b 61.4(14) .
C41_3 C40_3 C40A_3 C40C_3b -117.9(13) .
C39_3 C40_3 C40A_3 C40D_3b -56.6(13) .
C41_3 C40_3 C40A_3 C40D_3b 124.1(12) .
C39_3 C40_3 C40A_3 C40C_3a 134.3(13) .
C41_3 C40_3 C40A_3 C40C_3a -45.0(14) .
C49_3b C48_3 C48A_3 O48C_3 5.1(14) .
C49_3a C48_3 C48A_3 O48C_3 30.6(13) .
C47_3a C48_3 C48A_3 O48C_3 -149.8(12) .
C47_3b C48_3 C48A_3 O48C_3 176.4(11) .
C49_3b C48_3 C48A_3 O48B_3 -173.3(11) .
C49_3a C48_3 C48A_3 O48B_3 -147.7(11) .
C47_3a C48_3 C48A_3 O48B_3 31.9(12) .
C47_3b C48_3 C48A_3 O48B_3 -1.9(12) .
O48C_3 C48A_3 O48B_3 Zn8_1 49.4(14) .
C48_3 C48A_3 O48B_3 Zn8_1 -132.4(8) .
O48B_3 C48A_3 O48C_3 Zn9_1 0.1(12) .
C48_3 C48A_3 O48C_3 Zn9_1 -178.1(6) .
C50_3a C45_3 C46_3a C47_3a -3.0(15) .
B20_3 C45_3 C46_3a C47_3a 178.5(12) .
C45_3 C46_3a C47_3a C48_3 1.6(18) .
C49_3a C48_3 C47_3a C46_3a 1.1(15) .
C48A_3 C48_3 C47_3a C46_3a -178.5(11) .
C47_3a C48_3 C49_3a C50_3a -2.2(15) .
C48A_3 C48_3 C49_3a C50_3a 177.5(11) .
C48_3 C49_3a C50_3a C45_3 0.7(18) .
C46_3a C45_3 C50_3a C49_3a 1.9(15) .
B20_3 C45_3 C50_3a C49_3a -179.6(12) .
C50_3b C45_3 C46_3b C47_3b 5.0(15) .
B20_3 C45_3 C46_3b C47_3b 179.0(12) .
C45_3 C46_3b C47_3b C48_3 1.1(17) .
C49_3b C48_3 C47_3b C46_3b -6.5(15) .
C48A_3 C48_3 C47_3b C46_3b -178.1(11) .
C47_3b C48_3 C49_3b C50_3b 5.6(15) .
C48A_3 C48_3 C49_3b C50_3b 177.2(11) .
C48_3 C49_3b C50_3b C45_3 0.7(17) .
C46_3b C45_3 C50_3b C49_3b -6.0(15) .
B20_3 C45_3 C50_3b C49_3b -179.9(12) .
C2_4a C1_4 B7_4 O21_4 84.8(13) .
C6_4b C1_4 B7_4 O21_4 -61.2(13) .
C2_4b C1_4 B7_4 O21_4 118.0(12) .
C6_4a C1_4 B7_4 O21_4 -95.8(13) .
C2_4a C1_4 B7_4 O8_4 -156.7(12) .
C6_4b C1_4 B7_4 O8_4 57.3(13) .
C2_4b C1_4 B7_4 O8_4 -123.5(12) .
C6_4a C1_4 B7_4 O8_4 22.7(13) .
C2_4a C1_4 B7_4 O33_4a -24.8(16) .
C6_4a C1_4 B7_4 O33_4a 154.6(13) .
C6_4b C1_4 B7_4 O33_4b 163.9(13) .
C2_4b C1_4 B7_4 O33_4b -16.9(15) .
O21_4 B7_4 O8_4 N9_4 -59.4(11) .
O33_4a B7_4 O8_4 N9_4 61.1(15) .
O33_4b B7_4 O8_4 N9_4 73.6(12) .
C1_4 B7_4 O8_4 N9_4 -172.6(8) .
B7_4 O8_4 N9_4 C10_4 179.6(10) .
B7_4 O8_4 N9_4 Zn5_1 -5.5(12) .
O8_4 N9_4 C10_4 C11_4 179.0(9) .
Zn5_1 N9_4 C10_4 C11_4 5.1(18) .
N9_4 C10_4 C11_4 C16_4 175.6(13) .
N9_4 C10_4 C11_4 C12_4 -2.4(16) .
C16_4 C11_4 C12_4 O12A_4 -174.7(12) .
C10_4 C11_4 C12_4 O12A_4 3.2(15) .
C16_4 C11_4 C12_4 C13_4 0.8(14) .
C10_4 C11_4 C12_4 C13_4 178.8(10) .
O12A_4 C12_4 C13_4 C14_4 173.6(11) .
C11_4 C12_4 C13_4 C14_4 -1.9(13) .
O12A_4 C12_4 C13_4 C17_4 -6.9(15) .
C11_4 C12_4 C13_4 C17_4 177.6(10) .
C12_4 C13_4 C14_4 C15_4 3.2(15) .
C17_4 C13_4 C14_4 C15_4 -176.3(12) .
C13_4 C14_4 C15_4 C16_4 -3.1(17) .
C13_4 C14_4 C15_4 C15A_4 179.3(11) .
C14_4 C15_4 C16_4 C11_4 1.9(18) .
C15A_4 C15_4 C16_4 C11_4 179.4(11) .
C12_4 C11_4 C16_4 C15_4 -0.8(18) .
C10_4 C11_4 C16_4 C15_4 -178.9(11) .
C14_4 C13_4 C17_4 N18_4 -179.6(12) .
C12_4 C13_4 C17_4 N18_4 0.9(16) .
C13_4 C17_4 N18_4 O19_4 -179.7(9) .
C13_4 C17_4 N18_4 Zn6_1 1.2(16) .
C17_4 N18_4 O19_4 B20_4 179.3(9) .
Zn6_1 N18_4 O19_4 B20_4 -1.4(10) .
N18_4 O19_4 B20_4 O44_4a -58.1(14) .
N18_4 O19_4 B20_4 O44_4b -65.1(11) .
N18_4 O19_4 B20_4 O32_4 62.5(10) .
N18_4 O19_4 B20_4 C45_4 179.8(7) .
O8_4 B7_4 O21_4 N22_4 62.6(11) .
O33_4a B7_4 O21_4 N22_4 -68.2(12) .
O33_4b B7_4 O21_4 N22_4 -57.6(15) .
C1_4 B7_4 O21_4 N22_4 175.5(8) .
B7_4 O21_4 N22_4 C23_4 -167.0(10) .
B7_4 O21_4 N22_4 Zn5_1 0.8(12) .
O21_4 N22_4 C23_4 C24_4 178.8(9) .
Zn5_1 N22_4 C23_4 C24_4 12.8(17) .
N22_4 C23_4 C24_4 C29_4 -174.4(12) .
N22_4 C23_4 C24_4 C25_4 3.0(15) .
C29_4 C24_4 C25_4 O25A_4 179.4(10) .
C23_4 C24_4 C25_4 O25A_4 2.1(14) .
C29_4 C24_4 C25_4 C26_4 -1.7(12) .
C23_4 C24_4 C25_4 C26_4 -179.0(9) .
O25A_4 C25_4 C26_4 C27_4 -178.4(10) .
C24_4 C25_4 C26_4 C27_4 2.8(12) .
O25A_4 C25_4 C26_4 C30_4 -2.3(13) .
C24_4 C25_4 C26_4 C30_4 178.8(9) .
C25_4 C26_4 C27_4 C28_4 -1.9(13) .
C30_4 C26_4 C27_4 C28_4 -178.1(10) .
C26_4 C27_4 C28_4 C29_4 -0.3(14) .
C26_4 C27_4 C28_4 C28A_4 -178.7(9) .
C27_4 C28_4 C29_4 C24_4 1.4(15) .
C28A_4 C28_4 C29_4 C24_4 179.9(10) .
C23_4 C24_4 C29_4 C28_4 177.2(9) .
C25_4 C24_4 C29_4 C28_4 -0.4(15) .
C27_4 C26_4 C30_4 N31_4 167.3(11) .
C25_4 C26_4 C30_4 N31_4 -8.9(14) .
C26_4 C30_4 N31_4 O32_4 179.5(8) .
C26_4 C30_4 N31_4 Zn6_1 -4.2(16) .
C30_4 N31_4 O32_4 B20_4 164.6(9) .
Zn6_1 N31_4 O32_4 B20_4 -12.3(11) .
O44_4a B20_4 O32_4 N31_4 75.8(12) .
O19_4 B20_4 O32_4 N31_4 -55.0(10) .
O44_4b B20_4 O32_4 N31_4 68.0(12) .
C45_4 B20_4 O32_4 N31_4 -173.0(8) .
O44_4a B20_4 C45_4 C50_4 -46.0(14) .
O19_4 B20_4 C45_4 C50_4 84.3(10) .
O44_4b B20_4 C45_4 C50_4 -29.9(13) .
O32_4 B20_4 C45_4 C50_4 -153.6(8) .
O44_4a B20_4 C45_4 C46_4 132.3(11) .
O19_4 B20_4 C45_4 C46_4 -97.4(10) .
O44_4b B20_4 C45_4 C46_4 148.4(10) .
O32_4 B20_4 C45_4 C46_4 24.7(11) .
C50_4 C45_4 C46_4 C47_4 -3.8(11) .
B20_4 C45_4 C46_4 C47_4 177.8(9) .
C45_4 C46_4 C47_4 C48_4 3.0(12) .
C46_4 C47_4 C48_4 C49_4 -1.1(11) .
C46_4 C47_4 C48_4 C48A_4 176.6(8) .
C47_4 C48_4 C49_4 C50_4 0.3(11) .
C48A_4 C48_4 C49_4 C50_4 -177.4(8) .
C48_4 C49_4 C50_4 C45_4 -1.3(12) .
C46_4 C45_4 C50_4 C49_4 3.0(11) .
B20_4 C45_4 C50_4 C49_4 -178.6(9) .
C3_4a C4_4 C4A_4 O4C_4 -174.0(12) .
C5_4b C4_4 C4A_4 O4C_4 -27.3(15) .
C3_4b C4_4 C4A_4 O4C_4 153.4(12) .
C5_4a C4_4 C4A_4 O4C_4 7.3(15) .
C3_4a C4_4 C4A_4 O4B_4 -2.9(15) .
C5_4b C4_4 C4A_4 O4B_4 143.9(12) .
C3_4b C4_4 C4A_4 O4B_4 -35.4(15) .
C5_4a C4_4 C4A_4 O4B_4 178.4(12) .
O4C_4 C4A_4 O4B_4 Zn10_1 -13.6(13) 6_566
C4_4 C4A_4 O4B_4 Zn10_1 175.5(7) 6_566
O4B_4 C4A_4 O4C_4 Zn8_1 78.3(12) 6_566
C4_4 C4A_4 O4C_4 Zn8_1 -110.9(9) 6_566
C13_4 C12_4 O12A_4 Zn5_1 177.3(8) .
C11_4 C12_4 O12A_4 Zn5_1 -7.4(16) .
C13_4 C12_4 O12A_4 Zn6_1 11.1(16) .
C11_4 C12_4 O12A_4 Zn6_1 -173.6(7) .
C14_4 C15_4 C15A_4 C15D_4l -179.6(18) .
C16_4 C15_4 C15A_4 C15D_4l 3(2) .
C14_4 C15_4 C15A_4 C15C_4l -54(2) .
C16_4 C15_4 C15A_4 C15C_4l 128.4(19) .
C14_4 C15_4 C15A_4 C15C_4k 1.8(19) .
C16_4 C15_4 C15A_4 C15C_4k -175.6(18) .
C14_4 C15_4 C15A_4 C15B_4k 127.0(17) .
C16_4 C15_4 C15A_4 C15B_4k -50.4(19) .
C14_4 C15_4 C15A_4 C15D_4k -113.1(15) .
C16_4 C15_4 C15A_4 C15D_4k 69.5(17) .
C14_4 C15_4 C15A_4 C15B_4l 63.6(17) .
C16_4 C15_4 C15A_4 C15B_4l -113.8(17) .
C26_4 C25_4 O25A_4 Zn6_1 26.5(14) .
C24_4 C25_4 O25A_4 Zn6_1 -154.7(7) .
C26_4 C25_4 O25A_4 Zn5_1 158.4(7) .
C24_4 C25_4 O25A_4 Zn5_1 -22.8(14) .
C29_4 C28_4 C28A_4 C28D_4 -173.0(11) .
C27_4 C28_4 C28A_4 C28D_4 5.3(15) .
C29_4 C28_4 C28A_4 C28C_4 62.5(13) .
C27_4 C28_4 C28A_4 C28C_4 -119.1(12) .
C29_4 C28_4 C28A_4 C28B_4 -54.5(13) .
C27_4 C28_4 C28A_4 C28B_4 123.9(11) .
C49_4 C48_4 C48A_4 O48B_4 -175.2(8) .
C47_4 C48_4 C48A_4 O48B_4 7.1(11) .
C49_4 C48_4 C48A_4 O48C_4 4.1(11) .
C47_4 C48_4 C48A_4 O48C_4 -173.5(8) .
O48C_4 C48A_4 O48B_4 Zn7_1 15.7(14) .
C48_4 C48A_4 O48B_4 Zn7_1 -165.0(6) .
O48B_4 C48A_4 O48C_4 Zn9_1 -26.1(13) .
C48_4 C48A_4 O48C_4 Zn9_1 154.7(5) .
O21_4 B7_4 O33_4b N34_4b 56.0(19) .
O8_4 B7_4 O33_4b N34_4b -69.8(15) .
C1_4 B7_4 O33_4b N34_4b -179.3(13) .
C2_4b C1_4 C6_4b C5_4b 5.0(15) .
B7_4 C1_4 C6_4b C5_4b -175.8(12) .
C1_4 C6_4b C5_4b C4_4 -1.2(18) .
C3_4b C4_4 C5_4b C6_4b -4.3(15) .
C4A_4 C4_4 C5_4b C6_4b 176.3(12) .
C5_4b C4_4 C3_4b C2_4b 5.8(15) .
C4A_4 C4_4 C3_4b C2_4b -174.8(12) .
C4_4 C3_4b C2_4b C1_4 -1.9(18) .
C6_4b C1_4 C2_4b C3_4b -3.4(15) .
B7_4 C1_4 C2_4b C3_4b 177.3(12) .
B7_4 O33_4b N34_4b C35_4b -178.5(14) .
B7_4 O33_4b N34_4b Zn5_1 1(2) .
O33_4b N34_4b C35_4b C36_4b 178.7(14) .
Zn5_1 N34_4b C35_4b C36_4b 0(3) .
N34_4b C35_4b C36_4b C41_4b 179.5(18) .
N34_4b C35_4b C36_4b C37_4b 2(2) .
C41_4b C36_4b C37_4b O37A_4b 175(2) .
C35_4b C36_4b C37_4b O37A_4b -8(2) .
C41_4b C36_4b C37_4b C38_4b -3.1(13) .
C35_4b C36_4b C37_4b C38_4b 174.5(13) .
O37A_4b C37_4b C38_4b C39_4b -176(2) .
C36_4b C37_4b C38_4b C39_4b 1.6(13) .
O37A_4b C37_4b C38_4b C42_4b 0(2) .
C36_4b C37_4b C38_4b C42_4b 178.3(13) .
C37_4b C38_4b C39_4b C40_4b 2.0(16) .
C42_4b C38_4b C39_4b C40_4b -174.8(14) .
C38_4b C39_4b C40_4b C41_4b -4.1(16) .
C38_4b C39_4b C40_4b C40A_4b 175.3(16) .
C39_4b C40_4b C41_4b C36_4b 2.5(16) .
C40A_4b C40_4b C41_4b C36_4b -176.8(16) .
C37_4b C36_4b C41_4b C40_4b 1.1(16) .
C35_4b C36_4b C41_4b C40_4b -176.7(15) .
C39_4b C38_4b C42_4b N43_4b 174.6(19) .
C37_4b C38_4b C42_4b N43_4b -2(2) .
C38_4b C42_4b N43_4b O44_4b 178.4(15) .
C38_4b C42_4b N43_4b Zn6_1 12(3) .
C42_4b N43_4b O44_4b B20_4 -171.6(17) .
Zn6_1 N43_4b O44_4b B20_4 -2.2(19) .
O19_4 B20_4 O44_4b N43_4b 68.5(17) .
O32_4 B20_4 O44_4b N43_4b -58.3(18) .
C45_4 B20_4 O44_4b N43_4b -176.5(14) .
C38_4b C37_4b O37A_4b Zn5_1 -169.4(19) .
C36_4b C37_4b O37A_4b Zn5_1 13(3) .
C38_4b C37_4b O37A_4b Zn6_1 -9(4) .
C36_4b C37_4b O37A_4b Zn6_1 173(2) .
C41_4b C40_4b C40A_4b C40B_4b -9(2) .
C39_4b C40_4b C40A_4b C40B_4b 171.4(18) .
C41_4b C40_4b C40A_4b C40D_4b 119.5(17) .
C39_4b C40_4b C40A_4b C40D_4b -59.9(19) .
C41_4b C40_4b C40A_4b C40C_4b -126.7(17) .
C39_4b C40_4b C40A_4b C40C_4b 53.9(18) .
O21_4 B7_4 O33_4a N34_4a 75.5(17) .
O8_4 B7_4 O33_4a N34_4a -50(2) .
C1_4 B7_4 O33_4a N34_4a -173.1(15) .
C5_4a C4_4 C3_4a C2_4a 1.8(15) .
C4A_4 C4_4 C3_4a C2_4a -176.9(12) .
C4_4 C3_4a C2_4a C1_4 0.0(18) .
C6_4a C1_4 C2_4a C3_4a -2.6(15) .
B7_4 C1_4 C2_4a C3_4a 176.8(12) .
C2_4a C1_4 C6_4a C5_4a 3.6(16) .
B7_4 C1_4 C6_4a C5_4a -175.9(12) .
C1_4 C6_4a C5_4a C4_4 -1.9(18) .
C3_4a C4_4 C5_4a C6_4a -0.9(15) .
C4A_4 C4_4 C5_4a C6_4a 177.9(12) .
B7_4 O33_4a N34_4a C35_4a 173.9(15) .
B7_4 O33_4a N34_4a Zn5_1 -13(2) .
O33_4a N34_4a C35_4a C36_4a 176.9(16) .
Zn5_1 N34_4a C35_4a C36_4a 4(3) .
N34_4a C35_4a C36_4a C41_4a 178(2) .
N34_4a C35_4a C36_4a C37_4a -3(2) .
C41_4a C36_4a C37_4a O37A_4a -175(2) .
C35_4a C36_4a C37_4a O37A_4a 5(2) .
C41_4a C36_4a C37_4a C38_4a 3.2(14) .
C35_4a C36_4a C37_4a C38_4a -175.9(15) .
O37A_4a C37_4a C38_4a C39_4a 177(2) .
C36_4a C37_4a C38_4a C39_4a -1.2(14) .
O37A_4a C37_4a C38_4a C42_4a -3(2) .
C36_4a C37_4a C38_4a C42_4a 178.5(15) .
C37_4a C38_4a C39_4a C40_4a -1.8(16) .
C42_4a C38_4a C39_4a C40_4a 178.5(16) .
C38_4a C39_4a C40_4a C41_4a 2.9(16) .
C38_4a C39_4a C40_4a C40A_4a -176.4(17) .
C39_4a C40_4a C41_4a C36_4a -0.8(17) .
C40A_4a C40_4a C41_4a C36_4a 178.5(17) .
C37_4a C36_4a C41_4a C40_4a -2.2(17) .
C35_4a C36_4a C41_4a C40_4a 176.9(16) .
C39_4a C38_4a C42_4a N43_4a 180(2) .
C37_4a C38_4a C42_4a N43_4a 0(2) .
C38_4a C42_4a N43_4a O44_4a -178.0(16) .
C38_4a C42_4a N43_4a Zn6_1 -4(3) .
C42_4a N43_4a O44_4a B20_4 179.7(18) .
Zn6_1 N43_4a O44_4a B20_4 5(2) .
O19_4 B20_4 O44_4a N43_4a 56.5(19) .
O32_4 B20_4 O44_4a N43_4a -70.0(16) .
C45_4 B20_4 O44_4a N43_4a 179.0(14) .
C38_4a C37_4a O37A_4a Zn5_1 171(2) .
C36_4a C37_4a O37A_4a Zn5_1 -11(4) .
C38_4a C37_4a O37A_4a Zn6_1 10(3) .
C36_4a C37_4a O37A_4a Zn6_1 -171(2) .
C41_4a C40_4a C40A_4a C40D_4a 178.3(19) .
C39_4a C40_4a C40A_4a C40D_4a -2(2) .
C41_4a C40_4a C40A_4a C40C_4a -59(2) .
C39_4a C40_4a C40A_4a C40C_4a 120.0(18) .
C41_4a C40_4a C40A_4a C40B_4a 60.8(19) .
C39_4a C40_4a C40A_4a C40B_4a -119.9(18) .
C6_5 C1_5 C2_5 C3_5 1.6(13) .
B7_5 C1_5 C2_5 C3_5 -175.4(11) .
C1_5 C2_5 C3_5 C4_5 1.4(14) .
C2_5 C3_5 C4_5 C5_5 -3.3(12) .
C2_5 C3_5 C4_5 C4A_5 173.8(9) .
C3_5 C4_5 C5_5 C6_5 2.2(12) .
C4A_5 C4_5 C5_5 C6_5 -175.0(9) .
C4_5 C5_5 C6_5 C1_5 0.9(13) .
C2_5 C1_5 C6_5 C5_5 -2.8(12) .
B7_5 C1_5 C6_5 C5_5 174.2(11) .
C6_5 C1_5 B7_5 O21_5 -68.8(12) .
C2_5 C1_5 B7_5 O21_5 107.9(11) .
C6_5 C1_5 B7_5 O33_5 169.1(10) .
C2_5 C1_5 B7_5 O33_5 -14.1(14) .
C6_5 C1_5 B7_5 O8_5 50.3(13) .
C2_5 C1_5 B7_5 O8_5 -133.0(10) .
O21_5 B7_5 O8_5 N9_5 -64.0(11) .
O33_5 B7_5 O8_5 N9_5 67.5(12) .
C1_5 B7_5 O8_5 N9_5 -176.7(8) .
B7_5 O8_5 N9_5 C10_5 -176.4(10) .
B7_5 O8_5 N9_5 Zn3_1 -1.8(12) .
O8_5 N9_5 C10_5 C11_5 -178.8(9) .
Zn3_1 N9_5 C10_5 C11_5 7.6(17) .
N9_5 C10_5 C11_5 C16_5 177.7(11) .
N9_5 C10_5 C11_5 C12_5 0.8(15) .
C16_5 C11_5 C12_5 O12A_5 -177.9(10) .
C10_5 C11_5 C12_5 O12A_5 -1.1(13) .
C16_5 C11_5 C12_5 C13_5 0.6(13) .
C10_5 C11_5 C12_5 C13_5 177.4(9) .
O12A_5 C12_5 C13_5 C14_5 178.7(9) .
C11_5 C12_5 C13_5 C14_5 0.2(11) .
O12A_5 C12_5 C13_5 C17_5 -5.7(13) .
C11_5 C12_5 C13_5 C17_5 175.7(8) .
C12_5 C13_5 C14_5 C15_5 -0.1(12) .
C17_5 C13_5 C14_5 C15_5 -175.9(9) .
C13_5 C14_5 C15_5 C16_5 -0.7(13) .
C13_5 C14_5 C15_5 C15A_5 177.0(8) .
C14_5 C15_5 C16_5 C11_5 1.6(15) .
C15A_5 C15_5 C16_5 C11_5 -176.2(9) .
C12_5 C11_5 C16_5 C15_5 -1.5(15) .
C10_5 C11_5 C16_5 C15_5 -178.5(9) .
C14_5 C13_5 C17_5 N18_5 172.7(10) .
C12_5 C13_5 C17_5 N18_5 -3.0(14) .
C13_5 C17_5 N18_5 O19_5 -177.7(8) .
C13_5 C17_5 N18_5 Zn4_1 2.1(15) .
C17_5 N18_5 O19_5 B20_5 176.9(8) .
Zn4_1 N18_5 O19_5 B20_5 -2.8(10) .
N18_5 O19_5 B20_5 O32_5 66.1(10) .
N18_5 O19_5 B20_5 O44_5 -61.6(9) .
N18_5 O19_5 B20_5 C45_5 -174.8(7) .
O33_5 B7_5 O21_5 N22_5 -61.0(11) .
O8_5 B7_5 O21_5 N22_5 68.1(11) .
C1_5 B7_5 O21_5 N22_5 -176.6(8) .
B7_5 O21_5 N22_5 C23_5 -178.8(11) .
B7_5 O21_5 N22_5 Zn3_1 -4.0(12) .
O21_5 N22_5 C23_5 C24_5 177.9(10) .
Zn3_1 N22_5 C23_5 C24_5 3.8(19) .
N22_5 C23_5 C24_5 C29_5 -175.6(13) .
N22_5 C23_5 C24_5 C25_5 1.1(17) .
C29_5 C24_5 C25_5 O25A_5 176.4(11) .
C23_5 C24_5 C25_5 O25A_5 -0.2(15) .
C29_5 C24_5 C25_5 C26_5 1.6(14) .
C23_5 C24_5 C25_5 C26_5 -175.0(9) .
O25A_5 C25_5 C26_5 C27_5 -176.2(10) .
C24_5 C25_5 C26_5 C27_5 -1.4(12) .
O25A_5 C25_5 C26_5 C30_5 3.8(14) .
C24_5 C25_5 C26_5 C30_5 178.6(9) .
C25_5 C26_5 C27_5 C28_5 1.1(15) .
C30_5 C26_5 C27_5 C28_5 -179.0(11) .
C26_5 C27_5 C28_5 C29_5 -0.8(16) .
C26_5 C27_5 C28_5 C28A_5 -178.7(10) .
C27_5 C28_5 C29_5 C24_5 1.0(18) .
C28A_5 C28_5 C29_5 C24_5 178.9(12) .
C25_5 C24_5 C29_5 C28_5 -1.5(18) .
C23_5 C24_5 C29_5 C28_5 175.3(12) .
C27_5 C26_5 C30_5 N31_5 -178.9(11) .
C25_5 C26_5 C30_5 N31_5 1.1(15) .
C26_5 C30_5 N31_5 O32_5 174.2(9) .
C26_5 C30_5 N31_5 Zn4_1 -11.2(15) .
C30_5 N31_5 O32_5 B20_5 167.7(9) .
Zn4_1 N31_5 O32_5 B20_5 -7.5(10) .
O19_5 B20_5 O32_5 N31_5 -59.4(10) .
O44_5 B20_5 O32_5 N31_5 68.2(9) .
C45_5 B20_5 O32_5 N31_5 -177.4(7) .
O21_5 B7_5 O33_5 N34_5 66.7(12) .
O8_5 B7_5 O33_5 N34_5 -63.3(12) .
C1_5 B7_5 O33_5 N34_5 -179.8(9) .
B7_5 O33_5 N34_5 C35_5 173.0(11) .
B7_5 O33_5 N34_5 Zn3_1 -5.3(13) .
O33_5 N34_5 C35_5 C36_5 178.7(11) .
Zn3_1 N34_5 C35_5 C36_5 -3(2) .
N34_5 C35_5 C36_5 C41_5 179.5(13) .
N34_5 C35_5 C36_5 C37_5 0.8(17) .
C41_5 C36_5 C37_5 O37A_5 177.8(11) .
C35_5 C36_5 C37_5 O37A_5 -3.5(13) .
C41_5 C36_5 C37_5 C38_5 -0.9(11) .
C35_5 C36_5 C37_5 C38_5 177.8(10) .
O37A_5 C37_5 C38_5 C39_5 -178.2(11) .
C36_5 C37_5 C38_5 C39_5 0.5(11) .
O37A_5 C37_5 C38_5 C42_5 1.6(13) .
C36_5 C37_5 C38_5 C42_5 -179.8(9) .
C37_5 C38_5 C39_5 C40_5b -7.0(13) .
C42_5 C38_5 C39_5 C40_5b 173.2(11) .
C37_5 C38_5 C39_5 C40_5a 6.8(13) .
C42_5 C38_5 C39_5 C40_5a -173.0(11) .
C37_5 C36_5 C41_5 C40_5b 7.9(13) .
C35_5 C36_5 C41_5 C40_5b -170.8(12) .
C37_5 C36_5 C41_5 C40_5a -6.0(13) .
C35_5 C36_5 C41_5 C40_5a 175.3(12) .
C39_5 C38_5 C42_5 N43_5 172.7(10) .
C37_5 C38_5 C42_5 N43_5 -7.0(14) .
C38_5 C42_5 N43_5 O44_5 -173.6(8) .
C38_5 C42_5 N43_5 Zn4_1 14.4(15) .
C42_5 N43_5 O44_5 B20_5 -169.6(8) .
Zn4_1 N43_5 O44_5 B20_5 3.7(9) .
O32_5 B20_5 O44_5 N43_5 -66.2(9) .
O19_5 B20_5 O44_5 N43_5 61.1(9) .
C45_5 B20_5 O44_5 N43_5 176.4(6) .
O32_5 B20_5 C45_5 C46_5 161.9(9) .
O19_5 B20_5 C45_5 C46_5 41.1(11) .
O44_5 B20_5 C45_5 C46_5 -78.0(10) .
O32_5 B20_5 C45_5 C50_5 -20.4(11) .
O19_5 B20_5 C45_5 C50_5 -141.3(8) .
O44_5 B20_5 C45_5 C50_5 99.6(9) .
C50_5 C45_5 C46_5 C47_5 -1.1(12) .
B20_5 C45_5 C46_5 C47_5 176.6(10) .
C45_5 C46_5 C47_5 C48_5 -0.2(13) .
C46_5 C47_5 C48_5 C49_5 1.8(12) .
C46_5 C47_5 C48_5 C48A_5 -178.6(9) .
C47_5 C48_5 C49_5 C50_5 -2.1(11) .
C48A_5 C48_5 C49_5 C50_5 178.4(8) .
C48_5 C49_5 C50_5 C45_5 0.8(12) .
C46_5 C45_5 C50_5 C49_5 0.8(11) .
B20_5 C45_5 C50_5 C49_5 -177.0(9) .
C5_5 C4_5 C4A_5 O4B_5 -175.1(8) .
C3_5 C4_5 C4A_5 O4B_5 7.8(11) .
C5_5 C4_5 C4A_5 O4C_5 2.3(11) .
C3_5 C4_5 C4A_5 O4C_5 -174.8(8) .
O4C_5 C4A_5 O4B_5 Zn9_1 0.3(12) 3_445
C4_5 C4A_5 O4B_5 Zn9_1 177.4(5) 3_445
O4B_5 C4A_5 O4C_5 Zn10_1 10.4(13) 3_445
C4_5 C4A_5 O4C_5 Zn10_1 -166.6(6) 3_445
C11_5 C12_5 O12A_5 Zn3_1 -7.5(14) .
C13_5 C12_5 O12A_5 Zn3_1 174.1(6) .
C11_5 C12_5 O12A_5 Zn4_1 -165.5(7) .
C13_5 C12_5 O12A_5 Zn4_1 16.0(14) .
C14_5 C15_5 C15A_5 C15B_5a 62.3(17) .
C16_5 C15_5 C15A_5 C15B_5a -120.0(16) .
C14_5 C15_5 C15A_5 C15C_5b 10.9(14) .
C16_5 C15_5 C15A_5 C15C_5b -171.4(12) .
C14_5 C15_5 C15A_5 C15D_5a -165.3(17) .
C16_5 C15_5 C15A_5 C15D_5a 12.4(18) .
C14_5 C15_5 C15A_5 C15D_5b -116.8(12) .
C16_5 C15_5 C15A_5 C15D_5b 60.9(13) .
C14_5 C15_5 C15A_5 C15B_5b 126.5(11) .
C16_5 C15_5 C15A_5 C15B_5b -55.8(12) .
C14_5 C15_5 C15A_5 C15C_5a -55.5(15) .
C16_5 C15_5 C15A_5 C15C_5a 122.1(14) .
C24_5 C25_5 O25A_5 Zn4_1 -172.1(7) .
C26_5 C25_5 O25A_5 Zn4_1 2.3(15) .
C24_5 C25_5 O25A_5 Zn3_1 -6.0(15) .
C26_5 C25_5 O25A_5 Zn3_1 168.5(7) .
C29_5 C28_5 C28A_5 C28B_5a 7.3(19) .
C27_5 C28_5 C28A_5 C28B_5a -174.9(16) .
C29_5 C28_5 C28A_5 C28D_5a 136.2(16) .
C27_5 C28_5 C28A_5 C28D_5a -46.1(17) .
C29_5 C28_5 C28A_5 C28B_5b -45(2) .
C27_5 C28_5 C28A_5 C28B_5b 132(2) .
C29_5 C28_5 C28A_5 C28C_5b -171(2) .
C27_5 C28_5 C28A_5 C28C_5b 7(2) .
C29_5 C28_5 C28A_5 C28D_5b 73.4(19) .
C27_5 C28_5 C28A_5 C28D_5b -108.9(19) .
C29_5 C28_5 C28A_5 C28C_5a -106.0(15) .
C27_5 C28_5 C28A_5 C28C_5a 71.8(15) .
C38_5 C37_5 O37A_5 Zn3_1 -171.9(7) .
C36_5 C37_5 O37A_5 Zn3_1 9.5(15) .
C38_5 C37_5 O37A_5 Zn4_1 -4.0(15) .
C36_5 C37_5 O37A_5 Zn4_1 177.4(7) .
C49_5 C48_5 C48A_5 O48C_5 -12.8(12) .
C47_5 C48_5 C48A_5 O48C_5 167.7(9) .
C49_5 C48_5 C48A_5 O48B_5 170.0(8) .
C47_5 C48_5 C48A_5 O48B_5 -9.5(11) .
O48C_5 C48A_5 O48B_5 Zn7_1 -10.1(13) .
C48_5 C48A_5 O48B_5 Zn7_1 166.8(6) .
O48B_5 C48A_5 O48C_5 Zn8_1 -24.8(15) .
C48_5 C48A_5 O48C_5 Zn8_1 158.3(6) .
C36_5 C41_5 C40_5a C39_5 12.5(15) .
C36_5 C41_5 C40_5a C40A_5a -158.4(13) .
C38_5 C39_5 C40_5a C41_5 -12.8(14) .
C38_5 C39_5 C40_5a C40A_5a 158.0(13) .
C36_5 C41_5 C40_5b C39_5 -13.7(15) .
C36_5 C41_5 C40_5b C40A_5b 153.8(14) .
C38_5 C39_5 C40_5b C41_5 13.2(15) .
C38_5 C39_5 C40_5b C40A_5b -154.3(14) .
C41_5 C40_5b C40A_5b C40B_5b 27(2) .
C39_5 C40_5b C40A_5b C40B_5b -166.2(18) .
C41_5 C40_5b C40A_5b C40C_5b 153.0(18) .
C39_5 C40_5b C40A_5b C40C_5b -40(2) .
C41_5 C40_5b C40A_5b C40D_5b -89.1(18) .
C39_5 C40_5b C40A_5b C40D_5b 77.7(19) .
C41_5 C40_5a C40A_5a C40B_5a -4(2) .
C39_5 C40_5a C40A_5a C40B_5a -174.7(17) .
C41_5 C40_5a C40A_5a C40C_5a -124.6(16) .
C39_5 C40_5a C40A_5a C40C_5a 65.2(17) .
C41_5 C40_5a C40A_5a C40D_5a 115.9(17) .
C39_5 C40_5a C40A_5a C40D_5a -54.4(19) .
C3_6 N1_6 C4_6 O5_6 178(2) .
C2_6 N1_6 C4_6 O5_6 -4(2) .
N1_6 C4_6 O5_6 Zn8_1 164.6(12) .
C7_11b N1_11b C1_11b C2_11b 75(3) .
C3_11b N1_11b C1_11b C2_11b -48(3) .
C5_11b N1_11b C1_11b C2_11b -172(2) .
C7_11b N1_11b C3_11b C4_11b -158(3) .
C5_11b N1_11b C3_11b C4_11b 80(3) .
C1_11b N1_11b C3_11b C4_11b -41(3) .
C7_11b N1_11b C5_11b C6_11b 49(3) .
C3_11b N1_11b C5_11b C6_11b 175(2) .
C1_11b N1_11b C5_11b C6_11b -60(3) .
C3_11b N1_11b C7_11b C8_11b -67(3) .
C5_11b N1_11b C7_11b C8_11b 58(3) .
C1_11b N1_11b C7_11b C8_11b 171(2) .
C7_12a N1_12a C1_12a C2_12a -45(5) .
C3_12a N1_12a C1_12a C2_12a 71(4) .
C5_12a N1_12a C1_12a C2_12a 170(3) .
C7_12a N1_12a C3_12a C4_12a -53(4) .
C5_12a N1_12a C3_12a C4_12a 65(4) .
C1_12a N1_12a C3_12a C4_12a 177(3) .
C7_12a N1_12a C5_12a C6_12a 165(4) .
C3_12a N1_12a C5_12a C6_12a 54(5) .
C1_12a N1_12a C5_12a C6_12a -47(5) .
C3_12a N1_12a C7_12a C8_12a -165(4) .
C5_12a N1_12a C7_12a C8_12a 91(4) .
C1_12a N1_12a C7_12a C8_12a -52(5) .
